data_1543881
loop_
_publ_author_name
'Fan, Jiqiang'
'Song, Yongbo'
'Chai, Jinsong'
'Yang, Sha'
'Chen, Tao'
'Rao, Bo'
'Yu, Haizhu'
'Zhu, Manzhou'

_publ_section_title
;
 The solely motif-doped Au36-xAgx(SPh-tBu)24 (x = 1-8) nanoclusters: X-ray
 crystal structure and optical properties.
;
_journal_issue 33
_journal_name_full Nanoscale
_journal_page_first 15317
_journal_page_last 15322
_journal_paper_doi 10.1039/c6nr04255d
_journal_volume 8
_journal_year 2016
_chemical_formula_moiety '0.67(C240 H309 Ag4 Au32 S24), 0.33(C240 H312 Ag4 Au32 S24)'
_chemical_formula_sum 'C240 H312 Ag4 Au32 S24'
_chemical_formula_weight 10700.73
_chemical_name_systematic
;
 ?
;
_space_group_crystal_system monoclinic
_space_group_IT_number 15
_space_group_name_Hall '-C 2yc'
_space_group_name_H-M_alt 'C 1 2/c 1'
_symmetry_space_group_name_Hall '-C 2yc'
_symmetry_space_group_name_H-M 'C 1 2/c 1'
_atom_sites_solution_hydrogens geom
_audit_creation_date 2015-12-01
_audit_creation_method
;
Olex2 1.2
(compiled 2015.09.30 svn.r3233 for OlexSys, GUI svn.r5103)
;
_cell_angle_alpha 90
_cell_angle_beta 91.2322(9)
_cell_angle_gamma 90
_cell_formula_units_Z 12
_cell_length_a 58.539(4)
_cell_length_b 34.472(2)
_cell_length_c 41.488(3)
_cell_measurement_reflns_used 9980
_cell_measurement_temperature 293(2)
_cell_measurement_theta_max 22.532
_cell_measurement_theta_min 2.288
_cell_volume 83702(10)
_computing_cell_refinement 'SAINT v7.68A (Bruker, 2009)'
_computing_data_reduction 'SAINT v7.68A (Bruker, 2009)'
_computing_molecular_graphics 'Olex2 (Dolomanov et al., 2009)'
_computing_publication_material 'Olex2 (Dolomanov et al., 2009)'
_computing_structure_refinement 'ShelXL (Sheldrick, 2015)'
_computing_structure_solution 'ShelXS (Sheldrick, 2008)'
_diffrn_ambient_temperature 293.15
_diffrn_measured_fraction_theta_full 0.965
_diffrn_measured_fraction_theta_max 0.995
_diffrn_measurement_device_type 'Bruker APEX-II CCD'
_diffrn_measurement_method '\f and \w scans'
_diffrn_radiation_monochromator graphite
_diffrn_radiation_type MoK\a
_diffrn_radiation_wavelength 0.71073
_diffrn_reflns_av_R_equivalents 0.1839
_diffrn_reflns_av_unetI/netI 0.1905
_diffrn_reflns_Laue_measured_fraction_full 0.965
_diffrn_reflns_Laue_measured_fraction_max 0.995
_diffrn_reflns_limit_h_max 71
_diffrn_reflns_limit_h_min -71
_diffrn_reflns_limit_k_max 42
_diffrn_reflns_limit_k_min -42
_diffrn_reflns_limit_l_max 50
_diffrn_reflns_limit_l_min -50
_diffrn_reflns_number 317544
_diffrn_reflns_point_group_measured_fraction_full 0.965
_diffrn_reflns_point_group_measured_fraction_max 0.995
_diffrn_reflns_theta_full 26.000
_diffrn_reflns_theta_max 25.719
_diffrn_reflns_theta_min 0.686
_diffrn_standards_number 0
_exptl_absorpt_coefficient_mu 17.244
_exptl_absorpt_correction_T_max 0.7453
_exptl_absorpt_correction_T_min 0.4420
_exptl_absorpt_correction_type multi-scan
_exptl_absorpt_process_details
;
SADABS-2008/1 (Bruker,2008) was used for absorption correction.
wR2(int) was 0.1385 before and 0.0708 after correction.
The Ratio of minimum to maximum transmission is 0.5930.
The \l/2 correction factor is 0.0015.
;
_exptl_crystal_colour black
_exptl_crystal_colour_primary black
_exptl_crystal_density_diffrn 2.547
_exptl_crystal_description block
_exptl_crystal_F_000 58224
_exptl_crystal_size_max 0.18
_exptl_crystal_size_mid 0.1
_exptl_crystal_size_min 0.02
_refine_diff_density_max 6.558
_refine_diff_density_min -6.293
_refine_diff_density_rms 0.730
_refine_ls_extinction_method none
_refine_ls_goodness_of_fit_ref 1.093
_refine_ls_hydrogen_treatment constr
_refine_ls_matrix_type fullcycle
_refine_ls_number_parameters 4158
_refine_ls_number_reflns 79435
_refine_ls_number_restraints 2512
_refine_ls_restrained_S_all 1.649
_refine_ls_R_factor_all 0.1859
_refine_ls_R_factor_gt 0.0828
_refine_ls_shift/su_max 0.034
_refine_ls_shift/su_mean 0.000
_refine_ls_structure_factor_coef Fsqd
_refine_ls_weighting_details 'w=1/[\s^2^(Fo^2^)+(0.0971P)^2^] where P=(Fo^2^+2Fc^2^)/3'
_refine_ls_weighting_scheme calc
_refine_ls_wR_factor_gt 0.2137
_refine_ls_wR_factor_ref 0.2441
_reflns_Friedel_coverage 0.000
_reflns_number_gt 36480
_reflns_number_total 79435
_reflns_threshold_expression 'I > 2\s(I)'
_cod_data_source_file c6nr04255d2.cif
_cod_data_source_block 20151120b_0m
_cod_depositor_comments 'Adding full bibliography for 1543881.cif.'
_cod_original_cell_volume 83701(10)
_cod_database_code 1543881
_shelxl_version_number 2014-3
_shelx_space_group_comment
;
The symmetry employed for this shelxl refinement is uniquely defined
by the following loop, which should always be used as a source of
symmetry information in preference to the above space-group names.
They are only intended as comments.
;
_shelx_estimated_absorpt_t_max 0.724
_shelx_estimated_absorpt_t_min 0.147
_olex2_refinement_description
;
1. Fixed Uiso
 At 1.2 times of:
  All C(H) groups
 At 1.5 times of:
  All C(H,H,H) groups
2. Shared sites
{Au29, Ag29}
{Au30, Ag30}
{Au31, Ag31}
{Au32, Ag32}
{Au33, Ag33}
{Au34, Ag34}
{Au35, Ag35}
{Au36, Ag36}
{Au49, Ag49}
{Au50, Ag50}
{Au51, Ag51}
{Au52, Ag52}
3. Restrained distances
 C180-C177
 1.52 with sigma of 0.01
 C127-C128 = C127-C129 = C127-C130
 1.52 with sigma of 0.001
4. Uiso/Uaniso restraints and constraints
C347 \\sim C348 \\sim C350 \\sim C349: within 2A with sigma of 0.005 and sigma
for terminal atoms of 0.01
C157 \\sim C158 \\sim C160 \\sim C159: within 2A with sigma of 0.005 and sigma
for terminal atoms of 0.01
C237 \\sim C240 \\sim C238 \\sim C239: within 2A with sigma of 0.005 and sigma
for terminal atoms of 0.01
C7 \\sim C10 \\sim C9 \\sim C8: within 2A with sigma of 0.005 and sigma for
terminal atoms of 0.01
C217 \\sim C220 \\sim C219 \\sim C218: within 2A with sigma of 0.005 and sigma
for terminal atoms of 0.01
C237 \\sim C238 \\sim C239 \\sim C240: within 2A with sigma of 0.005 and sigma
for terminal atoms of 0.01
C121 \\sim C122 \\sim C123 \\sim C124 \\sim C125 \\sim C126 \\sim C127 \\sim
C128 \\sim C130 \\sim C129: within 2A with sigma of 0.005 and sigma for
terminal atoms of 0.01
C37 \\sim C39 \\sim C40 \\sim C38: within 2A with sigma of 0.005 and sigma for
terminal atoms of 0.01
C177 \\sim C180 \\sim C178 \\sim C179: within 2A with sigma of 0.005 and sigma
for terminal atoms of 0.01
C257 \\sim C258 \\sim C260 \\sim C259 \\sim C254: within 2A with sigma of 0.005
and sigma for terminal atoms of 0.01
C344 \\sim C347 \\sim C349 \\sim C348 \\sim C350: within 2A with sigma of 0.005
and sigma for terminal atoms of 0.01
C297 \\sim C298 \\sim C300 \\sim C299 \\sim C294: within 2A with sigma of 0.005
and sigma for terminal atoms of 0.01
C127 \\sim C130 \\sim C129 \\sim C128 \\sim C124: within 2A with sigma of 0.005
and sigma for terminal atoms of 0.01
C344 \\sim C345 \\sim C346 \\sim C341 \\sim C342 \\sim C343 \\sim C347 \\sim
C348 \\sim C349 \\sim C350: within 2A with sigma of 0.005 and sigma for
terminal atoms of 0.01
C311 \\sim C312 \\sim C313: within 2A with sigma of 0.005 and sigma for
terminal atoms of 0.01
C136 \\sim C135 \\sim C131: within 2A with sigma of 0.005 and sigma for
terminal atoms of 0.01
C165 \\sim C166 \\sim C161: within 2A with sigma of 0.005 and sigma for
terminal atoms of 0.01
C191 \\sim C192 \\sim C196: within 2A with sigma of 0.005 and sigma for
terminal atoms of 0.01
Uanis(C49) \\sim Ueq, Uanis(C47) \\sim Ueq, Uanis(C48) \\sim Ueq, Uanis(C44)
\\sim Ueq, Uanis(C50) \\sim Ueq, Uanis(C41) \\sim Ueq, Uanis(C75) \\sim Ueq,
Uanis(C74) \\sim Ueq, Uanis(C77) \\sim Ueq, Uanis(C204) \\sim Ueq, Uanis(C209)
\\sim Ueq, Uanis(C208) \\sim Ueq, Uanis(C206) \\sim Ueq, Uanis(C201) \\sim Ueq,
Uanis(C203) \\sim Ueq, Uanis(C196) \\sim Ueq, Uanis(C191) \\sim Ueq,
Uanis(C192) \\sim Ueq, Uanis(C194) \\sim Ueq, Uanis(C195) \\sim Ueq,
Uanis(C199) \\sim Ueq, Uanis(C226) \\sim Ueq, Uanis(C221) \\sim Ueq,
Uanis(C227) \\sim Ueq, Uanis(C233) \\sim Ueq, Uanis(C234) \\sim Ueq,
Uanis(C236) \\sim Ueq, Uanis(C141) \\sim Ueq, Uanis(C144) \\sim Ueq,
Uanis(C166) \\sim Ueq, Uanis(C165) \\sim Ueq, Uanis(C164) \\sim Ueq,
Uanis(C170) \\sim Ueq, Uanis(C151) \\sim Ueq, Uanis(C106) \\sim Ueq, Uanis(C98)
\\sim Ueq, Uanis(C182) \\sim Ueq, Uanis(C82) \\sim Ueq, Uanis(C83) \\sim Ueq,
Uanis(C84) \\sim Ueq, Uanis(C87) \\sim Ueq, Uanis(C187) \\sim Ueq, Uanis(C136)
\\sim Ueq, Uanis(C131) \\sim Ueq, Uanis(C278) \\sim Ueq, Uanis(C280) \\sim Ueq,
Uanis(C277) \\sim Ueq, Uanis(C274) \\sim Ueq, Uanis(C273) \\sim Ueq,
Uanis(C272) \\sim Ueq, Uanis(C271) \\sim Ueq, Uanis(C276) \\sim Ueq,
Uanis(C287) \\sim Ueq, Uanis(C281) \\sim Ueq, Uanis(C286) \\sim Ueq,
Uanis(C241) \\sim Ueq, Uanis(C256) \\sim Ueq, Uanis(C251) \\sim Ueq,
Uanis(C252) \\sim Ueq, Uanis(C254) \\sim Ueq, Uanis(C257) \\sim Ueq,
Uanis(C265) \\sim Ueq, Uanis(C266) \\sim Ueq, Uanis(C264) \\sim Ueq,
Uanis(C311) \\sim Ueq, Uanis(C316) \\sim Ueq, Uanis(C314) \\sim Ueq,
Uanis(C332) \\sim Ueq, Uanis(C343) \\sim Ueq, Uanis(C346) \\sim Ueq,
Uanis(C334) \\sim Ueq, Uanis(C333) \\sim Ueq, Uanis(C119) \\sim Ueq, Uanis(C73)
\\sim Ueq, Uanis(C71) \\sim Ueq, Uanis(C7) \\sim Ueq, Uanis(C4) \\sim Ueq,
Uanis(C3) \\sim Ueq, Uanis(C2) \\sim Ueq, Uanis(C1) \\sim Ueq, Uanis(C31) \\sim
Ueq, Uanis(C32) \\sim Ueq, Uanis(C60) \\sim Ueq, Uanis(C20) \\sim Ueq,
Uanis(C231) \\sim Ueq, Uanis(C54) \\sim Ueq, Uanis(C52) \\sim Ueq, Uanis(C24)
\\sim Ueq, Uanis(C217) \\sim Ueq, Uanis(C95) \\sim Ueq, Uanis(C109) \\sim Ueq,
Uanis(C110) \\sim Ueq, Uanis(C103) \\sim Ueq, Uanis(C101) \\sim Ueq, Uanis(C94)
\\sim Ueq, Uanis(C304) \\sim Ueq, Uanis(C306) \\sim Ueq, Uanis(C156) \\sim Ueq,
Uanis(C152) \\sim Ueq, Uanis(C326) \\sim Ueq, Uanis(C321) \\sim Ueq,
Uanis(C302) \\sim Ueq, Uanis(C357) \\sim Ueq, Uanis(C162) \\sim Ueq,
Uanis(C111) \\sim Ueq, Uanis(C115) \\sim Ueq, Uanis(C116) \\sim Ueq,
Uanis(C112) \\sim Ueq, Uanis(C121) \\sim Ueq, Uanis(C290) \\sim Ueq,
Uanis(C172) \\sim Ueq, Uanis(C175) \\sim Ueq, Uanis(C323) \\sim Ueq,
Uanis(C322) \\sim Ueq, Uanis(C330) \\sim Ueq, Uanis(C327) \\sim Ueq,
Uanis(C352) \\sim Ueq, Uanis(C351) \\sim Ueq, Uanis(C354) \\sim Ueq,
Uanis(C283) \\sim Ueq, Uanis(C19) \\sim Ueq, Uanis(C318) \\sim Ueq, Uanis(C294)
\\sim Ueq, Uanis(C291) \\sim Ueq, Uanis(C296) \\sim Ueq, Uanis(C22) \\sim Ueq,
Uanis(C21) \\sim Ueq, Uanis(C34) \\sim Ueq: with sigma of 0.005 and sigma for
terminal atoms of 0.01
Uanis(C11) \\sim Ueq, Uanis(C16) \\sim Ueq, Uanis(C14) \\sim Ueq, Uanis(C15)
\\sim Ueq, Uanis(C36) \\sim Ueq, Uanis(C56) \\sim Ueq, Uanis(C142) \\sim Ueq,
Uanis(C145) \\sim Ueq, Uanis(C51) \\sim Ueq, Uanis(C42) \\sim Ueq, Uanis(C157)
\\sim Ueq, Uanis(C61) \\sim Ueq: with sigma of 0.005 and sigma for terminal
atoms of 0.01
Uanis(C242) \\sim Ueq, Uanis(C295) \\sim Ueq, Uanis(C341) \\sim Ueq,
Uanis(C253) \\sim Ueq, Uanis(C255) \\sim Ueq, Uanis(C303) \\sim Ueq,
Uanis(C211) \\sim Ueq: with sigma of 0.005 and sigma for terminal atoms of 0.01
Uanis(C211) \\sim Ueq: with sigma of 0.002 and sigma for terminal atoms of 0.004
Uanis(C122) \\sim Ueq, Uanis(C120) \\sim Ueq: with sigma of 0.002 and sigma for
terminal atoms of 0.004
Uanis(Au29) \\sim Ueq, Uanis(Au30) \\sim Ueq: with sigma of 0.002 and sigma for
terminal atoms of 0.004
Uanis(C57) \\sim Ueq, Uanis(C58) \\sim Ueq, Uanis(C59) \\sim Ueq: with sigma of
0.005 and sigma for terminal atoms of 0.01
Uanis(C345) \\sim Ueq, Uanis(C342) \\sim Ueq, Uanis(C279) \\sim Ueq,
Uanis(C337) \\sim Ueq, Uanis(C319) \\sim Ueq, Uanis(C117) \\sim Ueq,
Uanis(C100) \\sim Ueq, Uanis(C107) \\sim Ueq, Uanis(C275) \\sim Ueq,
Uanis(C315) \\sim Ueq, Uanis(C6) \\sim Ueq, Uanis(C117) \\sim Ueq, Uanis(C96)
\\sim Ueq, Uanis(C62) \\sim Ueq, Uanis(C6) \\sim Ueq, Uanis(C143) \\sim Ueq:
with sigma of 0.005 and sigma for terminal atoms of 0.01
Uanis(C1) \\sim Ueq, Uanis(C2) \\sim Ueq, Uanis(C3) \\sim Ueq, Uanis(C4) \\sim
Ueq, Uanis(C5) \\sim Ueq, Uanis(C6) \\sim Ueq, Uanis(C7) \\sim Ueq, Uanis(C8)
\\sim Ueq, Uanis(C9) \\sim Ueq, Uanis(C10) \\sim Ueq, Uanis(C11) \\sim Ueq,
Uanis(C12) \\sim Ueq, Uanis(C13) \\sim Ueq, Uanis(C14) \\sim Ueq, Uanis(C15)
\\sim Ueq, Uanis(C16) \\sim Ueq, Uanis(C17) \\sim Ueq, Uanis(C18) \\sim Ueq,
Uanis(C19) \\sim Ueq, Uanis(C20) \\sim Ueq, Uanis(C21) \\sim Ueq, Uanis(C22)
\\sim Ueq, Uanis(C23) \\sim Ueq, Uanis(C24) \\sim Ueq, Uanis(C25) \\sim Ueq,
Uanis(C26) \\sim Ueq, Uanis(C27) \\sim Ueq, Uanis(C28) \\sim Ueq, Uanis(C29)
\\sim Ueq, Uanis(C30) \\sim Ueq, Uanis(C31) \\sim Ueq, Uanis(C32) \\sim Ueq,
Uanis(C33) \\sim Ueq, Uanis(C34) \\sim Ueq, Uanis(C35) \\sim Ueq, Uanis(C36)
\\sim Ueq, Uanis(C37) \\sim Ueq, Uanis(C38) \\sim Ueq, Uanis(C39) \\sim Ueq,
Uanis(C40) \\sim Ueq, Uanis(C41) \\sim Ueq, Uanis(C42) \\sim Ueq, Uanis(C43)
\\sim Ueq, Uanis(C44) \\sim Ueq, Uanis(C45) \\sim Ueq, Uanis(C46) \\sim Ueq,
Uanis(C47) \\sim Ueq, Uanis(C48) \\sim Ueq, Uanis(C49) \\sim Ueq, Uanis(C50)
\\sim Ueq, Uanis(C51) \\sim Ueq, Uanis(C52) \\sim Ueq, Uanis(C53) \\sim Ueq,
Uanis(C54) \\sim Ueq, Uanis(C55) \\sim Ueq, Uanis(C56) \\sim Ueq, Uanis(C57)
\\sim Ueq, Uanis(C58) \\sim Ueq, Uanis(C59) \\sim Ueq, Uanis(C60) \\sim Ueq,
Uanis(C61) \\sim Ueq, Uanis(C62) \\sim Ueq, Uanis(C63) \\sim Ueq, Uanis(C64)
\\sim Ueq, Uanis(C65) \\sim Ueq, Uanis(C66) \\sim Ueq, Uanis(C67) \\sim Ueq,
Uanis(C68) \\sim Ueq, Uanis(C69) \\sim Ueq, Uanis(C70) \\sim Ueq, Uanis(C71)
\\sim Ueq, Uanis(C72) \\sim Ueq, Uanis(C73) \\sim Ueq, Uanis(C74) \\sim Ueq,
Uanis(C75) \\sim Ueq, Uanis(C76) \\sim Ueq, Uanis(C77) \\sim Ueq, Uanis(C78)
\\sim Ueq, Uanis(C79) \\sim Ueq, Uanis(C80) \\sim Ueq, Uanis(C81) \\sim Ueq,
Uanis(C82) \\sim Ueq, Uanis(C83) \\sim Ueq, Uanis(C84) \\sim Ueq, Uanis(C85)
\\sim Ueq, Uanis(C86) \\sim Ueq, Uanis(C87) \\sim Ueq, Uanis(C88) \\sim Ueq,
Uanis(C89) \\sim Ueq, Uanis(C90) \\sim Ueq, Uanis(C91) \\sim Ueq, Uanis(C92)
\\sim Ueq, Uanis(C93) \\sim Ueq, Uanis(C94) \\sim Ueq, Uanis(C95) \\sim Ueq,
Uanis(C96) \\sim Ueq, Uanis(C97) \\sim Ueq, Uanis(C98) \\sim Ueq, Uanis(C99)
\\sim Ueq, Uanis(C100) \\sim Ueq, Uanis(C101) \\sim Ueq, Uanis(C102) \\sim Ueq,
Uanis(C103) \\sim Ueq, Uanis(C104) \\sim Ueq, Uanis(C105) \\sim Ueq,
Uanis(C106) \\sim Ueq, Uanis(C107) \\sim Ueq, Uanis(C108) \\sim Ueq,
Uanis(C109) \\sim Ueq, Uanis(C110) \\sim Ueq, Uanis(C111) \\sim Ueq,
Uanis(C112) \\sim Ueq, Uanis(C113) \\sim Ueq, Uanis(C114) \\sim Ueq,
Uanis(C115) \\sim Ueq, Uanis(C116) \\sim Ueq, Uanis(C117) \\sim Ueq,
Uanis(C118) \\sim Ueq, Uanis(C119) \\sim Ueq, Uanis(C120) \\sim Ueq,
Uanis(C121) \\sim Ueq, Uanis(C122) \\sim Ueq, Uanis(C123) \\sim Ueq,
Uanis(C124) \\sim Ueq, Uanis(C125) \\sim Ueq, Uanis(C126) \\sim Ueq,
Uanis(C127) \\sim Ueq, Uanis(C128) \\sim Ueq, Uanis(C129) \\sim Ueq,
Uanis(C130) \\sim Ueq, Uanis(C131) \\sim Ueq, Uanis(C132) \\sim Ueq,
Uanis(C133) \\sim Ueq, Uanis(C134) \\sim Ueq, Uanis(C135) \\sim Ueq,
Uanis(C136) \\sim Ueq, Uanis(C137) \\sim Ueq, Uanis(C138) \\sim Ueq,
Uanis(C139) \\sim Ueq, Uanis(C140) \\sim Ueq, Uanis(C141) \\sim Ueq,
Uanis(C142) \\sim Ueq, Uanis(C143) \\sim Ueq, Uanis(C144) \\sim Ueq,
Uanis(C145) \\sim Ueq, Uanis(C146) \\sim Ueq, Uanis(C147) \\sim Ueq,
Uanis(C148) \\sim Ueq, Uanis(C149) \\sim Ueq, Uanis(C150) \\sim Ueq,
Uanis(C151) \\sim Ueq, Uanis(C152) \\sim Ueq, Uanis(C153) \\sim Ueq,
Uanis(C154) \\sim Ueq, Uanis(C155) \\sim Ueq, Uanis(C156) \\sim Ueq,
Uanis(C157) \\sim Ueq, Uanis(C158) \\sim Ueq, Uanis(C159) \\sim Ueq,
Uanis(C160) \\sim Ueq, Uanis(C161) \\sim Ueq, Uanis(C162) \\sim Ueq,
Uanis(C163) \\sim Ueq, Uanis(C164) \\sim Ueq, Uanis(C165) \\sim Ueq,
Uanis(C166) \\sim Ueq, Uanis(C167) \\sim Ueq, Uanis(C168) \\sim Ueq,
Uanis(C169) \\sim Ueq, Uanis(C170) \\sim Ueq, Uanis(C171) \\sim Ueq,
Uanis(C172) \\sim Ueq, Uanis(C173) \\sim Ueq, Uanis(C174) \\sim Ueq,
Uanis(C175) \\sim Ueq, Uanis(C176) \\sim Ueq, Uanis(C177) \\sim Ueq,
Uanis(C178) \\sim Ueq, Uanis(C179) \\sim Ueq, Uanis(C180) \\sim Ueq,
Uanis(C181) \\sim Ueq, Uanis(C182) \\sim Ueq, Uanis(C183) \\sim Ueq,
Uanis(C184) \\sim Ueq, Uanis(C185) \\sim Ueq, Uanis(C186) \\sim Ueq,
Uanis(C187) \\sim Ueq, Uanis(C188) \\sim Ueq, Uanis(C189) \\sim Ueq,
Uanis(C190) \\sim Ueq, Uanis(C191) \\sim Ueq, Uanis(C192) \\sim Ueq,
Uanis(C193) \\sim Ueq, Uanis(C194) \\sim Ueq, Uanis(C195) \\sim Ueq,
Uanis(C196) \\sim Ueq, Uanis(C197) \\sim Ueq, Uanis(C198) \\sim Ueq,
Uanis(C199) \\sim Ueq: with sigma of 0.005 and sigma for terminal atoms of 0.01
Uanis(Au30) \\sim Ueq, Uanis(Au32) \\sim Ueq, Uanis(Au33) \\sim Ueq: with sigma
of 0.005 and sigma for terminal atoms of 0.01
Uanis(C29) \\sim Ueq, Uanis(C28) \\sim Ueq, Uanis(C30) \\sim Ueq, Uanis(C220)
\\sim Ueq, Uanis(C219) \\sim Ueq, Uanis(C218) \\sim Ueq, Uanis(C40) \\sim Ueq,
Uanis(C38) \\sim Ueq, Uanis(C39) \\sim Ueq, Uanis(C68) \\sim Ueq, Uanis(C69)
\\sim Ueq, Uanis(C70) \\sim Ueq, Uanis(C127) \\sim Ueq, Uanis(C128) \\sim Ueq,
Uanis(C129) \\sim Ueq, Uanis(C130) \\sim Ueq, Uanis(C125) \\sim Ueq,
Uanis(C124) \\sim Ueq, Uanis(C123) \\sim Ueq, Uanis(C239) \\sim Ueq,
Uanis(C238) \\sim Ueq, Uanis(C240) \\sim Ueq, Uanis(C260) \\sim Ueq,
Uanis(C259) \\sim Ueq, Uanis(C258) \\sim Ueq, Uanis(C262) \\sim Ueq,
Uanis(C263) \\sim Ueq, Uanis(C270) \\sim Ueq, Uanis(C269) \\sim Ueq,
Uanis(C248) \\sim Ueq, Uanis(C250) \\sim Ueq, Uanis(C249) \\sim Ueq,
Uanis(C247) \\sim Ueq, Uanis(C267) \\sim Ueq, Uanis(C268) \\sim Ueq,
Uanis(C245) \\sim Ueq, Uanis(C244) \\sim Ueq, Uanis(C246) \\sim Ueq,
Uanis(C243) \\sim Ueq, Uanis(C360) \\sim Ueq, Uanis(C359) \\sim Ueq,
Uanis(C358) \\sim Ueq, Uanis(C355) \\sim Ueq, Uanis(C356) \\sim Ueq,
Uanis(C310) \\sim Ueq, Uanis(C308) \\sim Ueq, Uanis(C309) \\sim Ueq,
Uanis(C340) \\sim Ueq, Uanis(C339) \\sim Ueq, Uanis(C338) \\sim Ueq,
Uanis(C300) \\sim Ueq, Uanis(C298) \\sim Ueq, Uanis(C299) \\sim Ueq,
Uanis(C350) \\sim Ueq, Uanis(C349) \\sim Ueq, Uanis(C348) \\sim Ueq,
Uanis(C347) \\sim Ueq, Uanis(C179) \\sim Ueq, Uanis(C178) \\sim Ueq,
Uanis(C180) \\sim Ueq, Uanis(C200) \\sim Ueq, Uanis(C158) \\sim Ueq,
Uanis(C160) \\sim Ueq, Uanis(C159) \\sim Ueq, Uanis(C189) \\sim Ueq,
Uanis(C185) \\sim Ueq, Uanis(C86) \\sim Ueq, Uanis(C85) \\sim Ueq, Uanis(C90)
\\sim Ueq, Uanis(C89) \\sim Ueq, Uanis(C88) \\sim Ueq, Uanis(C190) \\sim Ueq,
Uanis(C188) \\sim Ueq, Uanis(C9) \\sim Ueq, Uanis(C10) \\sim Ueq, Uanis(C8)
\\sim Ueq, Uanis(C228) \\sim Ueq, Uanis(C230) \\sim Ueq, Uanis(C229) \\sim Ueq,
Uanis(C64) \\sim Ueq, Uanis(C63) \\sim Ueq, Uanis(C223) \\sim Ueq, Uanis(C224)
\\sim Ueq: with sigma of 0.005 and sigma for terminal atoms of 0.01
Uanis(C200) \\sim Ueq, Uanis(C201) \\sim Ueq, Uanis(C202) \\sim Ueq,
Uanis(C203) \\sim Ueq, Uanis(C204) \\sim Ueq, Uanis(C205) \\sim Ueq,
Uanis(C206) \\sim Ueq, Uanis(C207) \\sim Ueq, Uanis(C208) \\sim Ueq,
Uanis(C209) \\sim Ueq, Uanis(C210) \\sim Ueq, Uanis(C211) \\sim Ueq,
Uanis(C212) \\sim Ueq, Uanis(C213) \\sim Ueq, Uanis(C214) \\sim Ueq,
Uanis(C215) \\sim Ueq, Uanis(C216) \\sim Ueq, Uanis(C217) \\sim Ueq,
Uanis(C218) \\sim Ueq, Uanis(C219) \\sim Ueq, Uanis(C220) \\sim Ueq,
Uanis(C221) \\sim Ueq, Uanis(C222) \\sim Ueq, Uanis(C223) \\sim Ueq,
Uanis(C224) \\sim Ueq, Uanis(C225) \\sim Ueq, Uanis(C226) \\sim Ueq,
Uanis(C227) \\sim Ueq, Uanis(C228) \\sim Ueq, Uanis(C229) \\sim Ueq,
Uanis(C230) \\sim Ueq, Uanis(C231) \\sim Ueq, Uanis(C232) \\sim Ueq,
Uanis(C233) \\sim Ueq, Uanis(C234) \\sim Ueq, Uanis(C235) \\sim Ueq,
Uanis(C236) \\sim Ueq, Uanis(C237) \\sim Ueq, Uanis(C238) \\sim Ueq,
Uanis(C239) \\sim Ueq, Uanis(C240) \\sim Ueq, Uanis(C241) \\sim Ueq,
Uanis(C242) \\sim Ueq, Uanis(C243) \\sim Ueq, Uanis(C244) \\sim Ueq,
Uanis(C245) \\sim Ueq, Uanis(C246) \\sim Ueq, Uanis(C247) \\sim Ueq,
Uanis(C248) \\sim Ueq, Uanis(C249) \\sim Ueq, Uanis(C250) \\sim Ueq,
Uanis(C251) \\sim Ueq, Uanis(C252) \\sim Ueq, Uanis(C253) \\sim Ueq,
Uanis(C254) \\sim Ueq, Uanis(C255) \\sim Ueq, Uanis(C256) \\sim Ueq,
Uanis(C257) \\sim Ueq, Uanis(C258) \\sim Ueq, Uanis(C259) \\sim Ueq,
Uanis(C260) \\sim Ueq, Uanis(C261) \\sim Ueq, Uanis(C262) \\sim Ueq,
Uanis(C263) \\sim Ueq, Uanis(C264) \\sim Ueq, Uanis(C265) \\sim Ueq,
Uanis(C266) \\sim Ueq, Uanis(C267) \\sim Ueq, Uanis(C268) \\sim Ueq,
Uanis(C269) \\sim Ueq, Uanis(C270) \\sim Ueq, Uanis(C271) \\sim Ueq,
Uanis(C272) \\sim Ueq, Uanis(C273) \\sim Ueq, Uanis(C274) \\sim Ueq,
Uanis(C275) \\sim Ueq, Uanis(C276) \\sim Ueq, Uanis(C277) \\sim Ueq,
Uanis(C278) \\sim Ueq, Uanis(C279) \\sim Ueq, Uanis(C280) \\sim Ueq,
Uanis(C281) \\sim Ueq, Uanis(C282) \\sim Ueq, Uanis(C283) \\sim Ueq,
Uanis(C284) \\sim Ueq, Uanis(C285) \\sim Ueq, Uanis(C286) \\sim Ueq,
Uanis(C287) \\sim Ueq, Uanis(C288) \\sim Ueq, Uanis(C289) \\sim Ueq,
Uanis(C290) \\sim Ueq, Uanis(C291) \\sim Ueq, Uanis(C292) \\sim Ueq,
Uanis(C293) \\sim Ueq, Uanis(C294) \\sim Ueq, Uanis(C295) \\sim Ueq,
Uanis(C296) \\sim Ueq, Uanis(C297) \\sim Ueq, Uanis(C298) \\sim Ueq,
Uanis(C299) \\sim Ueq, Uanis(C300) \\sim Ueq, Uanis(C301) \\sim Ueq,
Uanis(C302) \\sim Ueq, Uanis(C303) \\sim Ueq, Uanis(C304) \\sim Ueq,
Uanis(C305) \\sim Ueq, Uanis(C306) \\sim Ueq, Uanis(C307) \\sim Ueq,
Uanis(C308) \\sim Ueq, Uanis(C309) \\sim Ueq, Uanis(C310) \\sim Ueq,
Uanis(C311) \\sim Ueq, Uanis(C312) \\sim Ueq, Uanis(C313) \\sim Ueq,
Uanis(C314) \\sim Ueq, Uanis(C315) \\sim Ueq, Uanis(C316) \\sim Ueq,
Uanis(C317) \\sim Ueq, Uanis(C318) \\sim Ueq, Uanis(C319) \\sim Ueq,
Uanis(C320) \\sim Ueq, Uanis(C321) \\sim Ueq, Uanis(C322) \\sim Ueq,
Uanis(C323) \\sim Ueq, Uanis(C324) \\sim Ueq, Uanis(C325) \\sim Ueq,
Uanis(C326) \\sim Ueq, Uanis(C327) \\sim Ueq, Uanis(C328) \\sim Ueq,
Uanis(C329) \\sim Ueq, Uanis(C330) \\sim Ueq, Uanis(C331) \\sim Ueq,
Uanis(C332) \\sim Ueq, Uanis(C333) \\sim Ueq, Uanis(C334) \\sim Ueq,
Uanis(C335) \\sim Ueq, Uanis(C336) \\sim Ueq, Uanis(C337) \\sim Ueq,
Uanis(C338) \\sim Ueq, Uanis(C339) \\sim Ueq, Uanis(C340) \\sim Ueq,
Uanis(C341) \\sim Ueq, Uanis(C342) \\sim Ueq, Uanis(C343) \\sim Ueq,
Uanis(C344) \\sim Ueq, Uanis(C345) \\sim Ueq, Uanis(C346) \\sim Ueq,
Uanis(C347) \\sim Ueq, Uanis(C348) \\sim Ueq, Uanis(C349) \\sim Ueq,
Uanis(C350) \\sim Ueq, Uanis(C351) \\sim Ueq, Uanis(C352) \\sim Ueq,
Uanis(C353) \\sim Ueq, Uanis(C354) \\sim Ueq, Uanis(C355) \\sim Ueq,
Uanis(C356) \\sim Ueq, Uanis(C357) \\sim Ueq, Uanis(C358) \\sim Ueq,
Uanis(C359) \\sim Ueq, Uanis(C360) \\sim Ueq: with sigma of 0.005 and sigma for
terminal atoms of 0.01
Uanis(Au29) = Uanis(Ag29)
Uanis(Au30) = Uanis(Ag30)
Uanis(Au31) = Uanis(Ag31)
Uanis(Au32) = Uanis(Ag32)
Uanis(Au33) = Uanis(Ag33)
Uanis(Au34) = Uanis(Ag34)
Uanis(Au35) = Uanis(Ag35)
Uanis(Au36) = Uanis(Ag36)
Uanis(Au49) = Uanis(Ag49)
Uanis(Au50) = Uanis(Ag50)
Uanis(Au51) = Uanis(Ag51)
Uanis(Au52) = Uanis(Ag52)
5. Others
 Fixed Sof: Au29(0.5) Au30(0.5) Au31(0.5) Au32(0.5) Au33(0.5) Au34(0.5)
 Au35(0.5) Au36(0.5) Ag29(0.5) Ag30(0.5) Ag31(0.5) Ag32(0.5) Ag33(0.5)
 Ag34(0.5) Ag35(0.5) Ag36(0.5) Au49(0.5) Au50(0.5) Au51(0.5) Au52(0.5)
 Ag49(0.5) Ag50(0.5) Ag51(0.5) Ag52(0.5)
6.a Aromatic/amide H refined with riding coordinates:
 C2(H2), C3(H3), C5(H5), C6(H6), C12(H12), C13(H13), C15(H15), C16(H16),
 C22(H22), C23(H23), C25(H25), C26(H26), C32(H32), C33(H33), C35(H35), C36(H36),
  C42(H42), C43(H43), C45(H45), C46(H46), C52(H52), C53(H53), C55(H55),
 C56(H56), C62(H62), C63(H63), C65(H65), C66(H66), C72(H72), C73(H73), C75(H75),
  C76(H76), C82(H82), C83(H83), C85(H85), C86(H86), C92(H92), C93(H93),
 C95(H95), C96(H96), C102(H102), C103(H103), C105(H105), C106(H106), C112(H112),
  C113(H113), C115(H115), C116(H116), C122(H122), C123(H123), C125(H125),
 C126(H126), C132(H132), C133(H133), C135(H135), C136(H136), C142(H142),
 C143(H143), C145(H145), C146(H146), C152(H152), C153(H153), C155(H155),
 C156(H156), C162(H162), C163(H163), C165(H165), C166(H166), C172(H172),
 C173(H173), C175(H175), C176(H176), C182(H182), C183(H183), C185(H185),
 C186(H186), C192(H192), C193(H193), C195(H195), C196(H196), C202(H202),
 C203(H203), C205(H205), C206(H206), C212(H212), C213(H213), C215(H215),
 C216(H216), C222(H222), C223(H223), C225(H225), C226(H226), C232(H232),
 C233(H233), C235(H235), C236(H236), C242(H242), C243(H243), C245(H245),
 C246(H246), C252(H252), C253(H253), C255(H255), C256(H256), C262(H262),
 C263(H263), C265(H265), C266(H266), C272(H272), C273(H273), C275(H275),
 C276(H276), C282(H282), C283(H283), C285(H285), C286(H286), C292(H292),
 C293(H293), C295(H295), C296(H296), C302(H302), C303(H303), C305(H305),
 C306(H306), C312(H312), C313(H313), C315(H315), C316(H316), C322(H322),
 C323(H323), C325(H325), C326(H326), C332(H332), C333(H333), C335(H335),
 C336(H336), C342(H342), C343(H343), C345(H345), C346(H346), C352(H352),
 C353(H353), C355(H355), C356(H356)
6.b Idealised Me refined as rotating group:
 C8(H8A,H8B,H8C), C9(H9A,H9B,H9C), C10(H10A,H10B,H10C), C18(H18A,H18B,H18C),
 C19(H19A,H19B,H19C), C20(H20A,H20B,H20C), C28(H28A,H28B,H28C), C29(H29A,H29B,
 H29C), C30(H30A,H30B,H30C), C38(H38A,H38B,H38C), C39(H39A,H39B,H39C), C40(H40A,
 H40B,H40C), C48(H48A,H48B,H48C), C49(H49A,H49B,H49C), C50(H50A,H50B,H50C),
 C58(H58A,H58B,H58C), C59(H59A,H59B,H59C), C60(H60A,H60B,H60C), C68(H68A,H68B,
 H68C), C69(H69A,H69B,H69C), C70(H70A,H70B,H70C), C78(H78A,H78B,H78C), C79(H79A,
 H79B,H79C), C80(H80A,H80B,H80C), C88(H88A,H88B,H88C), C89(H89A,H89B,H89C),
 C90(H90A,H90B,H90C), C98(H98A,H98B,H98C), C99(H99A,H99B,H99C), C100(H10D,H10E,
 H10F), C108(H10G,H10H,H10I), C109(H10J,H10K,H10L), C110(H11A,H11B,H11C),
 C118(H11D,H11E,H11F), C119(H11G,H11H,H11I), C120(H12A,H12B,H12C), C129(H12D,
 H12E,H12F), C130(H13A,H13B,H13C), C138(H13D,H13E,H13F), C139(H13G,H13H,H13I),
 C140(H14A,H14B,H14C), C148(H14D,H14E,H14F), C149(H14G,H14H,H14I), C150(H15A,
 H15B,H15C), C158(H15D,H15E,H15F), C159(H15G,H15H,H15I), C160(H16A,H16B,H16C),
 C168(H16D,H16E,H16F), C169(H16G,H16H,H16I), C170(H17A,H17B,H17C), C178(H17D,
 H17E,H17F), C179(H17G,H17H,H17I), C180(H18D,H18E,H18F), C188(H18G,H18H,H18I),
 C189(H18J,H18K,H18L), C190(H19D,H19E,H19F), C198(H19G,H19H,H19I), C199(H19J,
 H19K,H19L), C200(H20D,H20E,H20F), C208(H20G,H20H,H20I), C209(H20J,H20K,H20L),
 C210(H21A,H21B,H21C), C218(H21D,H21E,H21F), C219(H21G,H21H,H21I), C220(H22A,
 H22B,H22C), C228(H22D,H22E,H22F), C229(H22G,H22H,H22I), C230(H23A,H23B,H23C),
 C238(H23D,H23E,H23F), C239(H23G,H23H,H23I), C240(H24A,H24B,H24C), C248(H24D,
 H24E,H24F), C249(H24G,H24H,H24I), C250(H25A,H25B,H25C), C258(H25D,H25E,H25F),
 C259(H25G,H25H,H25I), C260(H26A,H26B,H26C), C268(H26D,H26E,H26F), C269(H26G,
 H26H,H26I), C270(H27A,H27B,H27C), C278(H27D,H27E,H27F), C279(H27G,H27H,H27I),
 C280(H28D,H28E,H28F), C288(H28G,H28H,H28I), C289(H28J,H28K,H28L), C290(H29D,
 H29E,H29F), C298(H29G,H29H,H29I), C299(H29J,H29K,H29L), C300(H30D,H30E,H30F),
 C308(H30G,H30H,H30I), C309(H30J,H30K,H30L), C310(H31A,H31B,H31C), C318(H31D,
 H31E,H31F), C319(H31G,H31H,H31I), C320(H32A,H32B,H32C), C328(H32D,H32E,H32F),
 C329(H32G,H32H,H32I), C330(H33A,H33B,H33C), C338(H33D,H33E,H33F), C339(H33G,
 H33H,H33I), C340(H34A,H34B,H34C), C348(H34D,H34E,H34F), C349(H34G,H34H,H34I),
 C350(H35A,H35B,H35C), C358(H35D,H35E,H35F), C359(H35G,H35H,H35I), C360(H36A,
 H36B,H36C)
;
_olex2_submission_special_instructions 'No special instructions were received'

loop_
_space_group_symop_operation_xyz
'x, y, z'
'-x, y, -z+1/2'
'x+1/2, y+1/2, z'
'-x+1/2, y+1/2, -z+1/2'
'-x, -y, -z'
'x, -y, z-1/2'
'-x+1/2, -y+1/2, -z'
'x+1/2, -y+1/2, z-1/2'

loop_
_atom_site_label
_atom_site_type_symbol
_atom_site_fract_x
_atom_site_fract_y
_atom_site_fract_z
_atom_site_U_iso_or_equiv
_atom_site_adp_type
_atom_site_occupancy
_atom_site_site_symmetry_order
_atom_site_calc_flag
_atom_site_refinement_flags_posn
_atom_site_refinement_flags_adp
_atom_site_refinement_flags_occupancy
_atom_site_disorder_assembly
_atom_site_disorder_group
Au1 Au 0.3383 0.9922 0.6229 0.0229(3) Uani 1 1 d . . . . .
Au2 Au 0.3134 1.0553 0.5911 0.0226(3) Uani 1 1 d . . . . .
Au3 Au 0.3321 0.9918 0.5514 0.0229(3) Uani 1 1 d . . . . .
Au4 Au 0.3555 0.9349 0.5837 0.0266(3) Uani 1 1 d . . . . .
Au5 Au 0.3634 1.0471 0.5828 0.0222(3) Uani 1 1 d . . . . .
Au6 Au 0.3379 1.1043 0.5523 0.0259(3) Uani 1 1 d . . . . .
Au7 Au 0.3087 1.0482 0.5174 0.0312(3) Uani 1 1 d . . . . .
Au8 Au 0.3264 0.9842 0.4854 0.0534(4) Uani 1 1 d . . . . .
Au9 Au 0.3546 1.0411 0.5090 0.0287(3) Uani 1 1 d . . . . .
Au10 Au 0.3904 1.1078 0.5358 0.0310(3) Uani 1 1 d . . . . .
Au11 Au 0.3836 0.9888 0.5459 0.0306(3) Uani 1 1 d . . . . .
Au12 Au 0.3545 0.9156 0.5112 0.0330(3) Uani 1 1 d . . . . .
Au13 Au 0.4095 1.0467 0.5745 0.0545(4) Uani 1 1 d . . . . .
Au14 Au 0.3956 1.1111 0.6183 0.0329(3) Uani 1 1 d . . . . .
Au15 Au 0.3445 1.1063 0.6180 0.0266(3) Uani 1 1 d . . . . .
Au16 Au 0.2935 1.1238 0.6366 0.0327(3) Uani 1 1 d . . . . .
Au17 Au 0.3230 1.0505 0.6644 0.0317(3) Uani 1 1 d . . . . .
Au18 Au 0.3441 0.9858 0.6884 0.0546(4) Uani 1 1 d . . . . .
Au19 Au 0.3684 1.0418 0.6546 0.0319(3) Uani 1 1 d . . . . .
Au20 Au 0.3913 0.9886 0.6111 0.0292(3) Uani 1 1 d . . . . .
Au21 Au 0.3665 0.9253 0.6563 0.0313(3) Uani 1 1 d . . . . .
Au22 Au 0.2880 1.1287 0.5533 0.0298(3) Uani 1 1 d . . . . .
Au23 Au 0.3083 0.9248 0.6628 0.0321(3) Uani 1 1 d . . . . .
Au24 Au 0.2881 1.0051 0.6293 0.0305(3) Uani 1 1 d . . . . .
Au25 Au 0.2679 1.0690 0.6005 0.0529(4) Uani 1 1 d . . . . .
Au26 Au 0.2799 1.0066 0.5642 0.0296(3) Uani 1 1 d . . . . .
Au27 Au 0.2970 0.9355 0.5202 0.0307(3) Uani 1 1 d . . . . .
Au28 Au 0.3090 0.9419 0.5920 0.0254(3) Uani 1 1 d . . . . .
Au29 Au 0.3636 1.0400 0.7405 0.0331(7) Uani 0.5 1 d . U P A 1
Au30 Au 0.3606 1.1290 0.6993 0.0230(6) Uani 0.5 1 d . U P A 1
Au31 Au 0.4510 0.9960 0.5674 0.0253(6) Uani 0.5 1 d . . P B 1
Au32 Au 0.4174 0.9131 0.5753 0.0322(7) Uani 0.5 1 d . U P B 1
Au33 Au 0.2451 0.9338 0.6026 0.0314(7) Uani 0.5 1 d . U P C 1
Au34 Au 0.2219 1.0270 0.6066 0.0183(6) Uani 0.5 1 d . . P C 1
Au35 Au 0.3307 1.1141 0.4614 0.0257(7) Uani 0.5 1 d . . P D 1
Au36 Au 0.3242 1.0256 0.4220 0.0230(8) Uani 0.5 1 d . . P D 1
Ag29 Ag 0.3636 1.0400 0.7405 0.0331(6) Uani 0.5 1 d . . P A 2
Ag30 Ag 0.3606 1.1290 0.6993 0.0230(6) Uani 0.5 1 d . . P A 2
Ag31 Ag 0.4510 0.9960 0.5674 0.0253(7) Uani 0.5 1 d . . P B 2
Ag32 Ag 0.4174 0.9131 0.5753 0.0322(7) Uani 0.5 1 d . . P B 2
Ag33 Ag 0.2451 0.9338 0.6026 0.0314(7) Uani 0.5 1 d . . P C 2
Ag34 Ag 0.2219 1.0270 0.6066 0.0183(7) Uani 0.5 1 d . . P C 2
Ag35 Ag 0.3307 1.1141 0.4614 0.0257(8) Uani 0.5 1 d . . P D 2
Ag36 Ag 0.3242 1.0256 0.4220 0.0230(13) Uani 0.5 1 d . . P D 2
S1 S 0.4014 1.0802 0.6677 0.037(2) Uani 1 1 d . . . . .
S2 S 0.3840 0.8864 0.5906 0.0306(19) Uani 1 1 d . . . . .
S3 S 0.4496 1.0627 0.5667 0.041(2) Uani 1 1 d . . . . .
S4 S 0.4552 0.9296 0.5656 0.045(2) Uani 1 1 d . . . . .
S5 S 0.3920 1.1543 0.5756 0.034(2) Uani 1 1 d . . . . .
S6 S 0.3900 0.9416 0.5044 0.033(2) Uani 1 1 d . . . . .
S7 S 0.4003 0.9595 0.6621 0.032(2) Uani 1 1 d . . . . .
S8 S 0.3422 1.1578 0.6560 0.032(2) Uani 1 1 d . . . . .
S9 S 0.3811 1.0996 0.7408 0.055(3) Uani 1 1 d . . . . .
S10 S 0.3367 0.8809 0.6524 0.032(2) Uani 1 1 d . . . . .
S11 S 0.3516 0.9765 0.7451 0.044(2) Uani 1 1 d . . . . .
S12 S 0.2764 0.9621 0.6714 0.032(2) Uani 1 1 d . . . . .
S13 S 0.2761 0.9009 0.5859 0.031(2) Uani 1 1 d . . . . .
S14 S 0.3202 0.9601 0.4307 0.037(2) Uani 1 1 d . . . . .
S15 S 0.2688 0.9817 0.5135 0.0278(18) Uani 1 1 d . . . . .
S16 S 0.2102 0.9631 0.6125 0.036(2) Uani 1 1 d . . . . .
S17 S 0.2810 1.0968 0.5049 0.0276(18) Uani 1 1 d . . . . .
S18 S 0.2293 1.0922 0.6082 0.037(2) Uani 1 1 d . . . . .
S19 S 0.2904 1.0842 0.6811 0.032(2) Uani 1 1 d . . . . .
S20 S 0.2941 1.1696 0.5962 0.033(2) Uani 1 1 d . . . . .
S21 S 0.3417 1.1464 0.5074 0.031(2) Uani 1 1 d . . . . .
S22 S 0.3909 1.0643 0.4937 0.031(2) Uani 1 1 d . . . . .
S23 S 0.3248 1.0908 0.4095 0.038(2) Uani 1 1 d . . . . .
S24 S 0.3216 0.8837 0.5248 0.036(2) Uani 1 1 d . . . . .
C1 C 0.4282 1.0553 0.6678 0.036(8) Uani 1 1 d . U . . .
C2 C 0.4453 1.0631 0.6470 0.032(8) Uani 1 1 d . U . . .
H2 H 0.4427 1.0816 0.6311 0.038 Uiso 1 1 calc R . . . .
C3 C 0.4660 1.0455 0.6482 0.034(8) Uani 1 1 d . U . . .
H3 H 0.4763 1.0493 0.6318 0.040 Uiso 1 1 calc R . . . .
C4 C 0.4720 1.0207 0.6752 0.046(9) Uani 1 1 d . U . . .
C5 C 0.4538 1.0116 0.6955 0.055(10) Uani 1 1 d . U . . .
H5 H 0.4565 0.9924 0.7109 0.066 Uiso 1 1 calc R . . . .
C6 C 0.4318 1.0288 0.6948 0.066(12) Uani 1 1 d . U . . .
H6 H 0.4208 1.0236 0.7100 0.080 Uiso 1 1 calc R . . . .
C7 C 0.4956 1.0004 0.6773 0.082(8) Uani 1 1 d . U . . .
C8 C 0.5018 0.9831 0.6446 0.079(8) Uani 1 1 d . U . . .
H8A H 0.5170 0.9729 0.6459 0.119 Uiso 1 1 calc GR . . . .
H8B H 0.5010 1.0030 0.6284 0.119 Uiso 1 1 calc GR . . . .
H8C H 0.4913 0.9627 0.6390 0.119 Uiso 1 1 calc GR . . . .
C9 C 0.5118 1.0340 0.6874 0.086(9) Uani 1 1 d . U . . .
H9A H 0.5069 1.0450 0.7073 0.129 Uiso 1 1 calc GR . . . .
H9B H 0.5115 1.0536 0.6709 0.129 Uiso 1 1 calc GR . . . .
H9C H 0.5271 1.0242 0.6901 0.129 Uiso 1 1 calc GR . . . .
C10 C 0.4966 0.9703 0.7039 0.087(9) Uani 1 1 d . U . . .
H10A H 0.4860 0.9497 0.6988 0.131 Uiso 1 1 calc GR . . . .
H10B H 0.4926 0.9821 0.7239 0.131 Uiso 1 1 calc GR . . . .
H10C H 0.5117 0.9599 0.7057 0.131 Uiso 1 1 calc GR . . . .
C11 C 0.3766 0.8453 0.5646 0.038(8) Uani 1 1 d . U . . .
C12 C 0.3881 0.8403 0.5368 0.044(9) Uani 1 1 d . U . . .
H12 H 0.4003 0.8560 0.5313 0.053 Uiso 1 1 calc R . . . .
C13 C 0.3803 0.8100 0.5173 0.056(11) Uani 1 1 d . U . . .
H13 H 0.3868 0.8072 0.4971 0.067 Uiso 1 1 calc R . . . .
C14 C 0.3632 0.7831 0.5260 0.057(11) Uani 1 1 d . U . . .
C15 C 0.3533 0.7908 0.5553 0.096(16) Uani 1 1 d . U . . .
H15 H 0.3427 0.7734 0.5632 0.115 Uiso 1 1 calc R . . . .
C16 C 0.3589 0.8238 0.5736 0.044(9) Uani 1 1 d . U . . .
H16 H 0.3504 0.8305 0.5915 0.053 Uiso 1 1 calc R . . . .
C17 C 0.3554 0.7483 0.5055 0.034(8) Uani 1 1 d . U . . .
C18 C 0.3619 0.7533 0.4700 0.050(10) Uani 1 1 d . U . . .
H18A H 0.3547 0.7762 0.4614 0.074 Uiso 1 1 calc GR . . . .
H18B H 0.3568 0.7310 0.4578 0.074 Uiso 1 1 calc GR . . . .
H18C H 0.3781 0.7557 0.4685 0.074 Uiso 1 1 calc GR . . . .
C19 C 0.3303 0.7409 0.5080 0.026(7) Uani 1 1 d . U . . .
H19A H 0.3267 0.7356 0.5300 0.039 Uiso 1 1 calc GR . . . .
H19B H 0.3261 0.7190 0.4948 0.039 Uiso 1 1 calc GR . . . .
H19C H 0.3220 0.7633 0.5007 0.039 Uiso 1 1 calc GR . . . .
C20 C 0.3691 0.7124 0.5218 0.036(8) Uani 1 1 d . U . . .
H20A H 0.3852 0.7170 0.5208 0.054 Uiso 1 1 calc GR . . . .
H20B H 0.3653 0.6889 0.5105 0.054 Uiso 1 1 calc GR . . . .
H20C H 0.3648 0.7100 0.5440 0.054 Uiso 1 1 calc GR . . . .
C21 C 0.4521 1.0767 0.5249 0.036(8) Uani 1 1 d . U . . .
C22 C 0.4534 1.1154 0.5186 0.043(9) Uani 1 1 d . U . . .
H22 H 0.4530 1.1333 0.5353 0.051 Uiso 1 1 calc R . . . .
C23 C 0.4555 1.1284 0.4858 0.078(13) Uani 1 1 d . U . . .
H23 H 0.4546 1.1546 0.4807 0.093 Uiso 1 1 calc R . . . .
C24 C 0.4587 1.1014 0.4627 0.052(10) Uani 1 1 d . U . . .
C25 C 0.4586 1.0611 0.4695 0.062(11) Uani 1 1 d . U . . .
H25 H 0.4613 1.0436 0.4529 0.074 Uiso 1 1 calc R . . . .
C26 C 0.4546 1.0471 0.5006 0.044(9) Uani 1 1 d . U . . .
H26 H 0.4535 1.0208 0.5053 0.053 Uiso 1 1 calc R . . . .
C27 C 0.4630 1.1138 0.4273 0.060(11) Uani 1 1 d . U . . .
C28 C 0.4613 1.1609 0.4222 0.087(15) Uani 1 1 d . U . . .
H28A H 0.4463 1.1696 0.4277 0.131 Uiso 1 1 calc GR . . . .
H28B H 0.4640 1.1671 0.4001 0.131 Uiso 1 1 calc GR . . . .
H28C H 0.4724 1.1735 0.4359 0.131 Uiso 1 1 calc GR . . . .
C29 C 0.4875 1.1028 0.4196 0.088(15) Uani 1 1 d . U . . .
H29A H 0.4979 1.1160 0.4341 0.132 Uiso 1 1 calc GR . . . .
H29B H 0.4907 1.1101 0.3978 0.132 Uiso 1 1 calc GR . . . .
H29C H 0.4894 1.0752 0.4220 0.132 Uiso 1 1 calc GR . . . .
C30 C 0.4454 1.0955 0.4030 0.076(13) Uani 1 1 d . U . . .
H30A H 0.4464 1.0678 0.4041 0.115 Uiso 1 1 calc GR . . . .
H30B H 0.4488 1.1040 0.3815 0.115 Uiso 1 1 calc GR . . . .
H30C H 0.4303 1.1036 0.4083 0.115 Uiso 1 1 calc GR . . . .
C31 C 0.4598 0.9225 0.5235 0.040(9) Uani 1 1 d . U . . .
C32 C 0.4466 0.8972 0.5049 0.056(11) Uani 1 1 d . U . . .
H32 H 0.4345 0.8853 0.5153 0.067 Uiso 1 1 calc R . . . .
C33 C 0.4493 0.8871 0.4714 0.070(12) Uani 1 1 d . U . . .
H33 H 0.4402 0.8694 0.4600 0.084 Uiso 1 1 calc R . . . .
C34 C 0.4673 0.9075 0.4589 0.042(9) Uani 1 1 d . U . . .
C35 C 0.4823 0.9330 0.4760 0.056(11) Uani 1 1 d . U . . .
H35 H 0.4946 0.9447 0.4660 0.067 Uiso 1 1 calc R . . . .
C36 C 0.4776 0.9396 0.5085 0.062(11) Uani 1 1 d . U . . .
H36 H 0.4870 0.9563 0.5203 0.075 Uiso 1 1 calc R . . . .
C37 C 0.4712 0.9021 0.4232 0.084(8) Uani 1 1 d . U . . .
C38 C 0.4547 0.8771 0.4051 0.087(9) Uani 1 1 d . U . . .
H38A H 0.4549 0.8514 0.4142 0.130 Uiso 1 1 calc GR . . . .
H38B H 0.4589 0.8758 0.3829 0.130 Uiso 1 1 calc GR . . . .
H38C H 0.4396 0.8878 0.4066 0.130 Uiso 1 1 calc GR . . . .
C39 C 0.4959 0.8847 0.4168 0.081(9) Uani 1 1 d . U . . .
H39A H 0.5074 0.9021 0.4253 0.121 Uiso 1 1 calc GR . . . .
H39B H 0.4979 0.8816 0.3940 0.121 Uiso 1 1 calc GR . . . .
H39C H 0.4974 0.8600 0.4272 0.121 Uiso 1 1 calc GR . . . .
C40 C 0.4702 0.9436 0.4040 0.089(9) Uani 1 1 d . U . . .
H40A H 0.4555 0.9553 0.4067 0.133 Uiso 1 1 calc GR . . . .
H40B H 0.4727 0.9393 0.3815 0.133 Uiso 1 1 calc GR . . . .
H40C H 0.4818 0.9606 0.4126 0.133 Uiso 1 1 calc GR . . . .
C41 C 0.4192 1.1754 0.5718 0.021(7) Uani 1 1 d . U . . .
C42 C 0.4239 1.2002 0.5443 0.026(7) Uani 1 1 d . U . . .
H42 H 0.4127 1.2039 0.5283 0.031 Uiso 1 1 calc R . . . .
C43 C 0.4447 1.2179 0.5419 0.039(8) Uani 1 1 d . U . . .
H43 H 0.4479 1.2320 0.5234 0.046 Uiso 1 1 calc R . . . .
C44 C 0.4617 1.2155 0.5667 0.027(7) Uani 1 1 d . U . . .
C45 C 0.4575 1.1924 0.5926 0.036(8) Uani 1 1 d . U . . .
H45 H 0.4689 1.1898 0.6084 0.043 Uiso 1 1 calc R . . . .
C46 C 0.4362 1.1715 0.5967 0.033(8) Uani 1 1 d . U . . .
H46 H 0.4337 1.1563 0.6149 0.039 Uiso 1 1 calc R . . . .
C47 C 0.4851 1.2382 0.5649 0.041(9) Uani 1 1 d . U . . .
C48 C 0.4977 1.2228 0.5314 0.048(10) Uani 1 1 d . U . . .
H48A H 0.5003 1.1954 0.5328 0.071 Uiso 1 1 calc GR . . . .
H48B H 0.5121 1.2359 0.5293 0.071 Uiso 1 1 calc GR . . . .
H48C H 0.4881 1.2284 0.5130 0.071 Uiso 1 1 calc GR . . . .
C49 C 0.4784 1.2825 0.5605 0.049(10) Uani 1 1 d . U . . .
H49A H 0.4694 1.2856 0.5411 0.073 Uiso 1 1 calc GR . . . .
H49B H 0.4921 1.2978 0.5592 0.073 Uiso 1 1 calc GR . . . .
H49C H 0.4697 1.2908 0.5786 0.073 Uiso 1 1 calc GR . . . .
C50 C 0.5010 1.2321 0.5933 0.049(10) Uani 1 1 d . U . . .
H50A H 0.4938 1.2406 0.6126 0.074 Uiso 1 1 calc GR . . . .
H50B H 0.5148 1.2468 0.5903 0.074 Uiso 1 1 calc GR . . . .
H50C H 0.5047 1.2051 0.5951 0.074 Uiso 1 1 calc GR . . . .
C51 C 0.3923 0.9580 0.4646 0.034(8) Uani 1 1 d . U . . .
C52 C 0.4105 0.9824 0.4549 0.023(7) Uani 1 1 d . U . . .
H52 H 0.4206 0.9932 0.4700 0.027 Uiso 1 1 calc R . . . .
C53 C 0.4126 0.9891 0.4241 0.055(10) Uani 1 1 d . U . . .
H53 H 0.4254 1.0034 0.4184 0.065 Uiso 1 1 calc R . . . .
C54 C 0.3985 0.9780 0.3990 0.032(8) Uani 1 1 d . U . . .
C55 C 0.3806 0.9537 0.4082 0.043(9) Uani 1 1 d . U . . .
H55 H 0.3709 0.9439 0.3922 0.052 Uiso 1 1 calc R . . . .
C56 C 0.3767 0.9438 0.4391 0.060(11) Uani 1 1 d . U . . .
H56 H 0.3643 0.9281 0.4442 0.073 Uiso 1 1 calc R . . . .
C57 C 0.4005 0.9876 0.3613 0.050(10) Uani 1 1 d . U . . .
C58 C 0.4107 0.9491 0.3454 0.059(11) Uani 1 1 d . U . . .
H58A H 0.4254 0.9434 0.3551 0.089 Uiso 1 1 calc GR . . . .
H58B H 0.4123 0.9530 0.3227 0.089 Uiso 1 1 calc GR . . . .
H58C H 0.4005 0.9278 0.3489 0.089 Uiso 1 1 calc GR . . . .
C59 C 0.3777 0.9995 0.3438 0.065(12) Uani 1 1 d . U . . .
H59A H 0.3668 0.9788 0.3454 0.097 Uiso 1 1 calc GR . . . .
H59B H 0.3805 1.0047 0.3215 0.097 Uiso 1 1 calc GR . . . .
H59C H 0.3717 1.0224 0.3537 0.097 Uiso 1 1 calc GR . . . .
C60 C 0.4179 1.0204 0.3581 0.069(12) Uani 1 1 d . U . . .
H60A H 0.4128 1.0428 0.3696 0.103 Uiso 1 1 calc GR . . . .
H60B H 0.4195 1.0268 0.3357 0.103 Uiso 1 1 calc GR . . . .
H60C H 0.4324 1.0121 0.3669 0.103 Uiso 1 1 calc GR . . . .
C61 C 0.4204 0.9206 0.6593 0.033(8) Uani 1 1 d . U . . .
C62 C 0.4151 0.8841 0.6693 0.040(9) Uani 1 1 d . U . . .
H62 H 0.4008 0.8793 0.6777 0.048 Uiso 1 1 calc R . . . .
C63 C 0.4299 0.8551 0.6675 0.075(13) Uani 1 1 d . U . . .
H63 H 0.4254 0.8306 0.6743 0.090 Uiso 1 1 calc R . . . .
C64 C 0.4522 0.8597 0.6554 0.066(12) Uani 1 1 d . U . . .
C65 C 0.4576 0.8983 0.6453 0.056(11) Uani 1 1 d . U . . .
H65 H 0.4723 0.9038 0.6385 0.068 Uiso 1 1 calc R . . . .
C66 C 0.4417 0.9269 0.6456 0.035(8) Uani 1 1 d . U . . .
H66 H 0.4450 0.9509 0.6365 0.042 Uiso 1 1 calc R . . . .
C67 C 0.4704 0.8259 0.6508 0.066(12) Uani 1 1 d . U . . .
C68 C 0.4731 0.8178 0.6137 0.112(19) Uani 1 1 d . U . . .
H68A H 0.4587 0.8100 0.6044 0.168 Uiso 1 1 calc GR . . . .
H68B H 0.4841 0.7974 0.6108 0.168 Uiso 1 1 calc GR . . . .
H68C H 0.4783 0.8409 0.6032 0.168 Uiso 1 1 calc GR . . . .
C69 C 0.4920 0.8406 0.6669 0.078(13) Uani 1 1 d . U . . .
H69A H 0.4967 0.8642 0.6567 0.116 Uiso 1 1 calc GR . . . .
H69B H 0.5038 0.8215 0.6649 0.116 Uiso 1 1 calc GR . . . .
H69C H 0.4893 0.8454 0.6892 0.116 Uiso 1 1 calc GR . . . .
C70 C 0.4609 0.7907 0.6677 0.100(17) Uani 1 1 d . U . . .
H70A H 0.4590 0.7966 0.6901 0.150 Uiso 1 1 calc GR . . . .
H70B H 0.4713 0.7694 0.6656 0.150 Uiso 1 1 calc GR . . . .
H70C H 0.4463 0.7840 0.6581 0.150 Uiso 1 1 calc GR . . . .
C71 C 0.3586 1.1973 0.6418 0.022(7) Uani 1 1 d . U . . .
C72 C 0.3807 1.2032 0.6504 0.040(9) Uani 1 1 d . U . . .
H72 H 0.3880 1.1869 0.6651 0.048 Uiso 1 1 calc R . . . .
C73 C 0.3923 1.2348 0.6367 0.035(8) Uani 1 1 d . U . . .
H73 H 0.4075 1.2386 0.6428 0.042 Uiso 1 1 calc R . . . .
C74 C 0.3824 1.2607 0.6148 0.032(8) Uani 1 1 d . U . . .
C75 C 0.3597 1.2547 0.6059 0.041(9) Uani 1 1 d . U . . .
H75 H 0.3528 1.2706 0.5905 0.049 Uiso 1 1 calc R . . . .
C76 C 0.3470 1.2240 0.6202 0.039(9) Uani 1 1 d . U . . .
H76 H 0.3314 1.2213 0.6157 0.047 Uiso 1 1 calc R . . . .
C77 C 0.3951 1.2947 0.5986 0.047(9) Uani 1 1 d . U . . .
C78 C 0.3939 1.2903 0.5619 0.062(11) Uani 1 1 d . U . . .
H78A H 0.4009 1.2663 0.5558 0.093 Uiso 1 1 calc GR . . . .
H78B H 0.4018 1.3115 0.5521 0.093 Uiso 1 1 calc GR . . . .
H78C H 0.3782 1.2903 0.5546 0.093 Uiso 1 1 calc GR . . . .
C79 C 0.4204 1.2972 0.6095 0.046(9) Uani 1 1 d . U . . .
H79A H 0.4214 1.3009 0.6324 0.069 Uiso 1 1 calc GR . . . .
H79B H 0.4275 1.3186 0.5989 0.069 Uiso 1 1 calc GR . . . .
H79C H 0.4281 1.2736 0.6040 0.069 Uiso 1 1 calc GR . . . .
C80 C 0.3840 1.3330 0.6096 0.047(10) Uani 1 1 d . U . . .
H80A H 0.3682 1.3332 0.6032 0.071 Uiso 1 1 calc GR . . . .
H80B H 0.3917 1.3544 0.5998 0.071 Uiso 1 1 calc GR . . . .
H80C H 0.3854 1.3351 0.6326 0.071 Uiso 1 1 calc GR . . . .
C81 C 0.3755 1.1202 0.7795 0.053(10) Uani 1 1 d . U . . .
C82 C 0.3629 1.1035 0.8026 0.042(9) Uani 1 1 d . U . . .
H82 H 0.3549 1.0808 0.7980 0.051 Uiso 1 1 calc R . . . .
C83 C 0.3617 1.1202 0.8344 0.035(8) Uani 1 1 d . U . . .
H83 H 0.3537 1.1082 0.8507 0.042 Uiso 1 1 calc R . . . .
C84 C 0.3739 1.1571 0.8399 0.052(10) Uani 1 1 d . U . . .
C85 C 0.3866 1.1747 0.8169 0.051(10) Uani 1 1 d . U . . .
H85 H 0.3946 1.1975 0.8215 0.061 Uiso 1 1 calc R . . . .
C86 C 0.3874 1.1565 0.7843 0.073(13) Uani 1 1 d . U . . .
H86 H 0.3953 1.1681 0.7677 0.087 Uiso 1 1 calc R . . . .
C87 C 0.3741 1.1744 0.8745 0.054(10) Uani 1 1 d . U . . .
C88 C 0.3567 1.1551 0.8935 0.075(13) Uani 1 1 d . U . . .
H88A H 0.3419 1.1591 0.8835 0.112 Uiso 1 1 calc GR . . . .
H88B H 0.3568 1.1658 0.9149 0.112 Uiso 1 1 calc GR . . . .
H88C H 0.3599 1.1279 0.8946 0.112 Uiso 1 1 calc GR . . . .
C89 C 0.3705 1.2198 0.8723 0.072(13) Uani 1 1 d . U . . .
H89A H 0.3826 1.2311 0.8602 0.108 Uiso 1 1 calc GR . . . .
H89B H 0.3707 1.2306 0.8937 0.108 Uiso 1 1 calc GR . . . .
H89C H 0.3561 1.2252 0.8619 0.108 Uiso 1 1 calc GR . . . .
C90 C 0.3986 1.1623 0.8908 0.113(19) Uani 1 1 d . U . . .
H90A H 0.3998 1.1345 0.8914 0.170 Uiso 1 1 calc GR . . . .
H90B H 0.3996 1.1723 0.9123 0.170 Uiso 1 1 calc GR . . . .
H90C H 0.4107 1.1728 0.8783 0.170 Uiso 1 1 calc GR . . . .
C91 C 0.3419 0.8478 0.6856 0.052(10) Uani 1 1 d . U . . .
C92 C 0.3617 0.8239 0.6824 0.042(9) Uani 1 1 d . U . . .
H92 H 0.3712 0.8267 0.6648 0.050 Uiso 1 1 calc R . . . .
C93 C 0.3663 0.7973 0.7054 0.047(10) Uani 1 1 d . U . . .
H93 H 0.3787 0.7808 0.7031 0.057 Uiso 1 1 calc R . . . .
C94 C 0.3538 0.7940 0.7310 0.052(10) Uani 1 1 d . U . . .
C95 C 0.3346 0.8170 0.7357 0.045(9) Uani 1 1 d . U . . .
H95 H 0.3257 0.8134 0.7538 0.055 Uiso 1 1 calc R . . . .
C96 C 0.3289 0.8455 0.7132 0.045(9) Uani 1 1 d . U . . .
H96 H 0.3167 0.8624 0.7164 0.054 Uiso 1 1 calc R . . . .
C97 C 0.3604 0.7601 0.7572 0.066(12) Uani 1 1 d . U . . .
C98 C 0.3410 0.7585 0.7850 0.049(10) Uani 1 1 d . U . . .
H98A H 0.3405 0.7831 0.7958 0.073 Uiso 1 1 calc GR . . . .
H98B H 0.3449 0.7386 0.8003 0.073 Uiso 1 1 calc GR . . . .
H98C H 0.3264 0.7530 0.7752 0.073 Uiso 1 1 calc GR . . . .
C99 C 0.3590 0.7225 0.7413 0.071(13) Uani 1 1 d . U . . .
H99A H 0.3438 0.7185 0.7329 0.107 Uiso 1 1 calc GR . . . .
H99B H 0.3628 0.7025 0.7565 0.107 Uiso 1 1 calc GR . . . .
H99C H 0.3696 0.7219 0.7239 0.107 Uiso 1 1 calc GR . . . .
C100 C 0.3833 0.7706 0.7720 0.073(13) Uani 1 1 d . U . . .
H10D H 0.3945 0.7718 0.7555 0.110 Uiso 1 1 calc GR . . . .
H10E H 0.3877 0.7512 0.7876 0.110 Uiso 1 1 calc GR . . . .
H10F H 0.3823 0.7953 0.7824 0.110 Uiso 1 1 calc GR . . . .
C101 C 0.3790 0.9517 0.7486 0.045(9) Uani 1 1 d . U . . .
C102 C 0.3990 0.9710 0.7571 0.051(10) Uani 1 1 d . U . . .
H102 H 0.3995 0.9979 0.7588 0.061 Uiso 1 1 calc R . . . .
C103 C 0.4183 0.9483 0.7628 0.072(13) Uani 1 1 d . U . . .
H103 H 0.4317 0.9611 0.7689 0.087 Uiso 1 1 calc R . . . .
C104 C 0.4192 0.9093 0.7603 0.059(11) Uani 1 1 d . U . . .
C105 C 0.3988 0.8908 0.7500 0.055(10) Uani 1 1 d . U . . .
H105 H 0.3988 0.8644 0.7453 0.065 Uiso 1 1 calc R . . . .
C106 C 0.3789 0.9115 0.7468 0.036(8) Uani 1 1 d . U . . .
H106 H 0.3651 0.8985 0.7434 0.043 Uiso 1 1 calc R . . . .
C107 C 0.4414 0.8857 0.7654 0.062(11) Uani 1 1 d . U . . .
C108 C 0.4597 0.9025 0.7426 0.051(10) Uani 1 1 d . U . . .
H10G H 0.4544 0.9004 0.7206 0.076 Uiso 1 1 calc GR . . . .
H10H H 0.4737 0.8883 0.7453 0.076 Uiso 1 1 calc GR . . . .
H10I H 0.4623 0.9294 0.7477 0.076 Uiso 1 1 calc GR . . . .
C109 C 0.4475 0.8890 0.8009 0.073(13) Uani 1 1 d . U . . .
H10J H 0.4497 0.9158 0.8065 0.109 Uiso 1 1 calc GR . . . .
H10K H 0.4613 0.8748 0.8055 0.109 Uiso 1 1 calc GR . . . .
H10L H 0.4353 0.8785 0.8134 0.109 Uiso 1 1 calc GR . . . .
C110 C 0.4388 0.8412 0.7585 0.072(13) Uani 1 1 d . U . . .
H11A H 0.4277 0.8304 0.7726 0.107 Uiso 1 1 calc GR . . . .
H11B H 0.4533 0.8286 0.7621 0.107 Uiso 1 1 calc GR . . . .
H11C H 0.4339 0.8374 0.7365 0.107 Uiso 1 1 calc GR . . . .
C111 C 0.2801 0.9816 0.7111 0.045(9) Uani 1 1 d . U . . .
C112 C 0.2672 1.0134 0.7208 0.038(8) Uani 1 1 d . U . . .
H112 H 0.2566 1.0242 0.7065 0.046 Uiso 1 1 calc R . . . .
C113 C 0.2699 1.0293 0.7513 0.035(8) Uani 1 1 d . U . . .
H113 H 0.2628 1.0525 0.7567 0.042 Uiso 1 1 calc R . . . .
C114 C 0.2838 1.0089 0.7740 0.042(9) Uani 1 1 d . U . . .
C115 C 0.2947 0.9756 0.7638 0.053(10) Uani 1 1 d . U . . .
H115 H 0.3034 0.9614 0.7786 0.064 Uiso 1 1 calc R . . . .
C116 C 0.2932 0.9628 0.7322 0.053(10) Uani 1 1 d . U . . .
H116 H 0.3013 0.9410 0.7258 0.064 Uiso 1 1 calc R . . . .
C117 C 0.2854 1.0246 0.8095 0.059(11) Uani 1 1 d . U . . .
C118 C 0.3113 1.0340 0.8180 0.058(11) Uani 1 1 d . U . . .
H11D H 0.3202 1.0108 0.8162 0.087 Uiso 1 1 calc GR . . . .
H11E H 0.3125 1.0437 0.8397 0.087 Uiso 1 1 calc GR . . . .
H11F H 0.3168 1.0533 0.8034 0.087 Uiso 1 1 calc GR . . . .
C119 C 0.2717 1.0617 0.8156 0.066(12) Uani 1 1 d . U . . .
H11G H 0.2771 1.0821 0.8019 0.099 Uiso 1 1 calc GR . . . .
H11H H 0.2736 1.0693 0.8377 0.099 Uiso 1 1 calc GR . . . .
H11I H 0.2558 1.0570 0.8109 0.099 Uiso 1 1 calc GR . . . .
C120 C 0.2761 0.9905 0.8334 0.088(15) Uani 1 1 d . U . . .
H12A H 0.2606 0.9843 0.8277 0.132 Uiso 1 1 calc GR . . . .
H12B H 0.2769 0.9994 0.8553 0.132 Uiso 1 1 calc GR . . . .
H12C H 0.2855 0.9677 0.8313 0.132 Uiso 1 1 calc GR . . . .
C121 C 0.2811 0.8548 0.6070 0.085(6) Uani 1 1 d . U . . .
C122 C 0.2658 0.8446 0.6330 0.088(6) Uani 1 1 d . U . . .
H122 H 0.2536 0.8600 0.6391 0.105 Uiso 1 1 calc R . . . .
C123 C 0.2717 0.8088 0.6479 0.090(5) Uani 1 1 d . U . . .
H123 H 0.2628 0.8003 0.6648 0.108 Uiso 1 1 calc R . . . .
C124 C 0.2892 0.7866 0.6389 0.091(5) Uani 1 1 d . U . . .
C125 C 0.3009 0.7982 0.6136 0.089(5) Uani 1 1 d . U . . .
H125 H 0.3115 0.7807 0.6055 0.106 Uiso 1 1 calc R . . . .
C126 C 0.2990 0.8357 0.5971 0.086(6) Uani 1 1 d . U . . .
H126 H 0.3091 0.8448 0.5818 0.103 Uiso 1 1 calc R . . . .
C127 C 0.2965 0.7464 0.6547 0.093(5) Uani 1 1 d D U . . .
C128 C 0.3044 0.7171 0.6211 0.099(7) Uani 1 1 d D U . . .
C129 C 0.2756 0.7215 0.6564 0.093(7) Uani 1 1 d D U . . .
H12D H 0.2644 0.7342 0.6694 0.139 Uiso 1 1 calc GR . . . .
H12E H 0.2795 0.6970 0.6659 0.139 Uiso 1 1 calc GR . . . .
H12F H 0.2694 0.7175 0.6351 0.139 Uiso 1 1 calc GR . . . .
C130 C 0.3153 0.7473 0.6735 0.094(7) Uani 1 1 d D U . . .
H13A H 0.3280 0.7558 0.6610 0.141 Uiso 1 1 calc GR . . . .
H13B H 0.3184 0.7219 0.6819 0.141 Uiso 1 1 calc GR . . . .
H13C H 0.3131 0.7651 0.6910 0.141 Uiso 1 1 calc GR . . . .
C131 C 0.2895 0.9531 0.4242 0.027(5) Uani 1 1 d . U . . .
C132 C 0.2844 0.9162 0.4138 0.053(10) Uani 1 1 d . U . . .
H132 H 0.2955 0.8973 0.4106 0.064 Uiso 1 1 calc R . . . .
C133 C 0.2599 0.9092 0.4083 0.041(9) Uani 1 1 d . U . . .
H133 H 0.2546 0.8839 0.4057 0.049 Uiso 1 1 calc R . . . .
C134 C 0.2452 0.9385 0.4071 0.042(9) Uani 1 1 d . U . . .
C135 C 0.2517 0.9750 0.4170 0.029(5) Uani 1 1 d . U . . .
H135 H 0.2407 0.9942 0.4198 0.035 Uiso 1 1 calc R . . . .
C136 C 0.2736 0.9826 0.4227 0.027(4) Uani 1 1 d . U . . .
H136 H 0.2783 1.0081 0.4257 0.033 Uiso 1 1 calc R . . . .
C137 C 0.2187 0.9331 0.3955 0.057(11) Uani 1 1 d . U . . .
C138 C 0.2026 0.9491 0.4201 0.069(12) Uani 1 1 d . U . . .
H13D H 0.2050 0.9357 0.4402 0.104 Uiso 1 1 calc GR . . . .
H13E H 0.1872 0.9455 0.4127 0.104 Uiso 1 1 calc GR . . . .
H13F H 0.2056 0.9762 0.4232 0.104 Uiso 1 1 calc GR . . . .
C139 C 0.2132 0.8892 0.3902 0.066(12) Uani 1 1 d . U . . .
H13G H 0.2229 0.8789 0.3739 0.099 Uiso 1 1 calc GR . . . .
H13H H 0.1975 0.8864 0.3834 0.099 Uiso 1 1 calc GR . . . .
H13I H 0.2157 0.8753 0.4100 0.099 Uiso 1 1 calc GR . . . .
C140 C 0.2154 0.9516 0.3614 0.072(13) Uani 1 1 d . U . . .
H14A H 0.2191 0.9786 0.3624 0.109 Uiso 1 1 calc GR . . . .
H14B H 0.1998 0.9486 0.3543 0.109 Uiso 1 1 calc GR . . . .
H14C H 0.2252 0.9388 0.3465 0.109 Uiso 1 1 calc GR . . . .
C141 C 0.2445 0.9529 0.5134 0.031(8) Uani 1 1 d . U . . .
C142 C 0.2434 0.9184 0.4951 0.070(12) Uani 1 1 d . U . . .
H142 H 0.2564 0.9094 0.4851 0.084 Uiso 1 1 calc R . . . .
C143 C 0.2227 0.8973 0.4920 0.040(9) Uani 1 1 d . U . . .
H143 H 0.2221 0.8748 0.4796 0.048 Uiso 1 1 calc R . . . .
C144 C 0.2035 0.9098 0.5069 0.039(9) Uani 1 1 d . U . . .
C145 C 0.2042 0.9426 0.5258 0.045(9) Uani 1 1 d . U . . .
H145 H 0.1912 0.9501 0.5367 0.054 Uiso 1 1 calc R . . . .
C146 C 0.2235 0.9641 0.5289 0.030(8) Uani 1 1 d . U . . .
H146 H 0.2232 0.9866 0.5412 0.036 Uiso 1 1 calc R . . . .
C147 C 0.1801 0.8873 0.5020 0.054(10) Uani 1 1 d . U . . .
C148 C 0.1757 0.8669 0.5368 0.055(11) Uani 1 1 d . U . . .
H14D H 0.1881 0.8496 0.5420 0.083 Uiso 1 1 calc GR . . . .
H14E H 0.1616 0.8525 0.5357 0.083 Uiso 1 1 calc GR . . . .
H14F H 0.1747 0.8865 0.5531 0.083 Uiso 1 1 calc GR . . . .
C149 C 0.1824 0.8561 0.4745 0.068(12) Uani 1 1 d . U . . .
H14G H 0.1862 0.8687 0.4547 0.102 Uiso 1 1 calc GR . . . .
H14H H 0.1682 0.8426 0.4717 0.102 Uiso 1 1 calc GR . . . .
H14I H 0.1942 0.8379 0.4804 0.102 Uiso 1 1 calc GR . . . .
C150 C 0.1597 0.9141 0.4942 0.053(10) Uani 1 1 d . U . . .
H15A H 0.1577 0.9321 0.5116 0.080 Uiso 1 1 calc GR . . . .
H15B H 0.1461 0.8987 0.4915 0.080 Uiso 1 1 calc GR . . . .
H15C H 0.1625 0.9281 0.4747 0.080 Uiso 1 1 calc GR . . . .
C151 C 0.2065 0.9644 0.6565 0.050(10) Uani 1 1 d . U . . .
C152 C 0.2182 0.9374 0.6755 0.049(10) Uani 1 1 d . U . . .
H152 H 0.2277 0.9188 0.6667 0.059 Uiso 1 1 calc R . . . .
C153 C 0.2146 0.9399 0.7101 0.053(10) Uani 1 1 d . U . . .
H153 H 0.2224 0.9231 0.7240 0.063 Uiso 1 1 calc R . . . .
C154 C 0.2001 0.9661 0.7220 0.044(9) Uani 1 1 d . U . . .
C155 C 0.1868 0.9917 0.7012 0.045(9) Uani 1 1 d . U . . .
H155 H 0.1763 1.0094 0.7091 0.054 Uiso 1 1 calc R . . . .
C156 C 0.1907 0.9882 0.6695 0.028(7) Uani 1 1 d . U . . .
H156 H 0.1819 1.0032 0.6554 0.034 Uiso 1 1 calc R . . . .
C157 C 0.1958 0.9665 0.7614 0.095(9) Uani 1 1 d . U . . .
C158 C 0.1827 1.0009 0.7710 0.099(9) Uani 1 1 d . U . . .
H15D H 0.1910 1.0239 0.7654 0.149 Uiso 1 1 calc GR . . . .
H15E H 0.1805 1.0003 0.7939 0.149 Uiso 1 1 calc GR . . . .
H15F H 0.1681 1.0009 0.7600 0.149 Uiso 1 1 calc GR . . . .
C159 C 0.1883 0.9283 0.7713 0.095(9) Uani 1 1 d . U . . .
H15G H 0.1743 0.9218 0.7600 0.142 Uiso 1 1 calc GR . . . .
H15H H 0.1858 0.9283 0.7941 0.142 Uiso 1 1 calc GR . . . .
H15I H 0.1998 0.9095 0.7664 0.142 Uiso 1 1 calc GR . . . .
C160 C 0.2192 0.9776 0.7798 0.096(9) Uani 1 1 d . U . . .
H16A H 0.2307 0.9588 0.7748 0.144 Uiso 1 1 calc GR . . . .
H16B H 0.2168 0.9779 0.8026 0.144 Uiso 1 1 calc GR . . . .
H16C H 0.2241 1.0028 0.7730 0.144 Uiso 1 1 calc GR . . . .
C161 C 0.2523 1.0824 0.5043 0.024(4) Uani 1 1 d . U . . .
C162 C 0.2432 1.0579 0.4815 0.038(8) Uani 1 1 d . U . . .
H162 H 0.2525 1.0469 0.4662 0.045 Uiso 1 1 calc R . . . .
C163 C 0.2202 1.0494 0.4814 0.028(7) Uani 1 1 d . U . . .
H163 H 0.2145 1.0329 0.4655 0.034 Uiso 1 1 calc R . . . .
C164 C 0.2056 1.0635 0.5028 0.037(8) Uani 1 1 d . U . . .
C165 C 0.2134 1.0878 0.5278 0.023(4) Uani 1 1 d . U . . .
H165 H 0.2036 1.0978 0.5431 0.028 Uiso 1 1 calc R . . . .
C166 C 0.2374 1.0966 0.5286 0.022(4) Uani 1 1 d . U . . .
H166 H 0.2433 1.1117 0.5453 0.027 Uiso 1 1 calc R . . . .
C167 C 0.1796 1.0541 0.5039 0.037(8) Uani 1 1 d . U . . .
C168 C 0.1719 1.0411 0.5386 0.051(10) Uani 1 1 d . U . . .
H16D H 0.1556 1.0377 0.5384 0.076 Uiso 1 1 calc GR . . . .
H16E H 0.1761 1.0607 0.5540 0.076 Uiso 1 1 calc GR . . . .
H16F H 0.1792 1.0171 0.5443 0.076 Uiso 1 1 calc GR . . . .
C169 C 0.1726 1.0220 0.4793 0.051(10) Uani 1 1 d . U . . .
H16G H 0.1760 1.0304 0.4579 0.077 Uiso 1 1 calc GR . . . .
H16H H 0.1565 1.0169 0.4808 0.077 Uiso 1 1 calc GR . . . .
H16I H 0.1810 0.9986 0.4841 0.077 Uiso 1 1 calc GR . . . .
C170 C 0.1649 1.0929 0.4936 0.049(10) Uani 1 1 d . U . . .
H17A H 0.1686 1.1003 0.4720 0.073 Uiso 1 1 calc GR . . . .
H17B H 0.1687 1.1137 0.5081 0.073 Uiso 1 1 calc GR . . . .
H17C H 0.1489 1.0873 0.4946 0.073 Uiso 1 1 calc GR . . . .
C171 C 0.2260 1.1024 0.6495 0.043(9) Uani 1 1 d . U . . .
C172 C 0.2227 1.0747 0.6752 0.044(9) Uani 1 1 d . U . . .
H172 H 0.2243 1.0484 0.6709 0.053 Uiso 1 1 calc R . . . .
C173 C 0.2170 1.0863 0.7057 0.061(11) Uani 1 1 d . U . . .
H173 H 0.2141 1.0678 0.7214 0.073 Uiso 1 1 calc R . . . .
C174 C 0.2157 1.1259 0.7133 0.053(10) Uani 1 1 d . U . . .
C175 C 0.2213 1.1529 0.6885 0.056(11) Uani 1 1 d . U . . .
H175 H 0.2221 1.1791 0.6936 0.067 Uiso 1 1 calc R . . . .
C176 C 0.2256 1.1419 0.6577 0.054(10) Uani 1 1 d . U . . .
H176 H 0.2283 1.1606 0.6420 0.065 Uiso 1 1 calc R . . . .
C177 C 0.2103 1.1357 0.7493 0.109(10) Uani 1 1 d D U . . .
C178 C 0.2133 1.1842 0.7527 0.110(10) Uani 1 1 d . U . . .
H17D H 0.2287 1.1914 0.7476 0.164 Uiso 1 1 calc GR . . . .
H17E H 0.2102 1.1920 0.7744 0.164 Uiso 1 1 calc GR . . . .
H17F H 0.2028 1.1969 0.7381 0.164 Uiso 1 1 calc GR . . . .
C179 C 0.1850 1.1292 0.7510 0.112(11) Uani 1 1 d . U . . .
H17G H 0.1773 1.1462 0.7361 0.169 Uiso 1 1 calc GR . . . .
H17H H 0.1801 1.1346 0.7725 0.169 Uiso 1 1 calc GR . . . .
H17I H 0.1816 1.1027 0.7456 0.169 Uiso 1 1 calc GR . . . .
C180 C 0.2258 1.1232 0.7703 0.110(10) Uani 1 1 d D U . . .
H18D H 0.2270 1.0955 0.7688 0.165 Uiso 1 1 calc GR . . . .
H18E H 0.2213 1.1303 0.7916 0.165 Uiso 1 1 calc GR . . . .
H18F H 0.2403 1.1347 0.7658 0.165 Uiso 1 1 calc GR . . . .
C181 C 0.2938 1.1172 0.7146 0.043(9) Uani 1 1 d . U . . .
C182 C 0.3087 1.1076 0.7388 0.037(8) Uani 1 1 d . U . . .
H182 H 0.3183 1.0862 0.7373 0.045 Uiso 1 1 calc R . . . .
C183 C 0.3088 1.1322 0.7670 0.058(11) Uani 1 1 d . U . . .
H183 H 0.3183 1.1256 0.7844 0.070 Uiso 1 1 calc R . . . .
C184 C 0.2958 1.1641 0.7692 0.059(11) Uani 1 1 d . U . . .
C185 C 0.2827 1.1753 0.7410 0.104(17) Uani 1 1 d . U . . .
H185 H 0.2748 1.1987 0.7413 0.125 Uiso 1 1 calc R . . . .
C186 C 0.2813 1.1531 0.7142 0.045(9) Uani 1 1 d . U . . .
H186 H 0.2727 1.1608 0.6962 0.054 Uiso 1 1 calc R . . . .
C187 C 0.2943 1.1926 0.7989 0.067(12) Uani 1 1 d . U . . .
C188 C 0.2812 1.2304 0.7940 0.076(13) Uani 1 1 d . U . . .
H18G H 0.2882 1.2453 0.7773 0.114 Uiso 1 1 calc GR . . . .
H18H H 0.2815 1.2450 0.8137 0.114 Uiso 1 1 calc GR . . . .
H18I H 0.2656 1.2248 0.7879 0.114 Uiso 1 1 calc GR . . . .
C189 C 0.3198 1.2034 0.8119 0.115(19) Uani 1 1 d . U . . .
H18J H 0.3276 1.1801 0.8185 0.172 Uiso 1 1 calc GR . . . .
H18K H 0.3189 1.2207 0.8300 0.172 Uiso 1 1 calc GR . . . .
H18L H 0.3281 1.2157 0.7950 0.172 Uiso 1 1 calc GR . . . .
C190 C 0.2821 1.1671 0.8268 0.094(16) Uani 1 1 d . U . . .
H19D H 0.2672 1.1590 0.8192 0.141 Uiso 1 1 calc GR . . . .
H19E H 0.2805 1.1827 0.8458 0.141 Uiso 1 1 calc GR . . . .
H19F H 0.2913 1.1448 0.8318 0.141 Uiso 1 1 calc GR . . . .
C191 C 0.2685 1.1940 0.6034 0.031(5) Uani 1 1 d . U . . .
C192 C 0.2686 1.2184 0.6319 0.032(5) Uani 1 1 d . U . . .
H192 H 0.2816 1.2185 0.6453 0.039 Uiso 1 1 calc R . . . .
C193 C 0.2503 1.2414 0.6399 0.045(9) Uani 1 1 d . U . . .
H193 H 0.2511 1.2580 0.6576 0.054 Uiso 1 1 calc R . . . .
C194 C 0.2295 1.2390 0.6196 0.054(10) Uani 1 1 d . U . . .
C195 C 0.2296 1.2146 0.5918 0.041(9) Uani 1 1 d . U . . .
H195 H 0.2166 1.2130 0.5787 0.049 Uiso 1 1 calc R . . . .
C196 C 0.2483 1.1935 0.5841 0.032(5) Uani 1 1 d . U . . .
H196 H 0.2478 1.1783 0.5655 0.038 Uiso 1 1 calc R . . . .
C197 C 0.2079 1.2656 0.6278 0.050(10) Uani 1 1 d . U . . .
C198 C 0.1878 1.2365 0.6301 0.073(13) Uani 1 1 d . U . . .
H19G H 0.1858 1.2233 0.6099 0.109 Uiso 1 1 calc GR . . . .
H19H H 0.1741 1.2502 0.6350 0.109 Uiso 1 1 calc GR . . . .
H19I H 0.1912 1.2179 0.6468 0.109 Uiso 1 1 calc GR . . . .
C199 C 0.2036 1.2932 0.6000 0.079(14) Uani 1 1 d . U . . .
H19J H 0.2169 1.3091 0.5971 0.119 Uiso 1 1 calc GR . . . .
H19K H 0.1908 1.3094 0.6046 0.119 Uiso 1 1 calc GR . . . .
H19L H 0.2005 1.2786 0.5807 0.119 Uiso 1 1 calc GR . . . .
C200 C 0.2117 1.2853 0.6599 0.085(14) Uani 1 1 d . U . . .
H20D H 0.2137 1.2661 0.6764 0.127 Uiso 1 1 calc GR . . . .
H20E H 0.1987 1.3011 0.6645 0.127 Uiso 1 1 calc GR . . . .
H20F H 0.2251 1.3013 0.6591 0.127 Uiso 1 1 calc GR . . . .
C201 C 0.3223 1.1883 0.5112 0.036(8) Uani 1 1 d . U . . .
C202 C 0.3276 1.2126 0.5388 0.030(8) Uani 1 1 d . U . . .
H202 H 0.3394 1.2069 0.5533 0.036 Uiso 1 1 calc R . . . .
C203 C 0.3140 1.2449 0.5423 0.041(9) Uani 1 1 d . U . . .
H203 H 0.3159 1.2600 0.5607 0.050 Uiso 1 1 calc R . . . .
C204 C 0.2978 1.2557 0.5200 0.041(9) Uani 1 1 d . U . . .
C205 C 0.2936 1.2301 0.4955 0.056(11) Uani 1 1 d . U . . .
H205 H 0.2819 1.2364 0.4808 0.068 Uiso 1 1 calc R . . . .
C206 C 0.3052 1.1954 0.4905 0.033(8) Uani 1 1 d . U . . .
H206 H 0.3013 1.1783 0.4739 0.039 Uiso 1 1 calc R . . . .
C207 C 0.2841 1.2926 0.5267 0.047(10) Uani 1 1 d . U . . .
C208 C 0.2686 1.3043 0.4958 0.071(12) Uani 1 1 d . U . . .
H20G H 0.2783 1.3089 0.4777 0.106 Uiso 1 1 calc GR . . . .
H20H H 0.2602 1.3274 0.5004 0.106 Uiso 1 1 calc GR . . . .
H20I H 0.2582 1.2836 0.4907 0.106 Uiso 1 1 calc GR . . . .
C209 C 0.3001 1.3268 0.5322 0.063(12) Uani 1 1 d . U . . .
H20J H 0.3100 1.3215 0.5504 0.095 Uiso 1 1 calc GR . . . .
H20K H 0.2913 1.3496 0.5364 0.095 Uiso 1 1 calc GR . . . .
H20L H 0.3090 1.3307 0.5134 0.095 Uiso 1 1 calc GR . . . .
C210 C 0.2676 1.2883 0.5543 0.046(9) Uani 1 1 d . U . . .
H21A H 0.2569 1.2680 0.5494 0.069 Uiso 1 1 calc GR . . . .
H21B H 0.2596 1.3123 0.5573 0.069 Uiso 1 1 calc GR . . . .
H21C H 0.2760 1.2819 0.5737 0.069 Uiso 1 1 calc GR . . . .
C211 C 0.3870 1.0933 0.4560 0.032(8) Uani 1 1 d . U . . .
C212 C 0.3816 1.0738 0.4293 0.040(9) Uani 1 1 d . U . . .
H212 H 0.3791 1.0472 0.4303 0.048 Uiso 1 1 calc R . . . .
C213 C 0.3797 1.0937 0.3984 0.051(10) Uani 1 1 d . U . . .
H213 H 0.3764 1.0807 0.3793 0.061 Uiso 1 1 calc R . . . .
C214 C 0.3834 1.1354 0.3997 0.040(9) Uani 1 1 d . U . . .
C215 C 0.3899 1.1536 0.4276 0.039(9) Uani 1 1 d . U . . .
H215 H 0.3926 1.1801 0.4273 0.047 Uiso 1 1 calc R . . . .
C216 C 0.3926 1.1339 0.4559 0.054(10) Uani 1 1 d . U . . .
H216 H 0.3978 1.1463 0.4745 0.065 Uiso 1 1 calc R . . . .
C217 C 0.3809 1.1551 0.3662 0.097(9) Uani 1 1 d . U . . .
C218 C 0.3611 1.1829 0.3705 0.099(10) Uani 1 1 d . U . . .
H21D H 0.3477 1.1686 0.3762 0.149 Uiso 1 1 calc GR . . . .
H21E H 0.3582 1.1967 0.3508 0.149 Uiso 1 1 calc GR . . . .
H21F H 0.3649 1.2011 0.3874 0.149 Uiso 1 1 calc GR . . . .
C219 C 0.3736 1.1265 0.3388 0.103(10) Uani 1 1 d . U . . .
H21G H 0.3849 1.1064 0.3371 0.154 Uiso 1 1 calc GR . . . .
H21H H 0.3723 1.1403 0.3187 0.154 Uiso 1 1 calc GR . . . .
H21I H 0.3591 1.1152 0.3437 0.154 Uiso 1 1 calc GR . . . .
C220 C 0.4046 1.1762 0.3593 0.096(10) Uani 1 1 d . U . . .
H22A H 0.4076 1.1952 0.3758 0.144 Uiso 1 1 calc GR . . . .
H22B H 0.4036 1.1888 0.3387 0.144 Uiso 1 1 calc GR . . . .
H22C H 0.4166 1.1574 0.3593 0.144 Uiso 1 1 calc GR . . . .
C221 C 0.2964 1.0982 0.3968 0.047(9) Uani 1 1 d . U . . .
C222 C 0.2922 1.1043 0.3637 0.060(11) Uani 1 1 d . U . . .
H222 H 0.3045 1.1032 0.3498 0.072 Uiso 1 1 calc R . . . .
C223 C 0.2703 1.1120 0.3504 0.083(14) Uani 1 1 d . U . . .
H223 H 0.2680 1.1159 0.3284 0.100 Uiso 1 1 calc R . . . .
C224 C 0.2514 1.1137 0.3727 0.077(13) Uani 1 1 d . U . . .
C225 C 0.2557 1.1078 0.4046 0.056(11) Uani 1 1 d . U . . .
H225 H 0.2435 1.1078 0.4186 0.068 Uiso 1 1 calc R . . . .
C226 C 0.2787 1.1014 0.4179 0.036(8) Uani 1 1 d . U . . .
H226 H 0.2813 1.0996 0.4400 0.044 Uiso 1 1 calc R . . . .
C227 C 0.2251 1.1219 0.3580 0.082(14) Uani 1 1 d . U . . .
C228 C 0.2154 1.1549 0.3782 0.106(18) Uani 1 1 d . U . . .
H22D H 0.2151 1.1471 0.4004 0.159 Uiso 1 1 calc GR . . . .
H22E H 0.2002 1.1608 0.3708 0.159 Uiso 1 1 calc GR . . . .
H22F H 0.2249 1.1775 0.3762 0.159 Uiso 1 1 calc GR . . . .
C229 C 0.2139 1.0820 0.3597 0.091(15) Uani 1 1 d . U . . .
H22G H 0.2223 1.0640 0.3468 0.137 Uiso 1 1 calc GR . . . .
H22H H 0.1984 1.0836 0.3516 0.137 Uiso 1 1 calc GR . . . .
H22I H 0.2140 1.0733 0.3817 0.137 Uiso 1 1 calc GR . . . .
C230 C 0.2270 1.1317 0.3228 0.114(19) Uani 1 1 d . U . . .
H23A H 0.2363 1.1545 0.3205 0.171 Uiso 1 1 calc GR . . . .
H23B H 0.2120 1.1366 0.3137 0.171 Uiso 1 1 calc GR . . . .
H23C H 0.2339 1.1105 0.3116 0.171 Uiso 1 1 calc GR . . . .
C231 C 0.3090 0.8511 0.4954 0.043(9) Uani 1 1 d . U . . .
C232 C 0.2887 0.8346 0.5055 0.048(10) Uani 1 1 d . U . . .
H232 H 0.2824 0.8414 0.5250 0.058 Uiso 1 1 calc R . . . .
C233 C 0.2784 0.8077 0.4852 0.041(9) Uani 1 1 d . U . . .
H233 H 0.2647 0.7964 0.4914 0.049 Uiso 1 1 calc R . . . .
C234 C 0.2879 0.7966 0.4550 0.046(9) Uani 1 1 d . U . . .
C235 C 0.3079 0.8132 0.4473 0.040(9) Uani 1 1 d . U . . .
H235 H 0.3143 0.8063 0.4278 0.048 Uiso 1 1 calc R . . . .
C236 C 0.3195 0.8398 0.4667 0.054(10) Uani 1 1 d . U . . .
H236 H 0.3336 0.8498 0.4610 0.065 Uiso 1 1 calc R . . . .
C237 C 0.2765 0.7646 0.4354 0.105(9) Uani 1 1 d . U . . .
C238 C 0.2725 0.7276 0.4543 0.103(10) Uani 1 1 d . U . . .
H23D H 0.2868 0.7176 0.4623 0.154 Uiso 1 1 calc GR . . . .
H23E H 0.2653 0.7086 0.4405 0.154 Uiso 1 1 calc GR . . . .
H23F H 0.2628 0.7330 0.4721 0.154 Uiso 1 1 calc GR . . . .
C239 C 0.2889 0.7564 0.4064 0.108(10) Uani 1 1 d . U . . .
H23G H 0.2894 0.7794 0.3934 0.163 Uiso 1 1 calc GR . . . .
H23H H 0.2813 0.7361 0.3946 0.163 Uiso 1 1 calc GR . . . .
H23I H 0.3041 0.7484 0.4121 0.163 Uiso 1 1 calc GR . . . .
C240 C 0.2502 0.7776 0.4291 0.112(10) Uani 1 1 d . U . . .
H24A H 0.2428 0.7808 0.4494 0.169 Uiso 1 1 calc GR . . . .
H24B H 0.2423 0.7581 0.4167 0.169 Uiso 1 1 calc GR . . . .
H24C H 0.2498 0.8018 0.4176 0.169 Uiso 1 1 calc GR . . . .
Au37 Au 0.0250 0.9307 0.7562 0.0236(3) Uani 1 1 d . . . . .
Au38 Au 0.0303 0.9366 0.6839 0.0288(3) Uani 1 1 d . . . . .
Au39 Au 0.0038 0.9924 0.7155 0.0250(3) Uani 1 1 d . . . . .
Au40 Au 0.0532 0.9869 0.7298 0.0329(3) Uani 1 1 d . . . . .
Au41 Au 0.0548 0.8619 0.7232 0.0298(3) Uani 1 1 d . . . . .
Au42 Au 0.0452 0.8628 0.8013 0.0320(3) Uani 1 1 d . . . . .
Au43 Au 0.0155 0.9388 0.8269 0.0327(3) Uani 1 1 d . . . . .
Au44 Au -0.0034 0.8760 0.7827 0.0261(3) Uani 1 1 d . . . . .
Au45 Au 0.0492 0.9843 0.7943 0.0311(3) Uani 1 1 d . . . . .
Au46 Au -0.0231 1.0477 0.7442 0.0292(3) Uani 1 1 d . . . . .
Au47 Au -0.0210 1.0545 0.6684 0.0327(3) Uani 1 1 d . . . . .
Au48 Au 0.0123 0.9983 0.6508 0.0539(4) Uani 1 1 d . . . . .
Au49 Au -0.0059 0.8611 0.8736 0.0212(6) Uani 0.5 1 d . . P E 1
Au50 Au -0.0830 1.0659 0.7308 0.0394(8) Uani 0.5 1 d . . P F 1
Au51 Au 0.0170 0.9514 0.5895 0.0242(7) Uani 0.5 1 d . . P G 1
Au52 Au 0.1153 0.9806 0.7606 0.0270(7) Uani 0.5 1 d . . P H 1
Ag49 Ag -0.0059 0.8611 0.8736 0.0212(7) Uani 0.5 1 d . . P E 2
Ag50 Ag -0.0830 1.0659 0.7308 0.0394(8) Uani 0.5 1 d . . P F 2
Ag51 Ag 0.0170 0.9514 0.5895 0.0242(7) Uani 0.5 1 d . . P G 2
Ag52 Ag 0.1153 0.9806 0.7606 0.0270(6) Uani 0.5 1 d . . P H 2
Au53 Au 0.0369 1.0615 0.6852 0.0328(3) Uani 1 1 d . . . . .
Au54 Au 0.0718 0.9250 0.7616 0.0555(4) Uani 1 1 d . . . . .
S25 S -0.0489 1.0971 0.7273 0.040(2) Uani 1 1 d . . . . .
S26 S 0.0059 1.1022 0.6785 0.036(2) Uani 1 1 d . . . . .
S27 S 0.0205 1.0171 0.5958 0.043(2) Uani 1 1 d . . . . .
S28 S 0.0714 1.0314 0.6953 0.034(2) Uani 1 1 d . . . . .
S29 S 0.0654 0.9032 0.6820 0.0303(19) Uani 1 1 d . . . . .
S30 S 0.1213 1.0467 0.7650 0.056(3) Uani 1 1 d . . . . .
S31 S 0.0502 0.8151 0.7627 0.0303(19) Uani 1 1 d . . . . .
S32 S 0.0432 0.8957 0.8503 0.031(2) Uani 1 1 d . . . . .
S33 S 0.1128 0.9142 0.7615 0.040(2) Uani 1 1 d . . . . .
S34 S -0.0098 0.8876 0.9246 0.037(2) Uani 1 1 d . . . . .
S35 S 0.0511 1.0145 0.8463 0.033(2) Uani 1 1 d . . . . .
S36 S -0.0118 0.8311 0.8246 0.032(2) Uani 1 1 d . . . . .
C241 C -0.0499 1.1346 0.7572 0.026(7) Uani 1 1 d . U . . .
C242 C -0.0664 1.1368 0.7807 0.047(9) Uani 1 1 d . U . . .
H242 H -0.0781 1.1186 0.7813 0.056 Uiso 1 1 calc R . . . .
C243 C -0.0653 1.1665 0.8032 0.065(12) Uani 1 1 d . U . . .
H243 H -0.0766 1.1682 0.8185 0.078 Uiso 1 1 calc R . . . .
C244 C -0.0479 1.1937 0.8036 0.055(10) Uani 1 1 d . U . . .
C245 C -0.0317 1.1918 0.7789 0.085(14) Uani 1 1 d . U . . .
H245 H -0.0207 1.2110 0.7773 0.102 Uiso 1 1 calc R . . . .
C246 C -0.0323 1.1599 0.7562 0.045(9) Uani 1 1 d . U . . .
H246 H -0.0209 1.1570 0.7412 0.054 Uiso 1 1 calc R . . . .
C247 C -0.0474 1.2261 0.8267 0.056(11) Uani 1 1 d . U . . .
C248 C -0.0231 1.2307 0.8426 0.074(13) Uani 1 1 d . U . . .
H24D H -0.0190 1.2072 0.8538 0.111 Uiso 1 1 calc GR . . . .
H24E H -0.0231 1.2519 0.8575 0.111 Uiso 1 1 calc GR . . . .
H24F H -0.0121 1.2357 0.8261 0.111 Uiso 1 1 calc GR . . . .
C249 C -0.0659 1.2240 0.8542 0.082(14) Uani 1 1 d . U . . .
H24G H -0.0809 1.2237 0.8446 0.123 Uiso 1 1 calc GR . . . .
H24H H -0.0643 1.2462 0.8680 0.123 Uiso 1 1 calc GR . . . .
H24I H -0.0635 1.2008 0.8666 0.123 Uiso 1 1 calc GR . . . .
C250 C -0.0528 1.2666 0.8065 0.062(11) Uani 1 1 d . U . . .
H25A H -0.0414 1.2703 0.7906 0.093 Uiso 1 1 calc GR . . . .
H25B H -0.0526 1.2881 0.8212 0.093 Uiso 1 1 calc GR . . . .
H25C H -0.0676 1.2648 0.7962 0.093 Uiso 1 1 calc GR . . . .
C251 C 0.0087 1.1254 0.6403 0.035(8) Uani 1 1 d . U . . .
C252 C 0.0286 1.1290 0.6238 0.032(8) Uani 1 1 d . U . . .
H252 H 0.0416 1.1173 0.6326 0.039 Uiso 1 1 calc R . . . .
C253 C 0.0307 1.1476 0.5964 0.061(11) Uani 1 1 d . U . . .
H253 H 0.0444 1.1454 0.5855 0.073 Uiso 1 1 calc R . . . .
C254 C 0.0124 1.1716 0.5823 0.115(9) Uani 1 1 d . U . . .
C255 C -0.0089 1.1712 0.6005 0.033(8) Uani 1 1 d . U . . .
H255 H -0.0212 1.1869 0.5944 0.039 Uiso 1 1 calc R . . . .
C256 C -0.0104 1.1456 0.6284 0.063(11) Uani 1 1 d . U . . .
H256 H -0.0244 1.1426 0.6385 0.075 Uiso 1 1 calc R . . . .
C257 C 0.0162 1.1928 0.5501 0.117(9) Uani 1 1 d . U . . .
C258 C 0.0403 1.1830 0.5381 0.122(10) Uani 1 1 d . U . . .
H25D H 0.0515 1.1913 0.5538 0.184 Uiso 1 1 calc GR . . . .
H25E H 0.0428 1.1961 0.5180 0.184 Uiso 1 1 calc GR . . . .
H25F H 0.0416 1.1555 0.5350 0.184 Uiso 1 1 calc GR . . . .
C259 C 0.0092 1.2382 0.5626 0.117(10) Uani 1 1 d . U . . .
H25G H -0.0063 1.2383 0.5699 0.175 Uiso 1 1 calc GR . . . .
H25H H 0.0106 1.2561 0.5450 0.175 Uiso 1 1 calc GR . . . .
H25I H 0.0193 1.2459 0.5800 0.175 Uiso 1 1 calc GR . . . .
C260 C 0.0006 1.1807 0.5273 0.122(10) Uani 1 1 d . U . . .
H26A H 0.0022 1.1533 0.5240 0.183 Uiso 1 1 calc GR . . . .
H26B H 0.0032 1.1941 0.5074 0.183 Uiso 1 1 calc GR . . . .
H26C H -0.0145 1.1862 0.5345 0.183 Uiso 1 1 calc GR . . . .
C261 C -0.0064 1.0314 0.5800 0.043(9) Uani 1 1 d . U . . .
C262 C -0.0075 1.0712 0.5683 0.063(12) Uani 1 1 d . U . . .
H262 H 0.0048 1.0881 0.5703 0.076 Uiso 1 1 calc R . . . .
C263 C -0.0290 1.0826 0.5533 0.082(14) Uani 1 1 d . U . . .
H263 H -0.0291 1.1072 0.5440 0.099 Uiso 1 1 calc R . . . .
C264 C -0.0491 1.0628 0.5508 0.048(10) Uani 1 1 d . U . . .
C265 C -0.0473 1.0267 0.5673 0.053(10) Uani 1 1 d . U . . .
H265 H -0.0606 1.0124 0.5699 0.063 Uiso 1 1 calc R . . . .
C266 C -0.0263 1.0111 0.5799 0.054(10) Uani 1 1 d . U . . .
H266 H -0.0263 0.9862 0.5884 0.064 Uiso 1 1 calc R . . . .
C267 C -0.0705 1.0783 0.5329 0.069(12) Uani 1 1 d . U . . .
C268 C -0.0920 1.0557 0.5464 0.100(17) Uani 1 1 d . U . . .
H26D H -0.0903 1.0284 0.5426 0.150 Uiso 1 1 calc GR . . . .
H26E H -0.1057 1.0648 0.5356 0.150 Uiso 1 1 calc GR . . . .
H26F H -0.0931 1.0603 0.5691 0.150 Uiso 1 1 calc GR . . . .
C269 C -0.0715 1.1213 0.5405 0.077(13) Uani 1 1 d . U . . .
H26G H -0.0726 1.1248 0.5634 0.115 Uiso 1 1 calc GR . . . .
H26H H -0.0846 1.1326 0.5299 0.115 Uiso 1 1 calc GR . . . .
H26I H -0.0579 1.1337 0.5331 0.115 Uiso 1 1 calc GR . . . .
C270 C -0.0664 1.0764 0.4956 0.097(16) Uani 1 1 d . U . . .
H27A H -0.0534 1.0920 0.4905 0.146 Uiso 1 1 calc GR . . . .
H27B H -0.0797 1.0860 0.4842 0.146 Uiso 1 1 calc GR . . . .
H27C H -0.0636 1.0500 0.4894 0.146 Uiso 1 1 calc GR . . . .
C271 C 0.0812 1.0092 0.6611 0.022(7) Uani 1 1 d . U . . .
C272 C 0.0981 0.9780 0.6659 0.036(8) Uani 1 1 d . U . . .
H272 H 0.1012 0.9685 0.6865 0.043 Uiso 1 1 calc R . . . .
C273 C 0.1093 0.9629 0.6399 0.039(9) Uani 1 1 d . U . . .
H273 H 0.1191 0.9419 0.6432 0.047 Uiso 1 1 calc R . . . .
C274 C 0.1064 0.9780 0.6088 0.026(7) Uani 1 1 d . U . . .
C275 C 0.0896 1.0083 0.6041 0.042(9) Uani 1 1 d . U . . .
H275 H 0.0871 1.0190 0.5837 0.051 Uiso 1 1 calc R . . . .
C276 C 0.0771 1.0211 0.6296 0.031(8) Uani 1 1 d . U . . .
H276 H 0.0654 1.0388 0.6255 0.038 Uiso 1 1 calc R . . . .
C277 C 0.1200 0.9639 0.5805 0.045(9) Uani 1 1 d . U . . .
C278 C 0.1456 0.9711 0.5914 0.037(8) Uani 1 1 d . U . . .
H27D H 0.1479 0.9983 0.5956 0.055 Uiso 1 1 calc GR . . . .
H27E H 0.1556 0.9629 0.5747 0.055 Uiso 1 1 calc GR . . . .
H27F H 0.1490 0.9566 0.6107 0.055 Uiso 1 1 calc GR . . . .
C279 C 0.1160 0.9190 0.5743 0.068(12) Uani 1 1 d . U . . .
H27G H 0.1208 0.9047 0.5932 0.102 Uiso 1 1 calc GR . . . .
H27H H 0.1248 0.9108 0.5563 0.102 Uiso 1 1 calc GR . . . .
H27I H 0.1001 0.9143 0.5698 0.102 Uiso 1 1 calc GR . . . .
C280 C 0.1153 0.9843 0.5491 0.051(10) Uani 1 1 d . U . . .
H28D H 0.0995 0.9811 0.5430 0.077 Uiso 1 1 calc GR . . . .
H28E H 0.1247 0.9733 0.5327 0.077 Uiso 1 1 calc GR . . . .
H28F H 0.1187 1.0114 0.5514 0.077 Uiso 1 1 calc GR . . . .
C281 C 0.0658 0.8702 0.6490 0.030(8) Uani 1 1 d . U . . .
C282 C 0.0693 0.8335 0.6498 0.037(8) Uani 1 1 d . U . . .
H282 H 0.0710 0.8211 0.6696 0.045 Uiso 1 1 calc R . . . .
C283 C 0.0708 0.8112 0.6209 0.035(8) Uani 1 1 d . U . . .
H283 H 0.0737 0.7848 0.6228 0.042 Uiso 1 1 calc R . . . .
C284 C 0.0679 0.8273 0.5893 0.040(9) Uani 1 1 d . U . . .
C285 C 0.0654 0.8674 0.5876 0.029(7) Uani 1 1 d . U . . .
H285 H 0.0648 0.8799 0.5678 0.035 Uiso 1 1 calc R . . . .
C286 C 0.0635 0.8899 0.6176 0.047(9) Uani 1 1 d . U . . .
H286 H 0.0610 0.9165 0.6167 0.056 Uiso 1 1 calc R . . . .
C287 C 0.0702 0.8033 0.5587 0.030(8) Uani 1 1 d . U . . .
C288 C 0.0738 0.7609 0.5652 0.052(10) Uani 1 1 d . U . . .
H28G H 0.0875 0.7574 0.5779 0.078 Uiso 1 1 calc GR . . . .
H28H H 0.0751 0.7473 0.5451 0.078 Uiso 1 1 calc GR . . . .
H28I H 0.0610 0.7509 0.5767 0.078 Uiso 1 1 calc GR . . . .
C289 C 0.0468 0.8106 0.5387 0.054(10) Uani 1 1 d . U . . .
H28J H 0.0341 0.8022 0.5512 0.081 Uiso 1 1 calc GR . . . .
H28K H 0.0470 0.7962 0.5189 0.081 Uiso 1 1 calc GR . . . .
H28L H 0.0452 0.8378 0.5340 0.081 Uiso 1 1 calc GR . . . .
C290 C 0.0900 0.8220 0.5394 0.047(9) Uani 1 1 d . U . . .
H29D H 0.0863 0.8484 0.5344 0.070 Uiso 1 1 calc GR . . . .
H29E H 0.0921 0.8078 0.5198 0.070 Uiso 1 1 calc GR . . . .
H29F H 0.1039 0.8212 0.5522 0.070 Uiso 1 1 calc GR . . . .
C291 C 0.1264 1.0669 0.7260 0.054(10) Uani 1 1 d . U . . .
C292 C 0.1321 1.0436 0.6998 0.064(12) Uani 1 1 d . U . . .
H292 H 0.1335 1.0169 0.7025 0.077 Uiso 1 1 calc R . . . .
C293 C 0.1356 1.0598 0.6702 0.054(10) Uani 1 1 d . U . . .
H293 H 0.1378 1.0439 0.6524 0.065 Uiso 1 1 calc R . . . .
C294 C 0.1359 1.1004 0.6668 0.096(8) Uani 1 1 d . U . . .
C295 C 0.1317 1.1209 0.6942 0.065(12) Uani 1 1 d . U . . .
H295 H 0.1325 1.1478 0.6927 0.078 Uiso 1 1 calc R . . . .
C296 C 0.1266 1.1061 0.7233 0.043(9) Uani 1 1 d . U . . .
H296 H 0.1233 1.1220 0.7407 0.051 Uiso 1 1 calc R . . . .
C297 C 0.1401 1.1193 0.6346 0.098(8) Uani 1 1 d . U . . .
C298 C 0.1272 1.1034 0.6078 0.101(9) Uani 1 1 d . U . . .
H29G H 0.1310 1.0765 0.6053 0.151 Uiso 1 1 calc GR . . . .
H29H H 0.1310 1.1172 0.5884 0.151 Uiso 1 1 calc GR . . . .
H29I H 0.1112 1.1060 0.6116 0.151 Uiso 1 1 calc GR . . . .
C299 C 0.1652 1.1088 0.6214 0.104(9) Uani 1 1 d . U . . .
H29J H 0.1766 1.1177 0.6366 0.156 Uiso 1 1 calc GR . . . .
H29K H 0.1673 1.1213 0.6010 0.156 Uiso 1 1 calc GR . . . .
H29L H 0.1665 1.0812 0.6189 0.156 Uiso 1 1 calc GR . . . .
C300 C 0.1357 1.1620 0.6319 0.102(9) Uani 1 1 d . U . . .
H30D H 0.1200 1.1672 0.6364 0.153 Uiso 1 1 calc GR . . . .
H30E H 0.1390 1.1705 0.6105 0.153 Uiso 1 1 calc GR . . . .
H30F H 0.1454 1.1756 0.6471 0.153 Uiso 1 1 calc GR . . . .
C301 C 0.0798 0.7992 0.7681 0.034(8) Uani 1 1 d . U . . .
C302 C 0.0917 0.8110 0.7942 0.038(8) Uani 1 1 d . U . . .
H302 H 0.0846 0.8252 0.8101 0.046 Uiso 1 1 calc R . . . .
C303 C 0.1153 0.8018 0.7977 0.039(9) Uani 1 1 d . U . . .
H303 H 0.1235 0.8106 0.8157 0.047 Uiso 1 1 calc R . . . .
C304 C 0.1261 0.7802 0.7748 0.045(9) Uani 1 1 d . U . . .
C305 C 0.1130 0.7654 0.7473 0.044(9) Uani 1 1 d . U . . .
H305 H 0.1202 0.7503 0.7319 0.052 Uiso 1 1 calc R . . . .
C306 C 0.0884 0.7742 0.7438 0.055(10) Uani 1 1 d . U . . .
H306 H 0.0793 0.7643 0.7271 0.066 Uiso 1 1 calc R . . . .
C307 C 0.1518 0.7694 0.7767 0.053(10) Uani 1 1 d . U . . .
C308 C 0.1643 0.7863 0.8067 0.090(15) Uani 1 1 d . U . . .
H30G H 0.1632 0.8141 0.8064 0.135 Uiso 1 1 calc GR . . . .
H30H H 0.1801 0.7787 0.8066 0.135 Uiso 1 1 calc GR . . . .
H30I H 0.1574 0.7766 0.8259 0.135 Uiso 1 1 calc GR . . . .
C309 C 0.1550 0.7248 0.7700 0.062(11) Uani 1 1 d . U . . .
H30J H 0.1470 0.7100 0.7858 0.093 Uiso 1 1 calc GR . . . .
H30K H 0.1710 0.7185 0.7713 0.093 Uiso 1 1 calc GR . . . .
H30L H 0.1491 0.7187 0.7489 0.093 Uiso 1 1 calc GR . . . .
C310 C 0.1618 0.7931 0.7471 0.088(15) Uani 1 1 d . U . . .
H31A H 0.1545 0.7846 0.7274 0.132 Uiso 1 1 calc GR . . . .
H31B H 0.1780 0.7885 0.7460 0.132 Uiso 1 1 calc GR . . . .
H31C H 0.1591 0.8203 0.7501 0.132 Uiso 1 1 calc GR . . . .
C311 C 0.0709 0.9159 0.8586 0.028(5) Uani 1 1 d . U . . .
C312 C 0.0735 0.9388 0.8866 0.030(5) Uani 1 1 d . U . . .
H312 H 0.0612 0.9440 0.8996 0.036 Uiso 1 1 calc R . . . .
C313 C 0.0948 0.9532 0.8938 0.032(5) Uani 1 1 d . U . . .
H313 H 0.0965 0.9696 0.9115 0.039 Uiso 1 1 calc R . . . .
C314 C 0.1149 0.9440 0.8752 0.039(9) Uani 1 1 d . U . . .
C315 C 0.1110 0.9249 0.8463 0.030(8) Uani 1 1 d . U . . .
H315 H 0.1227 0.9222 0.8318 0.036 Uiso 1 1 calc R . . . .
C316 C 0.0892 0.9094 0.8388 0.025(7) Uani 1 1 d . U . . .
H316 H 0.0870 0.8946 0.8202 0.030 Uiso 1 1 calc R . . . .
C317 C 0.1383 0.9619 0.8861 0.051(10) Uani 1 1 d . U . . .
C318 C 0.1366 0.9952 0.9078 0.042(9) Uani 1 1 d . U . . .
H31D H 0.1281 1.0155 0.8973 0.063 Uiso 1 1 calc GR . . . .
H31E H 0.1517 1.0045 0.9134 0.063 Uiso 1 1 calc GR . . . .
H31F H 0.1290 0.9876 0.9271 0.063 Uiso 1 1 calc GR . . . .
C319 C 0.1502 0.9272 0.9024 0.050(10) Uani 1 1 d . U . . .
H31G H 0.1651 0.9349 0.9102 0.075 Uiso 1 1 calc GR . . . .
H31H H 0.1517 0.9066 0.8871 0.075 Uiso 1 1 calc GR . . . .
H31I H 0.1413 0.9185 0.9201 0.075 Uiso 1 1 calc GR . . . .
C320 C 0.1527 0.9726 0.8528 0.065(12) Uani 1 1 d . U . . .
H32A H 0.1550 0.9494 0.8405 0.098 Uiso 1 1 calc GR . . . .
H32B H 0.1673 0.9836 0.8588 0.098 Uiso 1 1 calc GR . . . .
H32C H 0.1441 0.9909 0.8400 0.098 Uiso 1 1 calc GR . . . .
C321 C 0.1244 0.8970 0.7251 0.027(7) Uani 1 1 d . U . . .
C322 C 0.1182 0.8603 0.7133 0.032(8) Uani 1 1 d . U . . .
H322 H 0.1070 0.8465 0.7241 0.039 Uiso 1 1 calc R . . . .
C323 C 0.1278 0.8437 0.6867 0.046(9) Uani 1 1 d . U . . .
H323 H 0.1223 0.8203 0.6785 0.055 Uiso 1 1 calc R . . . .
C324 C 0.1452 0.8623 0.6726 0.036(8) Uani 1 1 d . U . . .
C325 C 0.1526 0.9012 0.6820 0.040(9) Uani 1 1 d . U . . .
H325 H 0.1642 0.9144 0.6716 0.048 Uiso 1 1 calc R . . . .
C326 C 0.1410 0.9169 0.7077 0.032(8) Uani 1 1 d . U . . .
H326 H 0.1445 0.9423 0.7137 0.038 Uiso 1 1 calc R . . . .
C327 C 0.1585 0.8422 0.6441 0.051(10) Uani 1 1 d . U . . .
C328 C 0.1720 0.8044 0.6602 0.064(12) Uani 1 1 d . U . . .
H32D H 0.1825 0.8131 0.6768 0.096 Uiso 1 1 calc GR . . . .
H32E H 0.1804 0.7911 0.6438 0.096 Uiso 1 1 calc GR . . . .
H32F H 0.1611 0.7869 0.6693 0.096 Uiso 1 1 calc GR . . . .
C329 C 0.1754 0.8691 0.6294 0.073(13) Uani 1 1 d . U . . .
H32G H 0.1676 0.8915 0.6209 0.109 Uiso 1 1 calc GR . . . .
H32H H 0.1830 0.8560 0.6122 0.109 Uiso 1 1 calc GR . . . .
H32I H 0.1864 0.8770 0.6455 0.109 Uiso 1 1 calc GR . . . .
C330 C 0.1404 0.8232 0.6178 0.053(10) Uani 1 1 d . U . . .
H33A H 0.1312 0.8041 0.6282 0.079 Uiso 1 1 calc GR . . . .
H33B H 0.1487 0.8113 0.6007 0.079 Uiso 1 1 calc GR . . . .
H33C H 0.1307 0.8433 0.6090 0.079 Uiso 1 1 calc GR . . . .
C331 C 0.0163 0.8937 0.9465 0.041(9) Uani 1 1 d . U . . .
C332 C 0.0153 0.9123 0.9757 0.063(11) Uani 1 1 d . U . . .
H332 H 0.0014 0.9214 0.9830 0.075 Uiso 1 1 calc R . . . .
C333 C 0.0361 0.9178 0.9952 0.066(12) Uani 1 1 d . U . . .
H333 H 0.0357 0.9323 1.0141 0.079 Uiso 1 1 calc R . . . .
C334 C 0.0563 0.9016 0.9858 0.038(8) Uani 1 1 d . U . . .
C335 C 0.0573 0.8806 0.9560 0.062(11) Uani 1 1 d . U . . .
H335 H 0.0709 0.8694 0.9496 0.074 Uiso 1 1 calc R . . . .
C336 C 0.0366 0.8772 0.9360 0.032(8) Uani 1 1 d . U . . .
H336 H 0.0369 0.8642 0.9163 0.039 Uiso 1 1 calc R . . . .
C337 C 0.0788 0.9099 1.0036 0.041(9) Uani 1 1 d . U . . .
C338 C 0.0742 0.9192 1.0395 0.071(13) Uani 1 1 d . U . . .
H33D H 0.0645 0.9415 1.0409 0.106 Uiso 1 1 calc GR . . . .
H33E H 0.0885 0.9244 1.0506 0.106 Uiso 1 1 calc GR . . . .
H33F H 0.0669 0.8973 1.0494 0.106 Uiso 1 1 calc GR . . . .
C339 C 0.0940 0.8703 1.0050 0.115(19) Uani 1 1 d . U . . .
H33G H 0.0858 0.8505 1.0162 0.172 Uiso 1 1 calc GR . . . .
H33H H 0.1082 0.8754 1.0162 0.172 Uiso 1 1 calc GR . . . .
H33I H 0.0970 0.8618 0.9835 0.172 Uiso 1 1 calc GR . . . .
C340 C 0.0923 0.9429 0.9866 0.085(14) Uani 1 1 d . U . . .
H34A H 0.0956 0.9352 0.9649 0.127 Uiso 1 1 calc GR . . . .
H34B H 0.1064 0.9476 0.9982 0.127 Uiso 1 1 calc GR . . . .
H34C H 0.0834 0.9662 0.9862 0.127 Uiso 1 1 calc GR . . . .
C341 C 0.0744 1.0473 0.8502 0.079(5) Uani 1 1 d . U . . .
C342 C 0.0714 1.0845 0.8633 0.080(5) Uani 1 1 d . U . . .
H342 H 0.0572 1.0913 0.8711 0.097 Uiso 1 1 calc R . . . .
C343 C 0.0886 1.1108 0.8649 0.082(5) Uani 1 1 d . U . . .
H343 H 0.0859 1.1361 0.8718 0.099 Uiso 1 1 calc R . . . .
C344 C 0.1100 1.0998 0.8563 0.084(5) Uani 1 1 d . U . . .
C345 C 0.1143 1.0629 0.8443 0.082(5) Uani 1 1 d . U . . .
H345 H 0.1289 1.0554 0.8387 0.098 Uiso 1 1 calc R . . . .
C346 C 0.0968 1.0390 0.8411 0.080(5) Uani 1 1 d . U . . .
H346 H 0.0995 1.0148 0.8322 0.096 Uiso 1 1 calc R . . . .
C347 C 0.1311 1.1312 0.8597 0.090(5) Uani 1 1 d . U . . .
C348 C 0.1388 1.1349 0.8937 0.095(7) Uani 1 1 d . U . . .
H34D H 0.1263 1.1437 0.9064 0.142 Uiso 1 1 calc GR . . . .
H34E H 0.1511 1.1533 0.8952 0.142 Uiso 1 1 calc GR . . . .
H34F H 0.1440 1.1101 0.9015 0.142 Uiso 1 1 calc GR . . . .
C349 C 0.1538 1.1143 0.8378 0.097(7) Uani 1 1 d . U . . .
H34G H 0.1586 1.0895 0.8461 0.145 Uiso 1 1 calc GR . . . .
H34H H 0.1663 1.1323 0.8396 0.145 Uiso 1 1 calc GR . . . .
H34I H 0.1492 1.1117 0.8156 0.145 Uiso 1 1 calc GR . . . .
C350 C 0.1278 1.1625 0.8377 0.098(7) Uani 1 1 d . U . . .
H35A H 0.1273 1.1526 0.8161 0.147 Uiso 1 1 calc GR . . . .
H35B H 0.1403 1.1805 0.8401 0.147 Uiso 1 1 calc GR . . . .
H35C H 0.1137 1.1754 0.8422 0.147 Uiso 1 1 calc GR . . . .
C351 C 0.0048 0.7888 0.8191 0.028(7) Uani 1 1 d . U . . .
C352 C 0.0252 0.7808 0.8351 0.041(9) Uani 1 1 d . U . . .
H352 H 0.0308 0.7984 0.8503 0.050 Uiso 1 1 calc R . . . .
C353 C 0.0378 0.7472 0.8292 0.039(9) Uani 1 1 d . U . . .
H353 H 0.0510 0.7421 0.8414 0.047 Uiso 1 1 calc R . . . .
C354 C 0.0309 0.7220 0.8059 0.035(8) Uani 1 1 d . U . . .
C355 C 0.0086 0.7285 0.7909 0.066(12) Uani 1 1 d . U . . .
H355 H 0.0030 0.7106 0.7758 0.079 Uiso 1 1 calc R . . . .
C356 C -0.0044 0.7600 0.7982 0.066(12) Uani 1 1 d . U . . .
H356 H -0.0191 0.7625 0.7896 0.079 Uiso 1 1 calc R . . . .
C357 C 0.0430 0.6846 0.7975 0.035(8) Uani 1 1 d . U . . .
C358 C 0.0681 0.6840 0.8082 0.046(9) Uani 1 1 d . U . . .
H35D H 0.0760 0.7048 0.7980 0.069 Uiso 1 1 calc GR . . . .
H35E H 0.0748 0.6597 0.8023 0.069 Uiso 1 1 calc GR . . . .
H35F H 0.0692 0.6871 0.8312 0.069 Uiso 1 1 calc GR . . . .
C359 C 0.0306 0.6468 0.8107 0.094(16) Uani 1 1 d . U . . .
H35G H 0.0298 0.6481 0.8338 0.141 Uiso 1 1 calc GR . . . .
H35H H 0.0390 0.6241 0.8047 0.141 Uiso 1 1 calc GR . . . .
H35I H 0.0154 0.6453 0.8017 0.141 Uiso 1 1 calc GR . . . .
C360 C 0.0440 0.6802 0.7617 0.064(12) Uani 1 1 d . U . . .
H36A H 0.0287 0.6795 0.7527 0.097 Uiso 1 1 calc GR . . . .
H36B H 0.0517 0.6564 0.7565 0.097 Uiso 1 1 calc GR . . . .
H36C H 0.0521 0.7017 0.7527 0.097 Uiso 1 1 calc GR . . . .

loop_
_atom_site_aniso_label
_atom_site_aniso_U_11
_atom_site_aniso_U_22
_atom_site_aniso_U_33
_atom_site_aniso_U_23
_atom_site_aniso_U_13
_atom_site_aniso_U_12
Au1 0.0262(6) 0.0187(6) 0.0236(7) 0.0003(5) 0.0004(5) -0.0015(5)
Au2 0.0231(6) 0.0191(6) 0.0256(7) 0.0023(5) 0.0011(5) -0.0028(5)
Au3 0.0245(6) 0.0206(6) 0.0237(7) 0.0029(5) -0.0001(5) -0.0004(5)
Au4 0.0288(7) 0.0205(6) 0.0307(7) 0.0005(5) 0.0037(6) 0.0015(5)
Au5 0.0254(6) 0.0174(6) 0.0239(7) 0.0018(5) 0.0011(5) 0.0009(5)
Au6 0.0279(7) 0.0209(6) 0.0289(7) 0.0038(5) -0.0011(5) -0.0004(5)
Au7 0.0307(7) 0.0275(7) 0.0356(8) 0.0013(6) 0.0012(6) 0.0008(6)
Au8 0.0575(10) 0.0476(10) 0.0553(11) -0.0019(8) 0.0025(8) -0.0058(8)
Au9 0.0291(7) 0.0255(7) 0.0319(8) 0.0026(6) 0.0050(6) -0.0035(5)
Au10 0.0289(7) 0.0270(7) 0.0369(8) 0.0013(6) -0.0031(6) -0.0026(6)
Au11 0.0333(7) 0.0288(7) 0.0298(7) 0.0002(6) 0.0039(6) -0.0019(6)
Au12 0.0368(8) 0.0272(7) 0.0353(8) -0.0007(6) 0.0032(6) 0.0026(6)
Au13 0.0530(10) 0.0521(10) 0.0587(11) 0.0020(8) 0.0046(8) -0.0063(8)
Au14 0.0339(7) 0.0270(7) 0.0379(8) -0.0018(6) 0.0056(6) -0.0045(6)
Au15 0.0291(7) 0.0194(6) 0.0314(7) 0.0003(5) -0.0002(6) -0.0025(5)
Au16 0.0304(7) 0.0268(7) 0.0407(8) -0.0026(6) -0.0003(6) 0.0003(6)
Au17 0.0344(7) 0.0267(7) 0.0340(8) 0.0010(6) 0.0059(6) 0.0021(6)
Au18 0.0611(10) 0.0486(10) 0.0543(11) 0.0033(8) 0.0037(8) 0.0049(8)
Au19 0.0323(7) 0.0273(7) 0.0363(8) 0.0008(6) 0.0006(6) -0.0023(6)
Au20 0.0318(7) 0.0248(7) 0.0308(7) 0.0037(6) -0.0010(6) 0.0001(6)
Au21 0.0353(7) 0.0252(7) 0.0334(8) 0.0034(6) 0.0052(6) 0.0038(6)
Au22 0.0270(7) 0.0234(7) 0.0389(8) 0.0000(6) -0.0001(6) -0.0012(5)
Au23 0.0354(7) 0.0278(7) 0.0332(8) 0.0024(6) 0.0030(6) 0.0005(6)
Au24 0.0333(7) 0.0243(7) 0.0340(8) 0.0030(6) 0.0063(6) 0.0011(6)
Au25 0.0524(10) 0.0464(9) 0.0601(11) -0.0011(8) 0.0054(8) 0.0039(8)
Au26 0.0338(7) 0.0227(7) 0.0323(8) -0.0025(6) -0.0019(6) -0.0022(6)
Au27 0.0354(7) 0.0253(7) 0.0315(8) -0.0004(6) 0.0041(6) -0.0024(6)
Au28 0.0278(7) 0.0193(6) 0.0290(7) 0.0022(5) 0.0038(5) -0.0005(5)
Au29 0.0420(13) 0.0254(12) 0.0318(13) -0.0061(11) 0.0011(11) 0.0035(11)
Au30 0.0281(12) 0.0204(11) 0.0206(12) -0.0019(10) 0.0016(11) -0.0015(11)
Au31 0.0201(13) 0.0290(14) 0.0268(15) 0.0021(13) -0.0012(13) 0.0037(13)
Au32 0.0229(14) 0.0447(17) 0.0292(16) -0.0030(14) 0.0044(13) -0.0035(14)
Au33 0.0258(14) 0.0373(16) 0.0313(16) 0.0017(13) 0.0017(13) 0.0066(13)
Au34 0.0199(13) 0.0165(13) 0.0186(14) 0.0003(12) 0.0003(13) -0.0040(13)
Au35 0.0198(15) 0.0292(16) 0.0282(16) -0.0025(15) 0.0002(15) 0.0006(15)
Au36 0.0226(19) 0.022(2) 0.024(2) 0.002(3) 0.004(3) -0.002(3)
Ag29 0.0420(11) 0.0254(11) 0.0318(11) -0.0061(12) 0.0011(11) 0.0035(12)
Ag30 0.0281(10) 0.0204(11) 0.0206(11) -0.0019(13) 0.0016(14) -0.0015(15)
Ag31 0.0201(13) 0.0290(13) 0.0268(13) 0.0021(14) -0.0012(17) 0.0037(16)
Ag32 0.0229(14) 0.0447(13) 0.0292(14) -0.0030(14) 0.0044(16) -0.0035(16)
Ag33 0.0258(13) 0.0373(13) 0.0313(13) 0.0017(13) 0.0017(13) 0.0066(14)
Ag34 0.0199(12) 0.0165(13) 0.0186(13) 0.0003(15) 0.0003(16) -0.0040(16)
Ag35 0.0198(15) 0.0292(15) 0.0282(15) -0.0025(19) 0.000(2) 0.001(2)
Ag36 0.023(3) 0.022(3) 0.024(3) 0.002(5) 0.004(5) -0.002(5)
S1 0.042(5) 0.041(5) 0.029(5) -0.008(4) 0.005(4) -0.014(4)
S2 0.033(5) 0.029(5) 0.030(5) -0.002(4) -0.001(4) 0.009(4)
S3 0.045(5) 0.042(5) 0.036(5) -0.002(4) 0.001(4) -0.006(4)
S4 0.031(5) 0.054(6) 0.050(6) 0.010(5) 0.006(4) 0.006(4)
S5 0.037(5) 0.029(5) 0.036(5) -0.004(4) -0.002(4) 0.000(4)
S6 0.036(5) 0.026(5) 0.036(5) 0.003(4) 0.008(4) 0.005(4)
S7 0.038(5) 0.034(5) 0.024(5) 0.007(4) 0.000(4) 0.006(4)
S8 0.033(5) 0.020(4) 0.042(5) -0.005(4) 0.001(4) -0.004(4)
S9 0.082(8) 0.040(6) 0.042(6) -0.011(5) 0.008(5) 0.013(5)
S10 0.034(5) 0.027(5) 0.035(5) 0.002(4) 0.007(4) 0.002(4)
S11 0.055(6) 0.050(6) 0.027(5) -0.003(4) 0.009(4) 0.005(5)
S12 0.035(5) 0.028(5) 0.032(5) 0.003(4) 0.002(4) -0.004(4)
S13 0.034(5) 0.018(4) 0.041(5) 0.003(4) -0.006(4) 0.003(4)
S14 0.039(5) 0.043(5) 0.029(5) -0.003(4) -0.003(4) 0.004(4)
S15 0.028(4) 0.029(5) 0.027(5) -0.001(4) -0.004(4) -0.002(4)
S16 0.033(5) 0.030(5) 0.045(6) -0.009(4) 0.006(4) -0.006(4)
S17 0.028(4) 0.017(4) 0.038(5) 0.000(4) 0.002(4) 0.004(3)
S18 0.038(5) 0.041(5) 0.033(5) 0.006(4) 0.014(4) 0.003(4)
S19 0.036(5) 0.033(5) 0.027(5) 0.000(4) 0.010(4) -0.001(4)
S20 0.033(5) 0.021(4) 0.045(6) 0.000(4) -0.003(4) -0.005(4)
S21 0.029(5) 0.025(4) 0.039(5) 0.012(4) 0.001(4) 0.001(4)
S22 0.039(5) 0.018(4) 0.037(5) -0.002(4) 0.009(4) -0.006(4)
S23 0.036(5) 0.048(6) 0.029(5) 0.000(4) -0.001(4) -0.007(4)
S24 0.044(5) 0.025(5) 0.040(5) 0.002(4) -0.001(4) 0.002(4)
C1 0.036(9) 0.035(9) 0.037(9) 0.000(5) 0.002(5) -0.003(5)
C2 0.034(9) 0.030(9) 0.031(9) 0.000(5) 0.002(5) 0.000(5)
C3 0.033(9) 0.035(9) 0.033(9) 0.000(5) 0.005(5) -0.001(5)
C4 0.044(10) 0.047(10) 0.047(10) 0.000(5) 0.001(5) 0.000(5)
C5 0.055(11) 0.055(11) 0.054(11) 0.000(5) 0.001(5) 0.000(5)
C6 0.068(13) 0.066(13) 0.065(13) 0.000(5) -0.001(5) -0.001(5)
C7 0.081(8) 0.082(8) 0.082(8) 0.002(4) 0.002(4) -0.001(4)
C8 0.078(10) 0.078(10) 0.082(10) 0.007(7) 0.002(7) -0.001(7)
C9 0.085(10) 0.088(11) 0.085(11) -0.001(7) -0.001(7) 0.000(7)
C10 0.085(11) 0.089(11) 0.088(11) 0.004(7) -0.001(7) 0.001(7)
C11 0.036(9) 0.037(9) 0.040(9) -0.002(5) 0.003(5) -0.001(5)
C12 0.044(10) 0.045(10) 0.043(10) 0.001(5) 0.001(5) -0.002(5)
C13 0.056(11) 0.057(11) 0.055(11) -0.002(5) 0.003(5) -0.001(5)
C14 0.057(11) 0.057(11) 0.056(11) 0.001(5) 0.004(5) -0.001(5)
C15 0.097(17) 0.096(17) 0.096(17) 0.000(5) 0.004(5) 0.000(5)
C16 0.043(10) 0.044(10) 0.045(10) 0.000(5) 0.003(5) 0.001(5)
C17 0.034(9) 0.032(9) 0.035(9) 0.000(5) 0.002(5) 0.001(5)
C18 0.052(13) 0.045(12) 0.052(13) 0.000(9) -0.001(9) 0.002(9)
C19 0.027(10) 0.023(10) 0.027(10) -0.005(8) 0.005(8) -0.003(8)
C20 0.039(11) 0.033(11) 0.036(11) -0.008(9) 0.006(9) 0.009(9)
C21 0.036(9) 0.035(9) 0.036(9) 0.002(5) -0.001(5) 0.000(5)
C22 0.043(10) 0.043(10) 0.043(10) -0.002(5) 0.001(5) 0.002(5)
C23 0.077(14) 0.079(14) 0.078(14) 0.001(5) 0.003(5) 0.000(5)
C24 0.050(11) 0.053(11) 0.051(11) 0.002(5) 0.000(5) -0.001(5)
C25 0.061(12) 0.062(12) 0.062(12) 0.000(5) 0.003(5) 0.000(5)
C26 0.045(10) 0.042(10) 0.044(10) 0.000(5) 0.000(5) -0.002(5)
C27 0.061(12) 0.061(12) 0.059(12) 0.001(5) 0.002(5) -0.001(5)
C28 0.089(17) 0.089(17) 0.084(17) 0.004(10) 0.005(10) 0.000(10)
C29 0.083(17) 0.093(17) 0.088(17) 0.003(10) 0.003(10) 0.003(10)
C30 0.076(15) 0.078(16) 0.076(16) -0.003(10) -0.004(10) 0.000(10)
C31 0.039(10) 0.040(10) 0.040(10) -0.001(5) 0.002(5) -0.001(5)
C32 0.056(11) 0.056(11) 0.057(11) -0.001(5) 0.001(5) -0.002(5)
C33 0.070(13) 0.070(13) 0.070(13) 0.001(5) 0.002(5) -0.002(5)
C34 0.040(10) 0.044(10) 0.041(10) 0.000(5) 0.003(5) -0.001(5)
C35 0.057(11) 0.056(11) 0.056(11) -0.001(5) 0.001(5) -0.002(5)
C36 0.062(12) 0.063(12) 0.062(12) 0.000(5) 0.003(5) -0.003(5)
C37 0.085(9) 0.085(9) 0.083(9) 0.000(4) 0.002(4) 0.000(4)
C38 0.086(11) 0.090(11) 0.084(11) -0.004(7) 0.005(7) -0.004(7)
C39 0.081(10) 0.080(10) 0.082(11) -0.003(7) 0.003(7) 0.000(7)
C40 0.089(11) 0.090(11) 0.086(11) 0.002(7) 0.003(7) 0.002(7)
C41 0.021(8) 0.020(8) 0.021(8) -0.003(5) 0.001(5) 0.002(5)
C42 0.026(8) 0.026(8) 0.025(8) 0.002(5) -0.001(5) 0.000(5)
C43 0.038(9) 0.040(9) 0.038(9) 0.000(5) 0.001(5) 0.000(5)
C44 0.028(8) 0.026(8) 0.027(8) 0.000(5) 0.003(5) -0.002(5)
C45 0.037(9) 0.036(9) 0.034(9) 0.000(5) 0.000(5) 0.001(5)
C46 0.033(9) 0.033(9) 0.032(9) 0.000(5) 0.001(5) -0.002(5)
C47 0.041(10) 0.041(10) 0.041(10) -0.002(5) 0.003(5) -0.001(5)
C48 0.047(12) 0.046(12) 0.050(13) 0.003(9) 0.009(9) -0.004(9)
C49 0.054(12) 0.041(12) 0.050(13) -0.002(9) 0.009(9) -0.013(9)
C50 0.050(12) 0.049(12) 0.049(13) -0.005(9) -0.002(9) -0.008(9)
C51 0.036(9) 0.033(9) 0.034(9) -0.002(5) -0.001(5) 0.001(5)
C52 0.023(8) 0.022(8) 0.023(8) 0.000(5) 0.001(5) -0.001(5)
C53 0.054(11) 0.055(11) 0.055(11) -0.001(5) 0.002(5) 0.002(5)
C54 0.033(9) 0.030(9) 0.031(9) 0.001(5) -0.003(5) 0.000(5)
C55 0.043(10) 0.043(10) 0.044(10) -0.001(5) 0.000(5) -0.001(5)
C56 0.060(12) 0.059(12) 0.062(12) -0.002(5) 0.000(5) -0.001(5)
C57 0.050(11) 0.050(11) 0.048(11) -0.001(5) 0.002(5) 0.001(5)
C58 0.060(14) 0.062(14) 0.056(14) 0.001(9) -0.006(9) -0.004(9)
C59 0.070(14) 0.062(14) 0.063(14) -0.008(9) 0.000(9) -0.001(9)
C60 0.072(15) 0.071(15) 0.063(15) 0.005(9) 0.004(9) 0.006(9)
C61 0.034(9) 0.031(9) 0.035(9) 0.001(5) 0.002(5) -0.001(5)
C62 0.038(10) 0.039(10) 0.042(10) 0.000(5) 0.001(5) 0.001(5)
C63 0.074(14) 0.073(14) 0.076(14) 0.000(5) 0.002(5) 0.000(5)
C64 0.065(13) 0.067(13) 0.066(13) 0.000(5) 0.002(5) 0.001(5)
C65 0.056(11) 0.057(11) 0.056(11) 0.001(5) 0.002(5) 0.001(5)
C66 0.035(9) 0.034(9) 0.034(9) 0.002(5) -0.002(5) -0.003(5)
C67 0.066(13) 0.066(13) 0.066(13) -0.001(5) 0.001(5) 0.000(5)
C68 0.11(2) 0.11(2) 0.11(2) -0.006(10) 0.004(10) 0.001(10)
C69 0.077(16) 0.078(16) 0.078(16) 0.001(10) 0.003(10) 0.010(10)
C70 0.101(19) 0.096(19) 0.103(19) 0.007(10) 0.002(10) 0.000(10)
C71 0.023(8) 0.021(8) 0.024(8) 0.000(5) 0.000(5) -0.003(5)
C72 0.039(10) 0.040(10) 0.040(10) 0.001(5) 0.002(5) -0.001(5)
C73 0.034(9) 0.034(9) 0.036(9) 0.003(5) 0.002(5) 0.001(5)
C74 0.032(9) 0.032(9) 0.032(9) -0.001(5) 0.002(5) 0.002(5)
C75 0.042(10) 0.040(10) 0.041(10) -0.002(5) 0.000(5) -0.001(5)
C76 0.038(9) 0.040(10) 0.038(10) 0.000(5) 0.000(5) 0.000(5)
C77 0.048(10) 0.045(10) 0.047(10) 0.000(5) 0.003(5) 0.000(5)
C78 0.061(14) 0.061(14) 0.063(14) -0.002(9) -0.004(9) 0.000(9)
C79 0.047(12) 0.044(12) 0.047(12) 0.009(9) 0.002(9) -0.003(9)
C80 0.046(12) 0.048(12) 0.048(12) 0.003(9) 0.007(9) -0.001(9)
C81 0.054(11) 0.052(11) 0.053(11) -0.001(5) 0.001(5) 0.002(5)
C82 0.043(10) 0.043(10) 0.041(10) 0.000(5) 0.001(5) 0.001(5)
C83 0.035(9) 0.035(9) 0.034(9) -0.001(5) -0.001(5) -0.001(5)
C84 0.052(11) 0.053(11) 0.050(11) 0.000(5) 0.000(5) 0.000(5)
C85 0.051(11) 0.050(11) 0.051(11) 0.000(5) 0.002(5) -0.001(5)
C86 0.073(13) 0.073(13) 0.073(13) 0.000(5) 0.002(5) -0.002(5)
C87 0.054(11) 0.053(11) 0.053(11) -0.001(5) 0.000(5) 0.000(5)
C88 0.079(15) 0.073(15) 0.073(15) -0.001(10) 0.008(10) -0.002(10)
C89 0.078(15) 0.068(15) 0.070(15) -0.001(9) -0.001(9) 0.004(9)
C90 0.11(2) 0.12(2) 0.11(2) -0.002(10) -0.006(10) 0.001(10)
C91 0.051(11) 0.054(11) 0.050(11) 0.000(5) 0.001(5) 0.001(5)
C92 0.042(10) 0.041(10) 0.042(10) 0.001(5) 0.001(5) -0.001(5)
C93 0.048(10) 0.047(10) 0.046(10) -0.002(5) 0.000(5) 0.000(5)
C94 0.052(11) 0.052(11) 0.053(11) 0.002(5) 0.002(5) 0.001(5)
C95 0.046(10) 0.044(10) 0.046(10) 0.000(5) 0.001(5) 0.002(5)
C96 0.045(10) 0.045(10) 0.046(10) 0.000(5) 0.002(5) 0.002(5)
C97 0.065(13) 0.066(13) 0.066(13) 0.001(5) 0.001(5) -0.001(5)
C98 0.055(13) 0.043(12) 0.049(13) 0.009(9) 0.001(9) 0.006(9)
C99 0.075(15) 0.067(15) 0.071(15) 0.000(9) -0.006(9) 0.004(9)
C100 0.074(15) 0.075(15) 0.072(15) 0.009(9) -0.003(9) 0.001(9)
C101 0.044(10) 0.046(10) 0.045(10) 0.000(5) 0.003(5) -0.001(5)
C102 0.051(11) 0.051(11) 0.052(11) 0.001(5) -0.001(5) 0.000(5)
C103 0.072(13) 0.073(13) 0.071(13) 0.001(5) 0.003(5) -0.001(5)
C104 0.059(12) 0.059(12) 0.058(12) 0.001(5) 0.000(5) 0.001(5)
C105 0.055(11) 0.054(11) 0.055(11) 0.001(5) 0.002(5) -0.001(5)
C106 0.037(9) 0.035(9) 0.035(9) 0.001(5) 0.002(5) -0.001(5)
C107 0.062(12) 0.062(12) 0.061(12) -0.003(5) 0.002(5) 0.000(5)
C108 0.053(13) 0.051(13) 0.048(13) 0.000(9) -0.003(9) -0.005(9)
C109 0.071(15) 0.080(15) 0.068(15) 0.007(9) 0.003(9) 0.000(9)
C110 0.070(15) 0.066(15) 0.078(15) 0.004(9) -0.001(9) 0.003(9)
C111 0.044(10) 0.044(10) 0.047(10) 0.000(5) 0.001(5) 0.003(5)
C112 0.039(9) 0.037(9) 0.040(9) 0.002(5) 0.002(5) 0.003(5)
C113 0.035(9) 0.034(9) 0.035(9) 0.000(5) 0.002(5) 0.000(5)
C114 0.041(10) 0.041(10) 0.043(10) 0.001(5) 0.000(5) -0.001(5)
C115 0.056(11) 0.052(11) 0.052(11) 0.001(5) 0.000(5) -0.001(5)
C116 0.054(11) 0.053(11) 0.052(11) 0.002(5) 0.000(5) 0.000(5)
C117 0.059(12) 0.060(12) 0.059(12) -0.001(5) 0.004(5) 0.000(5)
C118 0.062(13) 0.057(13) 0.054(13) -0.001(9) 0.004(9) -0.002(9)
C119 0.072(14) 0.065(14) 0.062(14) 0.000(9) 0.000(9) 0.005(9)
C120 0.088(15) 0.088(15) 0.087(15) 0.000(4) 0.003(4) 0.000(4)
C121 0.086(6) 0.085(6) 0.086(6) 0.000(3) 0.002(3) 0.000(3)
C122 0.088(6) 0.087(6) 0.088(6) 0.0005(19) 0.0024(19) 0.0002(19)
C123 0.090(6) 0.090(6) 0.090(6) 0.002(3) 0.003(3) 0.000(3)
C124 0.090(6) 0.090(6) 0.091(6) 0.002(3) 0.003(3) 0.000(3)
C125 0.089(6) 0.088(6) 0.088(6) 0.001(3) 0.003(3) 0.002(3)
C126 0.086(6) 0.085(6) 0.087(6) 0.000(3) 0.003(3) 0.001(3)
C127 0.093(6) 0.093(6) 0.094(6) 0.003(4) 0.002(4) 0.000(4)
C128 0.099(10) 0.097(10) 0.100(10) 0.003(7) 0.007(7) 0.000(7)
C129 0.093(9) 0.090(9) 0.095(9) 0.006(7) 0.001(7) -0.001(7)
C130 0.094(10) 0.093(9) 0.095(10) 0.007(7) -0.001(7) -0.001(7)
C131 0.028(6) 0.026(6) 0.027(6) -0.001(4) 0.001(4) -0.002(4)
C132 0.054(11) 0.053(11) 0.053(11) 0.001(5) 0.000(5) 0.000(5)
C133 0.042(10) 0.040(10) 0.040(10) 0.000(5) -0.001(5) -0.001(5)
C134 0.042(10) 0.043(10) 0.042(10) -0.001(5) 0.001(5) 0.001(5)
C135 0.030(6) 0.028(6) 0.030(6) -0.001(4) 0.001(4) 0.000(4)
C136 0.028(5) 0.026(5) 0.028(5) -0.002(3) 0.001(3) -0.002(3)
C137 0.057(11) 0.056(11) 0.057(11) -0.001(5) 0.001(5) -0.003(5)
C138 0.067(15) 0.070(15) 0.071(15) 0.001(9) 0.006(9) -0.002(9)
C139 0.069(14) 0.064(14) 0.066(14) 0.004(9) 0.001(9) -0.004(9)
C140 0.070(15) 0.073(15) 0.074(15) 0.007(9) -0.002(9) -0.006(9)
C141 0.032(9) 0.030(9) 0.031(9) -0.002(5) 0.005(5) -0.001(5)
C142 0.068(13) 0.069(13) 0.072(13) 0.000(5) 0.002(5) 0.000(5)
C143 0.041(10) 0.040(10) 0.039(10) -0.002(5) 0.000(5) -0.002(5)
C144 0.039(9) 0.038(9) 0.040(10) -0.003(5) -0.004(5) -0.002(5)
C145 0.044(10) 0.045(10) 0.045(10) -0.001(5) 0.003(5) 0.002(5)
C146 0.030(9) 0.031(9) 0.030(9) -0.003(5) 0.002(5) 0.000(5)
C147 0.054(11) 0.054(11) 0.054(11) 0.000(5) 0.003(5) -0.001(5)
C148 0.058(13) 0.052(13) 0.056(13) 0.003(9) 0.002(9) -0.001(9)
C149 0.070(14) 0.066(14) 0.069(15) -0.004(9) 0.003(9) -0.009(9)
C150 0.053(13) 0.052(13) 0.053(13) -0.001(9) -0.008(9) -0.007(9)
C151 0.050(11) 0.050(11) 0.050(11) 0.002(5) 0.001(5) -0.003(5)
C152 0.049(11) 0.050(11) 0.049(11) 0.000(5) 0.002(5) -0.001(5)
C153 0.052(11) 0.053(11) 0.053(11) 0.001(5) 0.000(5) 0.000(5)
C154 0.043(10) 0.043(10) 0.044(10) -0.001(5) 0.002(5) 0.002(5)
C155 0.044(10) 0.046(10) 0.045(10) 0.002(5) 0.001(5) -0.003(5)
C156 0.027(8) 0.029(8) 0.027(8) 0.000(5) 0.003(5) 0.000(5)
C157 0.094(9) 0.095(9) 0.095(9) 0.002(4) 0.002(4) 0.000(4)
C158 0.098(11) 0.101(11) 0.098(11) 0.001(7) 0.001(7) 0.000(7)
C159 0.094(11) 0.095(11) 0.095(11) 0.003(7) 0.003(7) -0.001(7)
C160 0.092(11) 0.098(11) 0.097(11) 0.003(7) 0.001(7) 0.001(7)
C161 0.025(5) 0.023(5) 0.025(6) 0.002(4) 0.000(4) -0.001(4)
C162 0.040(9) 0.036(9) 0.037(9) 0.002(5) 0.002(5) -0.001(5)
C163 0.029(8) 0.028(8) 0.027(8) -0.001(5) 0.000(5) 0.000(5)
C164 0.038(9) 0.034(9) 0.038(9) 0.003(5) 0.001(5) -0.001(5)
C165 0.023(5) 0.022(5) 0.024(6) 0.001(4) -0.001(4) 0.000(4)
C166 0.022(5) 0.022(5) 0.023(5) 0.001(3) 0.000(3) 0.000(3)
C167 0.038(9) 0.037(9) 0.037(9) 0.001(5) 0.001(5) 0.000(5)
C168 0.053(13) 0.048(13) 0.051(13) -0.002(9) 0.006(9) -0.004(9)
C169 0.049(13) 0.052(13) 0.053(13) -0.001(9) 0.002(9) 0.000(9)
C170 0.045(12) 0.049(12) 0.053(13) 0.002(9) -0.007(9) -0.001(9)
C171 0.043(10) 0.043(10) 0.043(10) -0.002(5) 0.001(5) 0.001(5)
C172 0.043(10) 0.044(10) 0.044(10) -0.003(5) 0.002(5) 0.000(5)
C173 0.061(12) 0.061(12) 0.060(12) 0.000(5) 0.002(5) 0.003(5)
C174 0.052(11) 0.054(11) 0.053(11) -0.001(5) 0.001(5) 0.000(5)
C175 0.057(11) 0.055(11) 0.056(11) 0.000(5) -0.001(5) 0.001(5)
C176 0.054(11) 0.054(11) 0.055(11) 0.000(5) 0.001(5) 0.001(5)
C177 0.110(10) 0.110(10) 0.109(10) 0.000(4) 0.003(4) 0.001(4)
C178 0.111(12) 0.109(12) 0.109(12) 0.000(7) 0.003(7) 0.001(7)
C179 0.112(12) 0.114(12) 0.112(12) 0.001(7) 0.005(7) 0.003(7)
C180 0.110(12) 0.111(12) 0.108(12) -0.001(7) 0.002(7) 0.003(7)
C181 0.041(10) 0.044(10) 0.044(10) 0.000(5) 0.000(5) 0.000(5)
C182 0.038(9) 0.038(9) 0.037(9) 0.002(5) 0.001(5) -0.002(5)
C183 0.057(12) 0.058(12) 0.059(12) 0.000(5) 0.003(5) -0.001(5)
C184 0.059(12) 0.059(12) 0.059(12) 0.000(5) 0.002(5) 0.000(5)
C185 0.104(18) 0.105(18) 0.104(18) -0.002(5) 0.003(5) 0.001(5)
C186 0.045(10) 0.044(10) 0.046(10) -0.002(5) 0.001(5) 0.000(5)
C187 0.066(13) 0.067(13) 0.068(13) -0.002(5) 0.002(5) 0.000(5)
C188 0.077(15) 0.075(15) 0.077(16) 0.003(10) 0.008(10) 0.000(10)
C189 0.11(2) 0.11(2) 0.11(2) -0.002(10) 0.001(10) -0.001(10)
C190 0.096(18) 0.093(18) 0.093(18) -0.004(10) 0.005(10) 0.003(10)
C191 0.030(5) 0.030(5) 0.033(6) 0.001(3) -0.001(3) -0.001(3)
C192 0.032(6) 0.031(6) 0.034(6) 0.001(4) -0.001(4) 0.000(4)
C193 0.045(10) 0.045(10) 0.045(10) -0.001(5) 0.003(5) 0.000(5)
C194 0.054(11) 0.053(11) 0.056(11) 0.001(5) 0.003(5) -0.001(5)
C195 0.042(10) 0.040(10) 0.040(10) 0.000(5) -0.001(5) 0.000(5)
C196 0.031(6) 0.031(6) 0.033(6) 0.000(4) -0.002(4) -0.001(4)
C197 0.050(11) 0.049(11) 0.050(11) 0.003(5) 0.003(5) 0.001(5)
C198 0.075(15) 0.071(15) 0.072(15) 0.001(9) -0.002(9) -0.003(9)
C199 0.079(16) 0.075(16) 0.084(16) 0.008(10) 0.007(10) 0.012(10)
C200 0.086(17) 0.081(16) 0.087(17) 0.000(10) 0.003(10) 0.005(10)
C201 0.037(9) 0.034(9) 0.036(9) 0.000(5) 0.000(5) -0.001(5)
C202 0.031(9) 0.029(9) 0.030(9) 0.002(5) 0.002(5) -0.002(5)
C203 0.041(10) 0.041(10) 0.041(10) 0.000(5) 0.001(5) 0.002(5)
C204 0.041(10) 0.039(10) 0.042(10) 0.001(5) 0.002(5) 0.001(5)
C205 0.055(11) 0.056(11) 0.057(11) 0.001(5) -0.002(5) 0.000(5)
C206 0.033(9) 0.032(9) 0.034(9) -0.003(5) -0.001(5) 0.000(5)
C207 0.047(10) 0.048(10) 0.048(10) 0.000(5) 0.000(5) 0.000(5)
C208 0.067(15) 0.073(15) 0.072(15) 0.008(9) 0.003(9) 0.008(9)
C209 0.067(14) 0.057(14) 0.066(14) 0.008(9) 0.003(9) 0.000(9)
C210 0.051(12) 0.043(12) 0.045(12) 0.001(9) 0.002(9) 0.000(9)
C211 0.032(8) 0.032(8) 0.033(8) 0.000(2) 0.000(2) 0.000(2)
C212 0.040(10) 0.039(10) 0.041(10) 0.001(5) 0.000(5) -0.001(5)
C213 0.051(11) 0.051(11) 0.051(11) -0.001(5) -0.001(5) 0.002(5)
C214 0.040(10) 0.040(10) 0.040(10) 0.000(5) 0.002(5) 0.001(5)
C215 0.039(9) 0.039(9) 0.038(9) 0.000(5) 0.000(5) 0.000(5)
C216 0.052(11) 0.054(11) 0.055(11) 0.000(5) 0.001(5) 0.000(5)
C217 0.098(10) 0.097(10) 0.097(10) 0.001(4) 0.002(4) 0.000(4)
C218 0.100(11) 0.098(11) 0.100(11) 0.003(7) 0.001(7) 0.004(7)
C219 0.105(11) 0.103(11) 0.101(12) 0.001(7) -0.002(7) 0.001(7)
C220 0.095(11) 0.097(11) 0.096(11) 0.003(7) 0.001(7) -0.001(7)
C221 0.047(10) 0.046(10) 0.046(10) 0.001(5) 0.001(5) -0.001(5)
C222 0.060(12) 0.061(12) 0.059(12) 0.001(5) 0.000(5) 0.000(5)
C223 0.084(15) 0.083(15) 0.083(15) 0.000(5) 0.003(5) 0.000(5)
C224 0.076(14) 0.077(14) 0.077(14) 0.000(5) 0.001(5) 0.002(5)
C225 0.056(11) 0.057(11) 0.056(11) 0.001(5) 0.004(5) 0.001(5)
C226 0.038(9) 0.038(9) 0.034(9) 0.000(5) -0.001(5) 0.001(5)
C227 0.082(15) 0.082(15) 0.081(15) -0.002(5) 0.001(5) 0.000(5)
C228 0.106(19) 0.105(19) 0.107(19) -0.002(10) 0.002(10) 0.006(10)
C229 0.087(17) 0.092(17) 0.094(18) 0.004(10) 0.003(10) -0.004(10)
C230 0.11(2) 0.11(2) 0.12(2) 0.004(10) -0.001(10) 0.000(10)
C231 0.042(10) 0.042(10) 0.043(10) 0.000(5) -0.001(5) -0.001(5)
C232 0.049(10) 0.049(10) 0.047(11) -0.001(5) 0.004(5) -0.002(5)
C233 0.039(10) 0.041(10) 0.043(10) -0.001(5) 0.001(5) -0.002(5)
C234 0.046(10) 0.046(10) 0.046(10) -0.001(5) -0.001(5) 0.001(5)
C235 0.041(10) 0.039(10) 0.040(10) 0.000(5) 0.002(5) 0.001(5)
C236 0.055(11) 0.054(11) 0.054(11) 0.000(5) 0.002(5) 0.000(5)
C237 0.106(10) 0.105(10) 0.105(10) -0.001(4) 0.002(4) -0.001(4)
C238 0.103(12) 0.103(12) 0.103(12) 0.002(7) 0.002(7) -0.003(7)
C239 0.110(12) 0.107(12) 0.108(12) -0.001(7) 0.002(7) -0.005(7)
C240 0.112(12) 0.112(12) 0.113(12) -0.005(7) -0.002(7) -0.002(7)
Au37 0.0220(6) 0.0190(6) 0.0298(7) -0.0018(5) -0.0008(5) -0.0020(5)
Au38 0.0273(7) 0.0244(7) 0.0346(8) 0.0004(6) 0.0013(6) 0.0023(5)
Au39 0.0253(6) 0.0203(6) 0.0295(7) -0.0008(5) -0.0009(5) 0.0023(5)
Au40 0.0330(7) 0.0276(7) 0.0381(8) 0.0034(6) 0.0030(6) 0.0015(6)
Au41 0.0295(7) 0.0270(7) 0.0328(8) 0.0015(6) 0.0004(6) -0.0023(6)
Au42 0.0263(7) 0.0296(7) 0.0400(8) 0.0008(6) -0.0009(6) 0.0008(6)
Au43 0.0296(7) 0.0304(7) 0.0381(8) -0.0019(6) -0.0031(6) 0.0004(6)
Au44 0.0273(7) 0.0205(6) 0.0305(7) 0.0017(5) -0.0009(6) 0.0011(5)
Au45 0.0338(7) 0.0264(7) 0.0328(8) -0.0019(6) -0.0028(6) -0.0012(6)
Au46 0.0290(7) 0.0211(7) 0.0377(8) 0.0012(6) 0.0027(6) 0.0024(5)
Au47 0.0325(7) 0.0257(7) 0.0398(8) 0.0025(6) 0.0006(6) 0.0027(6)
Au48 0.0565(10) 0.0474(10) 0.0579(11) 0.0067(8) 0.0017(8) -0.0004(8)
Au49 0.0186(14) 0.0212(14) 0.0237(15) -0.0009(14) -0.0014(14) 0.0011(14)
Au50 0.0386(18) 0.0463(19) 0.0329(18) -0.0039(15) -0.0065(15) -0.0074(16)
Au51 0.0209(14) 0.0190(14) 0.0325(16) -0.0027(13) -0.0021(13) 0.0011(13)
Au52 0.0259(14) 0.0240(14) 0.0307(16) -0.0053(12) -0.0065(12) 0.0036(11)
Ag49 0.0186(14) 0.0212(14) 0.0237(14) -0.0009(18) -0.0014(19) 0.0011(18)
Ag50 0.0386(15) 0.0463(15) 0.0329(16) -0.0039(14) -0.0065(14) -0.0074(16)
Ag51 0.0209(13) 0.0190(13) 0.0325(13) -0.0027(14) -0.0021(14) 0.0011(16)
Ag52 0.0259(12) 0.0240(12) 0.0307(11) -0.0053(7) -0.0065(7) 0.0036(8)
Au53 0.0346(7) 0.0257(7) 0.0381(8) 0.0020(6) 0.0000(6) -0.0016(6)
Au54 0.0483(10) 0.0529(10) 0.0652(12) -0.0008(8) 0.0023(8) 0.0030(8)
S25 0.043(5) 0.027(5) 0.050(6) 0.003(4) 0.010(4) 0.015(4)
S26 0.038(5) 0.032(5) 0.039(5) 0.009(4) -0.002(4) -0.005(4)
S27 0.041(5) 0.040(5) 0.047(6) -0.003(4) 0.004(4) -0.010(4)
S28 0.024(4) 0.033(5) 0.045(6) -0.006(4) 0.000(4) 0.000(4)
S29 0.029(4) 0.027(4) 0.035(5) 0.000(4) 0.010(4) 0.004(4)
S30 0.051(6) 0.047(6) 0.070(8) -0.015(5) -0.013(5) 0.001(5)
S31 0.034(5) 0.027(4) 0.030(5) 0.001(4) 0.005(4) -0.001(4)
S32 0.027(4) 0.023(4) 0.044(5) 0.002(4) 0.000(4) 0.003(4)
S33 0.037(5) 0.040(5) 0.043(6) 0.006(4) -0.004(4) -0.002(4)
S34 0.036(5) 0.046(6) 0.029(5) -0.002(4) 0.009(4) 0.002(4)
S35 0.042(5) 0.022(4) 0.033(5) -0.012(4) -0.007(4) 0.007(4)
S36 0.031(5) 0.032(5) 0.032(5) 0.015(4) -0.001(4) 0.001(4)
C241 0.027(8) 0.025(8) 0.025(8) 0.002(5) -0.001(5) 0.000(5)
C242 0.047(10) 0.046(10) 0.048(10) 0.003(5) 0.005(5) -0.002(5)
C243 0.065(12) 0.065(12) 0.064(12) 0.001(5) 0.003(5) -0.001(5)
C244 0.055(11) 0.054(11) 0.055(11) 0.000(5) 0.000(5) 0.001(5)
C245 0.085(15) 0.084(15) 0.086(15) 0.001(5) 0.002(5) -0.001(5)
C246 0.044(10) 0.045(10) 0.046(10) -0.001(5) 0.002(5) 0.001(5)
C247 0.056(11) 0.056(11) 0.055(11) 0.000(5) 0.000(5) 0.000(5)
C248 0.073(15) 0.074(15) 0.074(15) -0.006(10) 0.000(9) -0.002(9)
C249 0.080(16) 0.082(16) 0.085(16) -0.004(10) 0.003(10) -0.004(10)
C250 0.060(14) 0.056(14) 0.068(14) -0.004(9) -0.010(9) 0.005(9)
C251 0.035(9) 0.033(9) 0.036(9) -0.002(5) 0.000(5) 0.002(5)
C252 0.031(9) 0.032(9) 0.034(9) 0.004(5) -0.002(5) 0.003(5)
C253 0.061(12) 0.061(12) 0.061(12) 0.001(5) 0.000(5) -0.002(5)
C254 0.115(10) 0.115(10) 0.115(10) 0.000(4) 0.003(4) 0.000(4)
C255 0.034(9) 0.031(9) 0.033(9) 0.001(5) 0.001(5) 0.002(5)
C256 0.063(12) 0.061(12) 0.064(12) 0.002(5) 0.002(5) 0.001(5)
C257 0.117(10) 0.117(10) 0.117(10) 0.002(4) 0.002(4) 0.000(4)
C258 0.122(12) 0.124(12) 0.122(12) 0.005(7) 0.006(7) -0.001(7)
C259 0.119(12) 0.115(12) 0.116(12) 0.002(7) 0.002(7) -0.002(7)
C260 0.124(12) 0.122(12) 0.121(12) 0.005(7) 0.001(7) 0.000(7)
C261 0.043(10) 0.042(10) 0.044(10) 0.000(5) 0.002(5) 0.000(5)
C262 0.063(12) 0.062(12) 0.065(12) 0.002(5) -0.001(5) -0.001(5)
C263 0.083(15) 0.081(15) 0.083(15) 0.000(5) 0.000(5) 0.000(5)
C264 0.049(10) 0.046(10) 0.050(11) 0.000(5) 0.000(5) -0.001(5)
C265 0.053(11) 0.052(11) 0.053(11) 0.003(5) 0.000(5) 0.000(5)
C266 0.052(11) 0.052(11) 0.056(11) 0.002(5) 0.001(5) -0.001(5)
C267 0.069(13) 0.069(13) 0.070(13) 0.000(5) 0.001(5) 0.000(5)
C268 0.101(19) 0.096(18) 0.102(19) 0.000(10) 0.002(10) 0.001(10)
C269 0.080(16) 0.070(15) 0.080(16) 0.006(10) -0.002(10) 0.002(10)
C270 0.101(18) 0.097(18) 0.094(18) -0.005(10) -0.001(10) 0.000(10)
C271 0.022(8) 0.020(8) 0.023(8) 0.002(5) 0.000(5) -0.003(5)
C272 0.035(9) 0.035(9) 0.037(9) 0.002(5) 0.002(5) 0.000(5)
C273 0.039(9) 0.039(9) 0.038(10) 0.001(5) 0.000(5) -0.002(5)
C274 0.028(8) 0.024(8) 0.027(8) -0.001(5) 0.000(5) -0.001(5)
C275 0.043(10) 0.041(10) 0.042(10) 0.004(5) 0.001(5) 0.001(5)
C276 0.032(9) 0.030(9) 0.032(9) 0.002(5) -0.003(5) 0.001(5)
C277 0.044(10) 0.046(10) 0.045(10) -0.001(5) 0.003(5) -0.003(5)
C278 0.036(11) 0.040(11) 0.034(11) 0.002(9) 0.003(9) -0.011(9)
C279 0.069(14) 0.067(14) 0.068(15) -0.004(9) 0.010(9) 0.000(9)
C280 0.056(13) 0.049(13) 0.048(13) 0.012(9) -0.006(9) -0.001(9)
C281 0.030(9) 0.032(9) 0.028(9) -0.001(5) -0.005(5) 0.000(5)
C282 0.037(9) 0.036(9) 0.039(9) 0.000(5) 0.001(5) 0.000(5)
C283 0.035(9) 0.034(9) 0.035(9) 0.003(5) 0.001(5) 0.002(5)
C284 0.040(10) 0.040(10) 0.040(10) 0.000(5) 0.000(5) 0.002(5)
C285 0.029(8) 0.029(9) 0.030(9) 0.001(5) 0.000(5) -0.002(5)
C286 0.045(10) 0.047(10) 0.049(10) 0.001(5) 0.001(5) -0.002(5)
C287 0.030(9) 0.032(9) 0.029(9) 0.000(5) 0.001(5) 0.003(5)
C288 0.048(13) 0.054(13) 0.053(13) -0.001(9) 0.001(9) 0.005(9)
C289 0.055(13) 0.052(13) 0.055(13) -0.007(9) 0.001(9) 0.005(9)
C290 0.050(12) 0.046(12) 0.045(12) -0.008(9) 0.007(9) 0.005(9)
C291 0.053(11) 0.054(11) 0.055(11) 0.000(5) 0.001(5) -0.002(5)
C292 0.064(12) 0.064(12) 0.064(12) -0.002(5) -0.001(5) -0.001(5)
C293 0.053(11) 0.054(11) 0.055(11) -0.001(5) 0.001(5) 0.000(5)
C294 0.096(9) 0.096(9) 0.096(9) 0.000(4) 0.003(4) -0.001(4)
C295 0.064(12) 0.065(12) 0.066(12) -0.001(5) 0.000(5) 0.000(5)
C296 0.043(10) 0.041(10) 0.045(10) -0.001(5) 0.003(5) 0.002(5)
C297 0.098(8) 0.098(8) 0.098(8) 0.001(4) 0.003(4) -0.001(4)
C298 0.100(11) 0.100(11) 0.102(11) 0.003(7) 0.002(7) -0.005(7)
C299 0.103(11) 0.105(11) 0.103(11) 0.001(7) 0.003(7) 0.000(7)
C300 0.103(11) 0.100(11) 0.103(11) 0.002(7) 0.003(7) 0.000(7)
C301 0.035(9) 0.035(9) 0.033(9) 0.000(5) 0.002(5) -0.003(5)
C302 0.037(9) 0.039(9) 0.037(9) 0.003(5) 0.000(5) 0.003(5)
C303 0.038(9) 0.041(10) 0.038(10) -0.002(5) 0.000(5) 0.002(5)
C304 0.044(10) 0.046(10) 0.045(10) 0.003(5) 0.003(5) 0.000(5)
C305 0.043(10) 0.044(10) 0.044(10) -0.001(5) 0.003(5) 0.001(5)
C306 0.055(11) 0.054(11) 0.055(11) 0.001(5) 0.001(5) 0.001(5)
C307 0.053(11) 0.053(11) 0.053(11) 0.003(5) 0.002(5) 0.001(5)
C308 0.086(17) 0.094(17) 0.090(17) 0.001(10) -0.004(10) 0.002(10)
C309 0.064(14) 0.060(14) 0.062(14) 0.003(9) 0.001(9) 0.011(9)
C310 0.085(17) 0.088(17) 0.091(17) 0.008(10) 0.006(10) -0.006(10)
C311 0.027(6) 0.029(6) 0.030(6) -0.002(4) 0.001(4) 0.000(4)
C312 0.030(5) 0.030(5) 0.031(5) 0.000(3) 0.002(3) -0.001(3)
C313 0.032(6) 0.032(6) 0.032(6) 0.000(4) 0.001(4) -0.001(4)
C314 0.040(9) 0.037(9) 0.040(10) 0.002(5) 0.001(5) 0.000(5)
C315 0.031(9) 0.032(9) 0.028(9) 0.000(5) 0.000(5) -0.001(5)
C316 0.026(8) 0.023(8) 0.026(8) -0.001(5) -0.001(5) 0.001(5)
C317 0.050(11) 0.050(11) 0.052(11) 0.000(5) 0.000(5) 0.000(5)
C318 0.044(12) 0.037(12) 0.045(12) -0.008(9) -0.002(9) 0.001(9)
C319 0.045(12) 0.052(13) 0.054(13) 0.005(9) -0.003(9) 0.005(9)
C320 0.065(14) 0.065(14) 0.066(14) 0.000(9) -0.003(9) 0.004(9)
C321 0.024(8) 0.028(8) 0.028(8) 0.001(5) -0.002(5) 0.001(5)
C322 0.035(9) 0.030(9) 0.031(9) 0.003(5) -0.002(5) 0.001(5)
C323 0.046(10) 0.045(10) 0.047(10) 0.003(5) 0.001(5) 0.002(5)
C324 0.035(9) 0.035(9) 0.037(9) 0.001(5) 0.002(5) 0.001(5)
C325 0.040(10) 0.040(10) 0.041(10) 0.000(5) 0.000(5) 0.000(5)
C326 0.031(9) 0.031(9) 0.033(9) 0.002(5) 0.001(5) -0.001(5)
C327 0.051(11) 0.051(11) 0.050(11) 0.003(5) 0.000(5) 0.001(5)
C328 0.062(14) 0.066(14) 0.064(14) 0.002(9) 0.002(9) 0.003(9)
C329 0.075(15) 0.071(15) 0.072(15) 0.002(9) 0.005(9) -0.001(9)
C330 0.061(13) 0.047(13) 0.050(13) 0.004(9) -0.001(9) -0.002(9)
C331 0.041(10) 0.041(10) 0.041(10) -0.002(5) 0.002(5) -0.002(5)
C332 0.063(12) 0.064(12) 0.061(12) -0.003(5) -0.002(5) 0.001(5)
C333 0.066(13) 0.067(13) 0.066(13) -0.001(5) 0.001(5) 0.003(5)
C334 0.039(9) 0.038(9) 0.038(9) -0.004(5) 0.000(5) 0.001(5)
C335 0.064(12) 0.061(12) 0.061(12) 0.000(5) 0.000(5) 0.000(5)
C336 0.031(9) 0.032(9) 0.033(9) -0.001(5) 0.001(5) 0.001(5)
C337 0.041(10) 0.039(10) 0.041(10) 0.001(5) 0.001(5) 0.000(5)
C338 0.069(15) 0.069(15) 0.074(15) 0.001(9) -0.004(9) -0.003(9)
C339 0.11(2) 0.11(2) 0.12(2) -0.001(10) -0.003(10) 0.004(10)
C340 0.084(16) 0.087(17) 0.083(17) -0.007(10) -0.005(10) -0.003(10)
C341 0.079(6) 0.079(6) 0.080(6) 0.001(3) 0.002(3) -0.001(3)
C342 0.080(6) 0.080(6) 0.081(6) 0.000(3) 0.002(3) 0.000(3)
C343 0.083(6) 0.082(6) 0.082(6) 0.001(3) 0.002(3) -0.001(3)
C344 0.085(6) 0.085(6) 0.084(6) 0.001(3) 0.001(3) -0.001(3)
C345 0.082(6) 0.082(6) 0.082(6) 0.002(3) 0.001(3) -0.001(3)
C346 0.080(6) 0.080(6) 0.080(6) 0.002(3) 0.002(3) 0.000(3)
C347 0.090(6) 0.090(6) 0.090(6) 0.001(4) 0.001(4) -0.002(4)
C348 0.095(9) 0.096(9) 0.094(9) -0.001(7) -0.002(7) -0.003(7)
C349 0.096(9) 0.096(9) 0.099(9) 0.000(7) -0.001(7) -0.006(7)
C350 0.097(9) 0.098(9) 0.099(10) 0.003(7) 0.000(7) -0.004(7)
C351 0.027(8) 0.027(8) 0.029(8) 0.001(5) 0.001(5) 0.000(5)
C352 0.041(10) 0.042(10) 0.041(10) 0.001(5) 0.002(5) -0.001(5)
C353 0.039(10) 0.040(10) 0.039(10) 0.000(5) 0.000(5) 0.001(5)
C354 0.035(9) 0.032(9) 0.037(9) 0.000(5) -0.001(5) -0.001(5)
C355 0.066(13) 0.066(13) 0.065(13) -0.003(5) 0.000(5) 0.000(5)
C356 0.065(13) 0.066(13) 0.066(13) -0.002(5) -0.001(5) 0.001(5)
C357 0.034(9) 0.034(9) 0.035(9) -0.002(5) -0.001(5) 0.001(5)
C358 0.049(12) 0.042(12) 0.048(12) 0.005(9) -0.001(9) 0.003(9)
C359 0.093(18) 0.093(18) 0.096(18) -0.002(10) -0.004(10) 0.004(10)
C360 0.064(14) 0.064(14) 0.065(14) 0.004(9) 0.001(9) 0.004(9)

loop_
_atom_type_symbol
_atom_type_description
_atom_type_scat_dispersion_real
_atom_type_scat_dispersion_imag
_atom_type_scat_source
C C 0.0033 0.0016 'International Tables Vol C Tables 4.2.6.8 and 6.1.1.4'
H H 0.0000 0.0000 'International Tables Vol C Tables 4.2.6.8 and 6.1.1.4'
Ag Ag -0.8971 1.1015 'International Tables Vol C Tables 4.2.6.8 and 6.1.1.4'
Au Au -2.0133 8.8022 'International Tables Vol C Tables 4.2.6.8 and 6.1.1.4'
S S 0.1246 0.1234 'International Tables Vol C Tables 4.2.6.8 and 6.1.1.4'

loop_
_geom_angle_atom_site_label_1
_geom_angle_atom_site_label_2
_geom_angle_atom_site_label_3
_geom_angle
_geom_angle_site_symmetry_1
_geom_angle_site_symmetry_3
Au2 Au1 Au3 60.2 . .
Au2 Au1 Au5 60.9 . .
Au2 Au1 Au20 116.3 . .
Au2 Au1 Au21 178.3 . .
Au2 Au1 Au23 118.4 . .
Au2 Au1 Au24 56.4 . .
Au3 Au1 Au20 86.8 . .
Au3 Au1 Au21 119.1 . .
Au3 Au1 Au23 115.5 . .
Au3 Au1 Au24 89.4 . .
Au4 Au1 Au2 116.8 . .
Au4 Au1 Au3 56.6 . .
Au4 Au1 Au5 86.3 . .
Au4 Au1 Au17 177.1 . .
Au4 Au1 Au19 119.1 . .
Au4 Au1 Au20 60.6 . .
Au4 Au1 Au21 62.6 . .
Au4 Au1 Au23 89.7 . .
Au4 Au1 Au24 121.9 . .
Au5 Au1 Au3 59.4 . .
Au5 Au1 Au20 55.3 . .
Au5 Au1 Au21 117.3 . .
Au5 Au1 Au23 174.8 . .
Au5 Au1 Au24 117.4 . .
Au17 Au1 Au2 65.3 . .
Au17 Au1 Au3 125.5 . .
Au17 Au1 Au5 93.2 . .
Au17 Au1 Au20 116.9 . .
Au17 Au1 Au21 115.3 . .
Au17 Au1 Au23 91.0 . .
Au17 Au1 Au24 60.8 . .
Au18 Au1 Au2 124.1 . .
Au18 Au1 Au3 175.1 . .
Au18 Au1 Au4 119.1 . .
Au18 Au1 Au5 124.2 . .
Au18 Au1 Au17 58.9 . .
Au18 Au1 Au19 61.0 . .
Au18 Au1 Au20 92.8 . .
Au18 Au1 Au21 56.7 . .
Au18 Au1 Au23 60.8 . .
Au18 Au1 Au24 91.5 . .
Au18 Au1 Au28 118.4 . .
Au19 Au1 Au2 93.5 . .
Au19 Au1 Au3 122.6 . .
Au19 Au1 Au5 63.2 . .
Au19 Au1 Au17 58.2 . .
Au19 Au1 Au20 58.7 . .
Au19 Au1 Au21 85.5 . .
Au19 Au1 Au23 121.8 . .
Au19 Au1 Au24 118.9 . .
Au20 Au1 Au23 125.0 . .
Au21 Au1 Au20 62.0 . .
Au21 Au1 Au23 63.3 . .
Au24 Au1 Au20 172.7 . .
Au24 Au1 Au21 125.3 . .
Au24 Au1 Au23 62.3 . .
Au28 Au1 Au2 87.6 . .
Au28 Au1 Au3 57.9 . .
Au28 Au1 Au4 60.2 . .
Au28 Au1 Au5 117.3 . .
Au28 Au1 Au17 122.5 . .
Au28 Au1 Au19 178.9 . .
Au28 Au1 Au20 120.6 . .
Au28 Au1 Au21 93.3 . .
Au28 Au1 Au23 57.6 . .
Au28 Au1 Au24 61.9 . .
Au1 Au2 Au3 61.0 . .
Au1 Au2 Au5 59.8 . .
Au1 Au2 Au7 115.1 . .
Au1 Au2 Au16 117.3 . .
Au1 Au2 Au17 55.6 . .
Au1 Au2 Au22 176.6 . .
Au3 Au2 Au5 59.2 . .
Au3 Au2 Au7 54.2 . .
Au3 Au2 Au16 178.3 . .
Au3 Au2 Au17 116.6 . .
Au3 Au2 Au22 118.0 . .
Au5 Au2 Au7 86.8 . .
Au5 Au2 Au16 120.1 . .
Au5 Au2 Au17 87.1 . .
Au5 Au2 Au22 116.9 . .
Au6 Au2 Au1 117.4 . .
Au6 Au2 Au3 85.8 . .
Au6 Au2 Au5 57.7 . .
Au6 Au2 Au7 60.3 . .
Au6 Au2 Au16 95.1 . .
Au6 Au2 Au17 121.4 . .
Au6 Au2 Au22 59.3 . .
Au6 Au2 Au24 178.9 . .
Au6 Au2 Au26 120.3 . .
Au7 Au2 Au16 127.5 . .
Au7 Au2 Au17 170.7 . .
Au7 Au2 Au22 63.9 . .
Au15 Au2 Au1 88.4 . .
Au15 Au2 Au3 116.7 . .
Au15 Au2 Au5 57.5 . .
Au15 Au2 Au6 59.8 . .
Au15 Au2 Au7 119.9 . .
Au15 Au2 Au16 62.7 . .
Au15 Au2 Au17 61.8 . .
Au15 Au2 Au22 89.4 . .
Au15 Au2 Au24 121.3 . .
Au15 Au2 Au26 176.8 . .
Au16 Au2 Au22 63.7 . .
Au17 Au2 Au16 61.7 . .
Au17 Au2 Au22 125.3 . .
Au24 Au2 Au1 63.1 . .
Au24 Au2 Au3 93.7 . .
Au24 Au2 Au5 122.8 . .
Au24 Au2 Au7 118.6 . .
Au24 Au2 Au16 85.4 . .
Au24 Au2 Au17 59.7 . .
Au24 Au2 Au22 120.3 . .
Au24 Au2 Au26 58.6 . .
Au25 Au2 Au1 122.8 . .
Au25 Au2 Au3 125.3 . .
Au25 Au2 Au5 175.2 . .
Au25 Au2 Au6 119.8 . .
Au25 Au2 Au7 95.1 . .
Au25 Au2 Au15 117.9 . .
Au25 Au2 Au16 55.4 . .
Au25 Au2 Au17 91.4 . .
Au25 Au2 Au22 60.6 . .
Au25 Au2 Au24 59.8 . .
Au25 Au2 Au26 59.0 . .
Au26 Au2 Au1 94.2 . .
Au26 Au2 Au3 66.3 . .
Au26 Au2 Au5 125.6 . .
Au26 Au2 Au7 60.6 . .
Au26 Au2 Au16 114.3 . .
Au26 Au2 Au17 118.2 . .
Au26 Au2 Au22 88.1 . .
Au1 Au3 Au11 88.6 . .
Au1 Au3 Au26 86.0 . .
Au1 Au3 Au27 119.1 . .
Au2 Au3 Au1 58.8 . .
Au2 Au3 Au11 116.6 . .
Au2 Au3 Au26 54.3 . .
Au2 Au3 Au27 116.6 . .
Au4 Au3 Au1 57.6 . .
Au4 Au3 Au2 116.4 . .
Au4 Au3 Au5 86.9 . .
Au4 Au3 Au7 178.6 . .
Au4 Au3 Au8 117.8 . .
Au4 Au3 Au9 120.5 . .
Au4 Au3 Au11 61.5 . .
Au4 Au3 Au26 120.7 . .
Au4 Au3 Au27 94.4 . .
Au4 Au3 Au28 60.1 . .
Au5 Au3 Au1 59.5 . .
Au5 Au3 Au2 60.5 . .
Au5 Au3 Au11 56.1 . .
Au5 Au3 Au26 114.8 . .
Au5 Au3 Au27 177.0 . .
Au7 Au3 Au1 123.8 . .
Au7 Au3 Au2 65.0 . .
Au7 Au3 Au5 93.9 . .
Au7 Au3 Au8 60.8 . .
Au7 Au3 Au9 58.9 . .
Au7 Au3 Au11 118.1 . .
Au7 Au3 Au26 59.9 . .
Au7 Au3 Au27 84.9 . .
Au7 Au3 Au28 120.4 . .
Au8 Au3 Au1 174.8 . .
Au8 Au3 Au2 125.7 . .
Au8 Au3 Au5 124.3 . .
Au8 Au3 Au9 58.8 . .
Au8 Au3 Au11 91.1 . .
Au8 Au3 Au26 95.0 . .
Au8 Au3 Au27 57.4 . .
Au8 Au3 Au28 119.5 . .
Au9 Au3 Au1 125.0 . .
Au9 Au3 Au2 94.9 . .
Au9 Au3 Au5 65.6 . .
Au9 Au3 Au11 59.4 . .
Au9 Au3 Au26 118.6 . .
Au9 Au3 Au27 115.8 . .
Au11 Au3 Au26 170.9 . .
Au11 Au3 Au27 126.8 . .
Au27 Au3 Au26 62.3 . .
Au28 Au3 Au1 56.7 . .
Au28 Au3 Au2 86.0 . .
Au28 Au3 Au5 116.2 . .
Au28 Au3 Au9 178.3 . .
Au28 Au3 Au11 121.4 . .
Au28 Au3 Au26 60.8 . .
Au28 Au3 Au27 62.4 . .
Au1 Au4 Au11 94.4 . .
Au1 Au4 Au12 136.9 . .
Au1 Au4 Au20 66.2 . .
Au1 Au4 Au21 64.8 . .
Au3 Au4 Au1 65.8 . .
Au3 Au4 Au11 64.3 . .
Au3 Au4 Au12 71.2 . .
Au3 Au4 Au20 94.7 . .
Au3 Au4 Au21 130.6 . .
Au3 Au4 Au28 60.9 . .
Au11 Au4 Au12 67.4 . .
Au11 Au4 Au20 54.6 . .
Au11 Au4 Au21 118.6 . .
Au12 Au4 Au21 158.3 . .
Au20 Au4 Au12 120.0 . .
Au20 Au4 Au21 64.4 . .
Au28 Au4 Au1 59.5 . .
Au28 Au4 Au11 125.0 . .
Au28 Au4 Au12 98.2 . .
Au28 Au4 Au20 125.7 . .
Au28 Au4 Au21 94.3 . .
S2 Au4 Au1 134.1 . .
S2 Au4 Au3 155.4 . .
S2 Au4 Au11 96.1 . .
S2 Au4 Au12 87.9 . .
S2 Au4 Au20 84.5 . .
S2 Au4 Au21 71.0 . .
S2 Au4 Au28 137.6 . .
Au1 Au5 Au2 59.3 . .
Au1 Au5 Au9 116.3 . .
Au1 Au5 Au10 178.1 . .
Au1 Au5 Au14 118.4 . .
Au1 Au5 Au19 55.7 . .
Au2 Au5 Au9 88.7 . .
Au2 Au5 Au10 119.7 . .
Au2 Au5 Au14 116.7 . .
Au2 Au5 Au19 88.1 . .
Au3 Au5 Au1 61.2 . .
Au3 Au5 Au2 60.3 . .
Au3 Au5 Au9 55.2 . .
Au3 Au5 Au10 117.0 . .
Au3 Au5 Au14 176.9 . .
Au3 Au5 Au19 116.8 . .
Au6 Au5 Au1 116.7 . .
Au6 Au5 Au2 57.4 . .
Au6 Au5 Au3 86.2 . .
Au6 Au5 Au9 61.2 . .
Au6 Au5 Au10 62.3 . .
Au6 Au5 Au11 119.4 . .
Au6 Au5 Au14 91.4 . .
Au6 Au5 Au19 122.7 . .
Au6 Au5 Au20 176.6 . .
Au9 Au5 Au10 61.8 . .
Au9 Au5 Au14 125.2 . .
Au11 Au5 Au1 94.0 . .
Au11 Au5 Au2 124.1 . .
Au11 Au5 Au3 63.8 . .
Au11 Au5 Au9 58.4 . .
Au11 Au5 Au10 85.3 . .
Au11 Au5 Au14 119.2 . .
Au11 Au5 Au19 117.9 . .
Au11 Au5 Au20 58.0 . .
Au13 Au5 Au1 125.3 . .
Au13 Au5 Au2 174.7 . .
Au13 Au5 Au3 123.5 . .
Au13 Au5 Au6 118.0 . .
Au13 Au5 Au9 91.0 . .
Au13 Au5 Au10 55.8 . .
Au13 Au5 Au11 59.9 . .
Au13 Au5 Au14 59.4 . .
Au13 Au5 Au15 118.7 . .
Au13 Au5 Au19 92.8 . .
Au13 Au5 Au20 59.0 . .
Au14 Au5 Au10 63.4 . .
Au15 Au5 Au1 88.0 . .
Au15 Au5 Au2 57.3 . .
Au15 Au5 Au3 117.6 . .
Au15 Au5 Au6 59.7 . .
Au15 Au5 Au9 120.8 . .
Au15 Au5 Au10 92.7 . .
Au15 Au5 Au11 177.9 . .
Au15 Au5 Au14 59.4 . .
Au15 Au5 Au19 63.2 . .
Au15 Au5 Au20 122.9 . .
Au19 Au5 Au9 171.8 . .
Au19 Au5 Au10 126.2 . .
Au19 Au5 Au14 63.0 . .
Au20 Au5 Au1 66.4 . .
Au20 Au5 Au2 125.6 . .
Au20 Au5 Au3 94.1 . .
Au20 Au5 Au9 116.3 . .
Au20 Au5 Au10 114.6 . .
Au20 Au5 Au14 88.4 . .
Au20 Au5 Au19 60.2 . .
Au2 Au6 Au5 64.9 . .
Au2 Au6 Au7 65.1 . .
Au2 Au6 Au9 94.8 . .
Au2 Au6 Au10 132.0 . .
Au2 Au6 Au22 69.5 . .
Au5 Au6 Au7 93.3 . .
Au5 Au6 Au9 64.9 . .
Au5 Au6 Au10 67.0 . .
Au5 Au6 Au22 134.4 . .
Au7 Au6 Au9 54.6 . .
Au7 Au6 Au10 118.3 . .
Au7 Au6 Au22 68.9 . .
Au9 Au6 Au10 64.4 . .
Au9 Au6 Au22 122.3 . .
Au15 Au6 Au2 59.9 . .
Au15 Au6 Au5 60.0 . .
Au15 Au6 Au7 124.9 . .
Au15 Au6 Au9 124.8 . .
Au15 Au6 Au10 95.6 . .
Au15 Au6 Au22 95.4 . .
Au22 Au6 Au10 158.4 . .
S21 Au6 Au2 153.0 . .
S21 Au6 Au5 137.5 . .
S21 Au6 Au7 94.5 . .
S21 Au6 Au9 86.3 . .
S21 Au6 Au10 72.5 . .
S21 Au6 Au15 138.7 . .
S21 Au6 Au22 87.0 . .
Au3 Au7 Au2 60.8 . .
Au3 Au7 Au6 86.3 . .
Au3 Au7 Au8 59.9 . .
Au3 Au7 Au26 66.8 . .
Au6 Au7 Au2 54.6 . .
Au6 Au7 Au26 109.2 . .
Au8 Au7 Au2 120.7 . .
Au8 Au7 Au6 122.5 . .
Au8 Au7 Au26 98.7 . .
Au9 Au7 Au2 93.9 . .
Au9 Au7 Au3 61.5 . .
Au9 Au7 Au6 63.8 . .
Au9 Au7 Au8 59.3 . .
Au9 Au7 Au26 128.0 . .
Au26 Au7 Au2 55.1 . .
S17 Au7 Au2 102.0 . .
S17 Au7 Au3 159.8 . .
S17 Au7 Au6 91.8 . .
S17 Au7 Au8 135.3 . .
S17 Au7 Au9 134.7 . .
S17 Au7 Au26 95.1 . .
Au3 Au8 Au7 59.3 . .
Au3 Au8 Au12 71.1 . .
Au3 Au8 Au27 67.2 . .
Au3 Au8 Au36 145.8 . .
Au7 Au8 Au12 130.4 . .
Au7 Au8 Au27 89.4 . .
Au7 Au8 Au36 91.8 . .
Au9 Au8 Au3 61.2 . .
Au9 Au8 Au7 59.2 . .
Au9 Au8 Au12 96.6 . .
Au9 Au8 Au27 127.9 . .
Au9 Au8 Au36 89.3 . .
Au27 Au8 Au12 72.0 . .
Au27 Au8 Au36 135.7 . .
Au36 Au8 Au12 133.6 . .
S14 Au8 Au3 165.3 . .
S14 Au8 Au7 131.6 . .
S14 Au8 Au9 131.0 . .
S14 Au8 Au12 97.5 . .
S14 Au8 Au27 101.0 . .
S14 Au8 Au36 48.8 . .
Au3 Au9 Au5 59.2 . .
Au3 Au9 Au6 84.3 . .
Au3 Au9 Au10 121.2 . .
Au3 Au9 Au11 64.3 . .
Au5 Au9 Au10 61.9 . .
Au6 Au9 Au5 53.8 . .
Au6 Au9 Au10 60.3 . .
Au7 Au9 Au3 59.6 . .
Au7 Au9 Au5 90.5 . .
Au7 Au9 Au6 61.5 . .
Au7 Au9 Au8 61.5 . .
Au7 Au9 Au10 121.1 . .
Au7 Au9 Au11 123.8 . .
Au8 Au9 Au3 60.0 . .
Au8 Au9 Au5 119.1 . .
Au8 Au9 Au6 122.3 . .
Au8 Au9 Au10 177.4 . .
Au8 Au9 Au11 94.8 . .
Au11 Au9 Au5 55.6 . .
Au11 Au9 Au6 109.3 . .
Au11 Au9 Au10 84.0 . .
S22 Au9 Au3 144.2 . .
S22 Au9 Au5 96.5 . .
S22 Au9 Au6 102.8 . .
S22 Au9 Au7 153.6 . .
S22 Au9 Au8 133.2 . .
S22 Au9 Au10 44.4 . .
S22 Au9 Au11 80.4 . .
Au6 Au10 Au5 50.6 . .
Au6 Au10 Au9 55.4 . .
Au9 Au10 Au5 56.2 . .
Au13 Au10 Au5 52.1 . .
Au13 Au10 Au6 102.7 . .
Au13 Au10 Au9 85.1 . .
S5 Au10 Au5 91.7 . .
S5 Au10 Au6 83.9 . .
S5 Au10 Au9 138.0 . .
S5 Au10 Au13 95.8 . .
S22 Au10 Au5 92.8 . .
S22 Au10 Au6 99.6 . .
S22 Au10 Au9 46.0 . .
S22 Au10 Au13 86.4 . .
S22 Au10 S5 175.5 . .
Au3 Au11 Au12 64.0 . .
Au4 Au11 Au3 54.2 . .
Au4 Au11 Au12 58.1 . .
Au5 Au11 Au3 60.1 . .
Au5 Au11 Au4 85.0 . .
Au5 Au11 Au9 66.0 . .
Au5 Au11 Au12 123.9 . .
Au9 Au11 Au3 56.3 . .
Au9 Au11 Au4 110.3 . .
Au9 Au11 Au12 87.5 . .
Au13 Au11 Au3 118.7 . .
Au13 Au11 Au4 122.2 . .
Au13 Au11 Au5 58.7 . .
Au13 Au11 Au9 95.0 . .
Au13 Au11 Au12 177.1 . .
Au20 Au11 Au3 94.0 . .
Au20 Au11 Au4 63.6 . .
Au20 Au11 Au5 61.6 . .
Au20 Au11 Au9 127.5 . .
Au20 Au11 Au12 119.7 . .
Au20 Au11 Au13 59.8 . .
S6 Au11 Au3 104.4 . .
S6 Au11 Au4 93.1 . .
S6 Au11 Au5 161.9 . .
S6 Au11 Au9 98.1 . .
S6 Au11 Au12 43.0 . .
S6 Au11 Au13 134.8 . .
S6 Au11 Au20 133.0 . .
Au4 Au12 Au11 54.5 . .
Au8 Au12 Au4 99.9 . .
Au8 Au12 Au11 80.3 . .
S6 Au12 Au4 92.1 . .
S6 Au12 Au8 97.8 . .
S6 Au12 Au11 45.8 . .
S6 Au12 S24 170.6 . .
S24 Au12 Au4 82.1 . .
S24 Au12 Au8 90.5 . .
S24 Au12 Au11 132.5 . .
Au5 Au13 Au10 72.1 . .
Au5 Au13 Au11 61.4 . .
Au5 Au13 Au14 68.7 . .
Au5 Au13 Au20 62.4 . .
Au5 Au13 Au31 144.8 . .
Au10 Au13 Au14 71.8 . .
Au10 Au13 Au31 132.6 . .
Au11 Au13 Au10 95.0 . .
Au11 Au13 Au14 130.0 . .
Au11 Au13 Au31 88.5 . .
Au14 Au13 Au31 136.1 . .
Au20 Au13 Au10 134.2 . .
Au20 Au13 Au11 59.5 . .
Au20 Au13 Au14 95.3 . .
Au20 Au13 Au31 87.4 . .
S3 Au13 Au5 166.7 . .
S3 Au13 Au10 97.1 . .
S3 Au13 Au11 128.8 . .
S3 Au13 Au14 100.9 . .
S3 Au13 Au20 128.6 . .
S3 Au13 Au31 48.5 . .
Au5 Au14 Au19 54.8 . .
Au13 Au14 Au5 51.8 . .
Au13 Au14 Au15 104.0 . .
Au13 Au14 Au19 83.1 . .
Au15 Au14 Au5 52.3 . .
Au15 Au14 Au19 57.5 . .
S1 Au14 Au5 99.3 . .
S1 Au14 Au13 99.2 . .
S1 Au14 Au15 96.0 . .
S1 Au14 Au19 47.3 . .
S5 Au14 Au5 92.8 . .
S5 Au14 Au13 92.0 . .
S5 Au14 Au15 87.6 . .
S5 Au14 Au19 141.8 . .
S5 Au14 S1 167.0 . .
Au2 Au15 Au5 65.2 . .
Au2 Au15 Au14 133.5 . .
Au2 Au15 Au16 66.5 . .
Au2 Au15 Au17 64.6 . .
Au2 Au15 Au19 91.7 . .
Au5 Au15 Au14 68.3 . .
Au5 Au15 Au16 131.6 . .
Au5 Au15 Au17 92.5 . .
Au5 Au15 Au19 62.2 . .
Au6 Au15 Au2 60.3 . .
Au6 Au15 Au5 60.4 . .
Au6 Au15 Au14 97.1 . .
Au6 Au15 Au16 97.7 . .
Au6 Au15 Au17 124.6 . .
Au6 Au15 Au19 122.3 . .
Au14 Au15 Au16 159.6 . .
Au14 Au15 Au17 117.5 . .
Au14 Au15 Au19 65.6 . .
Au17 Au15 Au16 63.7 . .
Au17 Au15 Au19 53.4 . .
Au19 Au15 Au16 116.7 . .
S8 Au15 Au2 134.5 . .
S8 Au15 Au5 158.8 . .
S8 Au15 Au6 131.8 . .
S8 Au15 Au14 91.5 . .
S8 Au15 Au16 68.2 . .
S8 Au15 Au17 91.3 . .
S8 Au15 Au19 104.4 . .
Au2 Au16 Au17 56.6 . .
Au15 Au16 Au2 50.8 . .
Au15 Au16 Au17 56.0 . .
Au25 Au16 Au2 53.0 . .
Au25 Au16 Au15 103.6 . .
Au25 Au16 Au17 86.5 . .
S19 Au16 Au2 94.0 . .
S19 Au16 Au15 100.0 . .
S19 Au16 Au17 46.2 . .
S19 Au16 Au25 88.7 . .
S20 Au16 Au2 93.7 . .
S20 Au16 Au15 85.8 . .
S20 Au16 Au17 140.8 . .
S20 Au16 Au25 95.1 . .
S20 Au16 S19 172.2 . .
Au1 Au17 Au2 59.1 . .
Au1 Au17 Au15 85.5 . .
Au1 Au17 Au16 120.8 . .
Au1 Au17 Au24 62.7 . .
Au2 Au17 Au16 61.7 . .
Au15 Au17 Au2 53.5 . .
Au15 Au17 Au16 60.2 . .
Au18 Au17 Au1 59.3 . .
Au18 Au17 Au2 118.3 . .
Au18 Au17 Au15 124.2 . .
Au18 Au17 Au16 174.9 . .
Au18 Au17 Au24 92.8 . .
Au19 Au17 Au1 60.1 . .
Au19 Au17 Au2 90.9 . .
Au19 Au17 Au15 63.4 . .
Au19 Au17 Au16 123.0 . .
Au19 Au17 Au18 61.8 . .
Au19 Au17 Au24 122.6 . .
Au24 Au17 Au2 55.2 . .
Au24 Au17 Au15 108.5 . .
Au24 Au17 Au16 83.1 . .
S19 Au17 Au1 143.7 . .
S19 Au17 Au2 97.6 . .
S19 Au17 Au15 103.0 . .
S19 Au17 Au16 45.1 . .
S19 Au17 Au18 131.4 . .
S19 Au17 Au19 154.6 . .
S19 Au17 Au24 81.3 . .
Au1 Au18 Au19 60.0 . .
Au1 Au18 Au21 68.9 . .
Au1 Au18 Au23 69.6 . .
Au1 Au18 Au29 133.4 . .
Au17 Au18 Au1 61.7 . .
Au17 Au18 Au19 58.8 . .
Au17 Au18 Au21 130.3 . .
Au17 Au18 Au23 97.5 . .
Au17 Au18 Au29 85.2 . .
Au19 Au18 Au21 91.7 . .
Au19 Au18 Au23 129.5 . .
Au19 Au18 Au29 75.3 . .
Au21 Au18 Au23 70.0 . .
Au21 Au18 Au29 128.2 . .
Au29 Au18 Au23 152.2 . .
S11 Au18 Au1 175.5 . .
S11 Au18 Au17 122.4 . .
S11 Au18 Au19 120.1 . .
S11 Au18 Au21 106.7 . .
S11 Au18 Au23 110.3 . .
S11 Au18 Au29 48.2 . .
Au1 Au19 Au5 61.1 . .
Au1 Au19 Au14 123.1 . .
Au1 Au19 Au15 86.1 . .
Au1 Au19 Au18 59.1 . .
Au1 Au19 Au20 67.4 . .
Au5 Au19 Au14 62.2 . .
Au5 Au19 Au15 54.6 . .
Au15 Au19 Au14 56.9 . .
Au17 Au19 Au1 61.6 . .
Au17 Au19 Au5 93.9 . .
Au17 Au19 Au14 118.6 . .
Au17 Au19 Au15 63.2 . .
Au17 Au19 Au18 59.4 . .
Au17 Au19 Au20 128.9 . .
Au18 Au19 Au5 120.1 . .
Au18 Au19 Au14 176.5 . .
Au18 Au19 Au15 121.8 . .
Au18 Au19 Au20 97.0 . .
Au20 Au19 Au5 57.3 . .
Au20 Au19 Au14 86.5 . .
Au20 Au19 Au15 111.5 . .
S1 Au19 Au1 162.1 . .
S1 Au19 Au5 104.7 . .
S1 Au19 Au14 45.5 . .
S1 Au19 Au15 94.0 . .
S1 Au19 Au17 133.8 . .
S1 Au19 Au18 133.2 . .
S1 Au19 Au20 96.2 . .
Au1 Au20 Au21 58.8 . .
Au1 Au20 Au32 123.7 . .
Au4 Au20 Au1 53.2 . .
Au4 Au20 Au21 59.0 . .
Au4 Au20 Au32 71.2 . .
Au5 Au20 Au1 58.3 . .
Au5 Au20 Au4 83.6 . .
Au5 Au20 Au19 62.6 . .
Au5 Au20 Au21 117.1 . .
Au5 Au20 Au32 129.0 . .
Au11 Au20 Au1 90.6 . .
Au11 Au20 Au4 61.8 . .
Au11 Au20 Au5 60.5 . .
Au11 Au20 Au13 60.6 . .
Au11 Au20 Au19 122.8 . .
Au11 Au20 Au21 120.5 . .
Au11 Au20 Au32 68.6 . .
Au13 Au20 Au1 116.9 . .
Au13 Au20 Au4 121.2 . .
Au13 Au20 Au5 58.6 . .
Au13 Au20 Au19 94.1 . .
Au13 Au20 Au21 175.0 . .
Au13 Au20 Au32 97.9 . .
Au19 Au20 Au1 53.9 . .
Au19 Au20 Au4 107.0 . .
Au19 Au20 Au21 81.2 . .
Au19 Au20 Au32 166.8 . .
Au21 Au20 Au32 87.0 . .
S7 Au20 Au1 94.4 . .
S7 Au20 Au4 102.4 . .
S7 Au20 Au5 141.0 . .
S7 Au20 Au11 155.0 . .
S7 Au20 Au13 135.7 . .
S7 Au20 Au19 79.1 . .
S7 Au20 Au21 45.4 . .
S7 Au20 Au32 88.5 . .
Au1 Au21 Au20 59.2 . .
Au4 Au21 Au1 52.6 . .
Au4 Au21 Au20 56.6 . .
Au18 Au21 Au1 54.4 . .
Au18 Au21 Au4 107.0 . .
Au18 Au21 Au20 89.6 . .
S7 Au21 Au1 96.4 . .
S7 Au21 Au4 102.0 . .
S7 Au21 Au18 88.7 . .
S7 Au21 Au20 47.4 . .
S7 Au21 S10 169.4 . .
S10 Au21 Au1 93.9 . .
S10 Au21 Au4 82.1 . .
S10 Au21 Au18 99.5 . .
S10 Au21 Au20 138.5 . .
Au6 Au22 Au2 51.2 . .
Au6 Au22 Au25 101.7 . .
Au25 Au22 Au2 50.5 . .
S17 Au22 Au2 96.6 . .
S17 Au22 Au6 90.5 . .
S17 Au22 Au25 99.8 . .
S20 Au22 Au2 92.4 . .
S20 Au22 Au6 92.7 . .
S20 Au22 Au25 88.4 . .
S20 Au22 S17 170.4 . .
Au18 Au23 Au1 49.6 . .
Au18 Au23 Au24 79.1 . .
Au24 Au23 Au1 53.2 . .
Au28 Au23 Au1 50.6 . .
Au28 Au23 Au18 100.2 . .
Au28 Au23 Au24 55.6 . .
S10 Au23 Au1 88.6 . .
S10 Au23 Au18 91.3 . .
S10 Au23 Au24 136.7 . .
S10 Au23 Au28 85.5 . .
S10 Au23 S12 172.3 . .
S12 Au23 Au1 97.1 . .
S12 Au23 Au18 96.4 . .
S12 Au23 Au24 46.7 . .
S12 Au23 Au28 94.1 . .
Au1 Au24 Au23 64.5 . .
Au2 Au24 Au1 60.5 . .
Au2 Au24 Au17 65.2 . .
Au2 Au24 Au23 124.7 . .
Au2 Au24 Au28 85.9 . .
Au17 Au24 Au1 56.5 . .
Au17 Au24 Au23 90.0 . .
Au17 Au24 Au28 111.3 . .
Au25 Au24 Au1 119.5 . .
Au25 Au24 Au2 59.1 . .
Au25 Au24 Au17 94.4 . .
Au25 Au24 Au23 175.3 . .
Au25 Au24 Au28 122.7 . .
Au26 Au24 Au1 93.8 . .
Au26 Au24 Au2 60.7 . .
Au26 Au24 Au17 125.9 . .
Au26 Au24 Au23 119.0 . .
Au26 Au24 Au25 59.5 . .
Au26 Au24 Au28 64.0 . .
Au28 Au24 Au1 54.9 . .
Au28 Au24 Au23 56.9 . .
S12 Au24 Au1 105.7 . .
S12 Au24 Au2 163.4 . .
S12 Au24 Au17 100.1 . .
S12 Au24 Au23 44.2 . .
S12 Au24 Au25 132.9 . .
S12 Au24 Au26 133.1 . .
S12 Au24 Au28 93.1 . .
Au2 Au25 Au16 71.7 . .
Au2 Au25 Au22 69.0 . .
Au2 Au25 Au24 61.1 . .
Au2 Au25 Au34 141.9 . .
Au16 Au25 Au22 71.6 . .
Au16 Au25 Au34 136.8 . .
Au24 Au25 Au16 95.0 . .
Au24 Au25 Au22 129.9 . .
Au24 Au25 Au34 87.5 . .
Au26 Au25 Au2 61.5 . .
Au26 Au25 Au16 133.0 . .
Au26 Au25 Au22 94.0 . .
Au26 Au25 Au24 59.8 . .
Au26 Au25 Au34 84.8 . .
Au34 Au25 Au22 135.3 . .
S18 Au25 Au2 170.6 . .
S18 Au25 Au16 101.2 . .
S18 Au25 Au22 103.4 . .
S18 Au25 Au24 126.7 . .
S18 Au25 Au26 125.8 . .
S18 Au25 Au34 47.5 . .
Au2 Au26 Au3 59.4 . .
Au2 Au26 Au7 64.3 . .
Au2 Au26 Au27 117.3 . .
Au2 Au26 Au28 84.7 . .
Au3 Au26 Au27 58.0 . .
Au7 Au26 Au3 53.3 . .
Au7 Au26 Au27 79.1 . .
Au7 Au26 Au28 106.5 . .
Au24 Au26 Au2 60.7 . .
Au24 Au26 Au3 90.8 . .
Au24 Au26 Au7 124.4 . .
Au24 Au26 Au27 119.7 . .
Au24 Au26 Au28 61.5 . .
Au25 Au26 Au2 59.5 . .
Au25 Au26 Au3 118.8 . .
Au25 Au26 Au7 97.8 . .
Au25 Au26 Au24 60.7 . .
Au25 Au26 Au27 176.5 . .
Au25 Au26 Au28 121.4 . .
Au28 Au26 Au3 53.5 . .
Au28 Au26 Au27 58.4 . .
S15 Au26 Au2 139.1 . .
S15 Au26 Au3 92.4 . .
S15 Au26 Au7 75.1 . .
S15 Au26 Au24 156.4 . .
S15 Au26 Au25 135.5 . .
S15 Au26 Au27 45.5 . .
S15 Au26 Au28 102.4 . .
Au3 Au27 Au26 59.7 . .
Au8 Au27 Au3 55.5 . .
Au8 Au27 Au26 92.1 . .
Au8 Au27 Au28 108.9 . .
Au28 Au27 Au3 53.7 . .
Au28 Au27 Au26 57.4 . .
S15 Au27 Au3 94.7 . .
S15 Au27 Au8 88.4 . .
S15 Au27 Au26 46.6 . .
S15 Au27 Au28 102.4 . .
S24 Au27 Au3 92.5 . .
S24 Au27 Au8 96.6 . .
S24 Au27 Au26 138.0 . .
S24 Au27 Au28 81.0 . .
S24 Au27 S15 172.7 . .
Au1 Au28 Au3 65.4 . .
Au1 Au28 Au4 60.3 . .
Au1 Au28 Au23 71.8 . .
Au1 Au28 Au24 63.2 . .
Au1 Au28 Au26 93.0 . .
Au1 Au28 Au27 129.1 . .
Au3 Au28 Au23 137.1 . .
Au3 Au28 Au24 94.1 . .
Au3 Au28 Au26 65.7 . .
Au3 Au28 Au27 63.8 . .
Au4 Au28 Au3 59.0 . .
Au4 Au28 Au23 98.0 . .
Au4 Au28 Au24 123.3 . .
Au4 Au28 Au26 124.4 . .
Au4 Au28 Au27 94.6 . .
Au23 Au28 Au26 120.0 . .
Au23 Au28 Au27 159.1 . .
Au24 Au28 Au23 67.5 . .
Au24 Au28 Au26 54.5 . .
Au24 Au28 Au27 118.4 . .
Au26 Au28 Au27 64.2 . .
S13 Au28 Au1 156.3 . .
S13 Au28 Au3 134.6 . .
S13 Au28 Au4 136.7 . .
S13 Au28 Au23 87.6 . .
S13 Au28 Au24 98.6 . .
S13 Au28 Au26 87.2 . .
S13 Au28 Au27 71.8 . .
S9 Au29 Au18 135.3 . .
S9 Au29 S11 170.0 . .
S11 Au29 Au18 50.9 . .
S8 Au30 S9 176.3 . .
S3 Au31 Au13 52.6 . .
S3 Au31 S4 175.2 . .
S4 Au31 Au13 131.7 . .
S2 Au32 Au20 77.8 . .
S2 Au32 S4 167.9 . .
S4 Au32 Au20 109.1 . .
S13 Au33 S16 170.5 . .
S16 Au34 Au25 135.7 . .
S18 Au34 Au25 51.3 . .
S18 Au34 S16 169.8 . .
S21 Au35 S23 167.6 . .
S14 Au36 Au8 52.9 . .
S14 Au36 S23 173.8 . .
S23 Au36 Au8 131.4 . .
Au14 S1 Au19 87.2 . .
C1 S1 Au14 109.4 . .
C1 S1 Au19 116.0 . .
Au32 S2 Au4 106.8 . .
C11 S2 Au4 108.4 . .
C11 S2 Au32 110.1 . .
Au31 S3 Au13 78.9 . .
C21 S3 Au13 106.6 . .
C21 S3 Au31 105.9 . .
Au31 S4 Au32 97.9 . .
C31 S4 Au31 100.6 . .
C31 S4 Au32 107.4 . .
Au10 S5 Au14 95.8 . .
C41 S5 Au10 104.1 . .
C41 S5 Au14 105.3 . .
Au12 S6 Au11 91.2 . .
C51 S6 Au11 118.3 . .
C51 S6 Au12 109.3 . .
Au21 S7 Au20 87.2 . .
C61 S7 Au20 112.9 . .
C61 S7 Au21 99.8 . .
Au30 S8 Au15 99.4 . .
C71 S8 Au15 108.3 . .
C71 S8 Au30 110.1 . .
Au29 S9 Au30 99.4 . .
C81 S9 Au29 105.7 . .
C81 S9 Au30 113.1 . .
Au23 S10 Au21 95.7 . .
C91 S10 Au21 104.4 . .
C91 S10 Au23 112.6 . .
Au29 S11 Au18 80.8 . .
C101 S11 Au18 106.3 . .
C101 S11 Au29 100.5 . .
Au23 S12 Au24 89.2 . .
C111 S12 Au23 105.7 . .
C111 S12 Au24 114.0 . .
Au33 S13 Au28 108.7 . .
C121 S13 Au28 110.0 . .
C121 S13 Au33 114.2 . .
Au36 S14 Au8 78.3 . .
C131 S14 Au8 108.1 . .
C131 S14 Au36 102.1 . .
Au27 S15 Au26 87.9 . .
C141 S15 Au26 115.0 . .
C141 S15 Au27 101.0 . .
Au34 S16 Au33 97.6 . .
C151 S16 Au33 107.9 . .
C151 S16 Au34 97.0 . .
Au22 S17 Au7 92.2 . .
C161 S17 Au7 117.0 . .
C161 S17 Au22 107.3 . .
Au34 S18 Au25 81.2 . .
C171 S18 Au25 108.4 . .
C171 S18 Au34 101.6 . .
Au16 S19 Au17 88.7 . .
C181 S19 Au16 103.5 . .
C181 S19 Au17 117.4 . .
Au22 S20 Au16 98.0 . .
C191 S20 Au16 100.3 . .
C191 S20 Au22 108.1 . .
Au35 S21 Au6 109.2 . .
C201 S21 Au6 110.1 . .
C201 S21 Au35 106.9 . .
Au10 S22 Au9 89.5 . .
C211 S22 Au9 108.2 . .
C211 S22 Au10 106.5 . .
Au36 S23 Au35 97.6 . .
C221 S23 Au35 110.6 . .
C221 S23 Au36 100.9 . .
Au12 S24 Au27 97.8 . .
C231 S24 Au12 117.7 . .
C231 S24 Au27 100.5 . .
C2 C1 S1 124.2 . .
C2 C1 C6 120.7 . .
C6 C1 S1 114.6 . .
C1 C2 H2 118.1 . .
C3 C2 C1 123.9 . .
C3 C2 H2 118.1 . .
C2 C3 H3 120.1 . .
C2 C3 C4 119.9 . .
C4 C3 H3 120.1 . .
C3 C4 C7 121.0 . .
C5 C4 C3 114.9 . .
C5 C4 C7 123.2 . .
C4 C5 H5 116.9 . .
C4 C5 C6 126.3 . .
C6 C5 H5 116.9 . .
C1 C6 H6 123.3 . .
C5 C6 C1 113.4 . .
C5 C6 H6 123.3 . .
C4 C7 C9 102.6 . .
C8 C7 C4 110.7 . .
C8 C7 C9 111.8 . .
C10 C7 C4 111.9 . .
C10 C7 C8 111.8 . .
C10 C7 C9 107.6 . .
C7 C8 H8A 109.5 . .
C7 C8 H8B 109.5 . .
C7 C8 H8C 109.5 . .
H8A C8 H8B 109.5 . .
H8A C8 H8C 109.5 . .
H8B C8 H8C 109.5 . .
C7 C9 H9A 109.5 . .
C7 C9 H9B 109.5 . .
C7 C9 H9C 109.5 . .
H9A C9 H9B 109.5 . .
H9A C9 H9C 109.5 . .
H9B C9 H9C 109.5 . .
C7 C10 H10A 109.5 . .
C7 C10 H10B 109.5 . .
C7 C10 H10C 109.5 . .
H10A C10 H10B 109.5 . .
H10A C10 H10C 109.5 . .
H10B C10 H10C 109.5 . .
C12 C11 S2 119.1 . .
C16 C11 S2 116.1 . .
C16 C11 C12 124.6 . .
C11 C12 H12 122.2 . .
C11 C12 C13 115.5 . .
C13 C12 H12 122.2 . .
C12 C13 H13 117.8 . .
C12 C13 C14 124.4 . .
C14 C13 H13 117.8 . .
C13 C14 C17 124.9 . .
C15 C14 C13 114.1 . .
C15 C14 C17 121.1 . .
C14 C15 H15 118.7 . .
C14 C15 C16 122.5 . .
C16 C15 H15 118.7 . .
C11 C16 C15 118.1 . .
C11 C16 H16 121.0 . .
C15 C16 H16 121.0 . .
C14 C17 C18 111.7 . .
C14 C17 C20 103.2 . .
C18 C17 C20 111.0 . .
C19 C17 C14 112.0 . .
C19 C17 C18 110.2 . .
C19 C17 C20 108.5 . .
C17 C18 H18A 109.5 . .
C17 C18 H18B 109.5 . .
C17 C18 H18C 109.5 . .
H18A C18 H18B 109.5 . .
H18A C18 H18C 109.5 . .
H18B C18 H18C 109.5 . .
C17 C19 H19A 109.5 . .
C17 C19 H19B 109.5 . .
C17 C19 H19C 109.5 . .
H19A C19 H19B 109.5 . .
H19A C19 H19C 109.5 . .
H19B C19 H19C 109.5 . .
C17 C20 H20A 109.5 . .
C17 C20 H20B 109.5 . .
C17 C20 H20C 109.5 . .
H20A C20 H20B 109.5 . .
H20A C20 H20C 109.5 . .
H20B C20 H20C 109.5 . .
C22 C21 S3 116.8 . .
C22 C21 C26 123.6 . .
C26 C21 S3 119.4 . .
C21 C22 H22 120.3 . .
C21 C22 C23 119.5 . .
C23 C22 H22 120.3 . .
C22 C23 H23 121.0 . .
C24 C23 C22 118.1 . .
C24 C23 H23 121.0 . .
C23 C24 C25 122.3 . .
C23 C24 C27 120.5 . .
C25 C24 C27 117.2 . .
C24 C25 H25 119.3 . .
C26 C25 C24 121.3 . .
C26 C25 H25 119.3 . .
C21 C26 H26 122.6 . .
C25 C26 C21 114.8 . .
C25 C26 H26 122.6 . .
C24 C27 C28 112.6 . .
C24 C27 C30 112.4 . .
C29 C27 C24 107.7 . .
C29 C27 C28 106.1 . .
C29 C27 C30 111.8 . .
C30 C27 C28 106.2 . .
C27 C28 H28A 109.5 . .
C27 C28 H28B 109.5 . .
C27 C28 H28C 109.5 . .
H28A C28 H28B 109.5 . .
H28A C28 H28C 109.5 . .
H28B C28 H28C 109.5 . .
C27 C29 H29A 109.5 . .
C27 C29 H29B 109.5 . .
C27 C29 H29C 109.5 . .
H29A C29 H29B 109.5 . .
H29A C29 H29C 109.5 . .
H29B C29 H29C 109.5 . .
C27 C30 H30A 109.5 . .
C27 C30 H30B 109.5 . .
C27 C30 H30C 109.5 . .
H30A C30 H30B 109.5 . .
H30A C30 H30C 109.5 . .
H30B C30 H30C 109.5 . .
C32 C31 S4 122.2 . .
C36 C31 S4 121.5 . .
C36 C31 C32 116.1 . .
C31 C32 H32 116.1 . .
C31 C32 C33 127.9 . .
C33 C32 H32 116.1 . .
C32 C33 H33 125.0 . .
C34 C33 C32 109.9 . .
C34 C33 H33 125.0 . .
C33 C34 C35 126.6 . .
C33 C34 C37 116.0 . .
C35 C34 C37 117.4 . .
C34 C35 H35 121.6 . .
C36 C35 C34 116.7 . .
C36 C35 H35 121.6 . .
C31 C36 C35 122.7 . .
C31 C36 H36 118.7 . .
C35 C36 H36 118.7 . .
C34 C37 C39 111.5 . .
C34 C37 C40 111.3 . .
C38 C37 C34 117.1 . .
C38 C37 C39 106.3 . .
C38 C37 C40 104.2 . .
C39 C37 C40 105.6 . .
C37 C38 H38A 109.5 . .
C37 C38 H38B 109.5 . .
C37 C38 H38C 109.5 . .
H38A C38 H38B 109.5 . .
H38A C38 H38C 109.5 . .
H38B C38 H38C 109.5 . .
C37 C39 H39A 109.5 . .
C37 C39 H39B 109.5 . .
C37 C39 H39C 109.5 . .
H39A C39 H39B 109.5 . .
H39A C39 H39C 109.5 . .
H39B C39 H39C 109.5 . .
C37 C40 H40A 109.5 . .
C37 C40 H40B 109.5 . .
C37 C40 H40C 109.5 . .
H40A C40 H40B 109.5 . .
H40A C40 H40C 109.5 . .
H40B C40 H40C 109.5 . .
C42 C41 S5 119.7 . .
C46 C41 S5 121.1 . .
C46 C41 C42 118.9 . .
C41 C42 H42 120.0 . .
C43 C42 C41 120.0 . .
C43 C42 H42 120.0 . .
C42 C43 H43 118.9 . .
C42 C43 C44 122.1 . .
C44 C43 H43 118.9 . .
C43 C44 C47 122.0 . .
C45 C44 C43 118.1 . .
C45 C44 C47 119.9 . .
C44 C45 H45 118.2 . .
C44 C45 C46 123.5 . .
C46 C45 H45 118.2 . .
C41 C46 C45 117.1 . .
C41 C46 H46 121.5 . .
C45 C46 H46 121.5 . .
C44 C47 C48 106.6 . .
C44 C47 C49 105.7 . .
C49 C47 C48 108.8 . .
C50 C47 C44 114.7 . .
C50 C47 C48 109.0 . .
C50 C47 C49 111.7 . .
C47 C48 H48A 109.5 . .
C47 C48 H48B 109.5 . .
C47 C48 H48C 109.5 . .
H48A C48 H48B 109.5 . .
H48A C48 H48C 109.5 . .
H48B C48 H48C 109.5 . .
C47 C49 H49A 109.5 . .
C47 C49 H49B 109.5 . .
C47 C49 H49C 109.5 . .
H49A C49 H49B 109.5 . .
H49A C49 H49C 109.5 . .
H49B C49 H49C 109.5 . .
C47 C50 H50A 109.5 . .
C47 C50 H50B 109.5 . .
C47 C50 H50C 109.5 . .
H50A C50 H50B 109.5 . .
H50A C50 H50C 109.5 . .
H50B C50 H50C 109.5 . .
C52 C51 S6 122.0 . .
C52 C51 C56 116.8 . .
C56 C51 S6 120.9 . .
C51 C52 H52 121.1 . .
C53 C52 C51 117.9 . .
C53 C52 H52 121.1 . .
C52 C53 H53 115.6 . .
C52 C53 C54 128.7 . .
C54 C53 H53 115.6 . .
C53 C54 C55 113.9 . .
C53 C54 C57 128.8 . .
C55 C54 C57 117.3 . .
C54 C55 H55 118.3 . .
C56 C55 C54 123.4 . .
C56 C55 H55 118.3 . .
C51 C56 H56 120.5 . .
C55 C56 C51 119.0 . .
C55 C56 H56 120.5 . .
C58 C57 C54 105.4 . .
C59 C57 C54 115.2 . .
C59 C57 C58 110.4 . .
C60 C57 C54 107.5 . .
C60 C57 C58 108.8 . .
C60 C57 C59 109.3 . .
C57 C58 H58A 109.5 . .
C57 C58 H58B 109.5 . .
C57 C58 H58C 109.5 . .
H58A C58 H58B 109.5 . .
H58A C58 H58C 109.5 . .
H58B C58 H58C 109.5 . .
C57 C59 H59A 109.5 . .
C57 C59 H59B 109.5 . .
C57 C59 H59C 109.5 . .
H59A C59 H59B 109.5 . .
H59A C59 H59C 109.5 . .
H59B C59 H59C 109.5 . .
C57 C60 H60A 109.5 . .
C57 C60 H60B 109.5 . .
C57 C60 H60C 109.5 . .
H60A C60 H60B 109.5 . .
H60A C60 H60C 109.5 . .
H60B C60 H60C 109.5 . .
C62 C61 S7 121.5 . .
C62 C61 C66 118.4 . .
C66 C61 S7 120.1 . .
C61 C62 H62 119.0 . .
C63 C62 C61 121.9 . .
C63 C62 H62 119.0 . .
C62 C63 H63 118.5 . .
C62 C63 C64 122.9 . .
C64 C63 H63 118.5 . .
C63 C64 C65 114.8 . .
C63 C64 C67 125.8 . .
C65 C64 C67 119.2 . .
C64 C65 H65 119.5 . .
C66 C65 C64 121.0 . .
C66 C65 H65 119.5 . .
C61 C66 H66 119.7 . .
C65 C66 C61 120.5 . .
C65 C66 H66 119.7 . .
C68 C67 C64 109.4 . .
C69 C67 C64 105.0 . .
C69 C67 C68 113.0 . .
C69 C67 C70 112.1 . .
C70 C67 C64 106.0 . .
C70 C67 C68 110.8 . .
C67 C68 H68A 109.5 . .
C67 C68 H68B 109.5 . .
C67 C68 H68C 109.5 . .
H68A C68 H68B 109.5 . .
H68A C68 H68C 109.5 . .
H68B C68 H68C 109.5 . .
C67 C69 H69A 109.5 . .
C67 C69 H69B 109.5 . .
C67 C69 H69C 109.5 . .
H69A C69 H69B 109.5 . .
H69A C69 H69C 109.5 . .
H69B C69 H69C 109.5 . .
C67 C70 H70A 109.5 . .
C67 C70 H70B 109.5 . .
C67 C70 H70C 109.5 . .
H70A C70 H70B 109.5 . .
H70A C70 H70C 109.5 . .
H70B C70 H70C 109.5 . .
C72 C71 S8 123.4 . .
C72 C71 C76 120.3 . .
C76 C71 S8 116.3 . .
C71 C72 H72 120.7 . .
C71 C72 C73 118.6 . .
C73 C72 H72 120.7 . .
C72 C73 H73 117.9 . .
C74 C73 C72 124.1 . .
C74 C73 H73 117.9 . .
C73 C74 C77 125.0 . .
C75 C74 C73 117.3 . .
C75 C74 C77 117.6 . .
C74 C75 H75 119.8 . .
C74 C75 C76 120.4 . .
C76 C75 H75 119.8 . .
C71 C76 H76 120.5 . .
C75 C76 C71 119.0 . .
C75 C76 H76 120.5 . .
C78 C77 C74 110.2 . .
C78 C77 C79 108.6 . .
C78 C77 C80 111.5 . .
C79 C77 C74 112.4 . .
C80 C77 C74 108.2 . .
C80 C77 C79 105.8 . .
C77 C78 H78A 109.5 . .
C77 C78 H78B 109.5 . .
C77 C78 H78C 109.5 . .
H78A C78 H78B 109.5 . .
H78A C78 H78C 109.5 . .
H78B C78 H78C 109.5 . .
C77 C79 H79A 109.5 . .
C77 C79 H79B 109.5 . .
C77 C79 H79C 109.5 . .
H79A C79 H79B 109.5 . .
H79A C79 H79C 109.5 . .
H79B C79 H79C 109.5 . .
C77 C80 H80A 109.5 . .
C77 C80 H80B 109.5 . .
C77 C80 H80C 109.5 . .
H80A C80 H80B 109.5 . .
H80A C80 H80C 109.5 . .
H80B C80 H80C 109.5 . .
C82 C81 S9 125.5 . .
C82 C81 C86 122.5 . .
C86 C81 S9 111.8 . .
C81 C82 H82 119.4 . .
C81 C82 C83 121.2 . .
C83 C82 H82 119.4 . .
C82 C83 H83 121.5 . .
C82 C83 C84 117.0 . .
C84 C83 H83 121.5 . .
C83 C84 C87 118.0 . .
C85 C84 C83 123.1 . .
C85 C84 C87 118.6 . .
C84 C85 H85 120.9 . .
C84 C85 C86 118.2 . .
C86 C85 H85 120.9 . .
C81 C86 C85 117.9 . .
C81 C86 H86 121.1 . .
C85 C86 H86 121.1 . .
C84 C87 C89 109.3 . .
C84 C87 C90 106.0 . .
C88 C87 C84 109.2 . .
C88 C87 C89 112.7 . .
C88 C87 C90 106.1 . .
C89 C87 C90 113.2 . .
C87 C88 H88A 109.5 . .
C87 C88 H88B 109.5 . .
C87 C88 H88C 109.5 . .
H88A C88 H88B 109.5 . .
H88A C88 H88C 109.5 . .
H88B C88 H88C 109.5 . .
C87 C89 H89A 109.5 . .
C87 C89 H89B 109.5 . .
C87 C89 H89C 109.5 . .
H89A C89 H89B 109.5 . .
H89A C89 H89C 109.5 . .
H89B C89 H89C 109.5 . .
C87 C90 H90A 109.5 . .
C87 C90 H90B 109.5 . .
C87 C90 H90C 109.5 . .
H90A C90 H90B 109.5 . .
H90A C90 H90C 109.5 . .
H90B C90 H90C 109.5 . .
C92 C91 S10 114.5 . .
C96 C91 S10 125.1 . .
C96 C91 C92 120.3 . .
C91 C92 H92 120.9 . .
C93 C92 C91 118.3 . .
C93 C92 H92 120.9 . .
C92 C93 H93 119.0 . .
C94 C93 C92 122.0 . .
C94 C93 H93 119.0 . .
C93 C94 C95 122.2 . .
C93 C94 C97 118.3 . .
C95 C94 C97 119.4 . .
C94 C95 H95 120.3 . .
C96 C95 C94 119.4 . .
C96 C95 H95 120.3 . .
C91 C96 C95 117.6 . .
C91 C96 H96 121.2 . .
C95 C96 H96 121.2 . .
C98 C97 C94 109.8 . .
C99 C97 C94 109.1 . .
C99 C97 C98 105.1 . .
C99 C97 C100 115.8 . .
C100 C97 C94 107.1 . .
C100 C97 C98 110.0 . .
C97 C98 H98A 109.5 . .
C97 C98 H98B 109.5 . .
C97 C98 H98C 109.5 . .
H98A C98 H98B 109.5 . .
H98A C98 H98C 109.5 . .
H98B C98 H98C 109.5 . .
C97 C99 H99A 109.5 . .
C97 C99 H99B 109.5 . .
C97 C99 H99C 109.5 . .
H99A C99 H99B 109.5 . .
H99A C99 H99C 109.5 . .
H99B C99 H99C 109.5 . .
C97 C100 H10D 109.5 . .
C97 C100 H10E 109.5 . .
C97 C100 H10F 109.5 . .
H10D C100 H10E 109.5 . .
H10D C100 H10F 109.5 . .
H10E C100 H10F 109.5 . .
C102 C101 S11 122.1 . .
C106 C101 S11 117.5 . .
C106 C101 C102 119.8 . .
C101 C102 H102 121.6 . .
C101 C102 C103 116.8 . .
C103 C102 H102 121.6 . .
C102 C103 H103 117.3 . .
C104 C103 C102 125.4 . .
C104 C103 H103 117.3 . .
C103 C104 C105 116.0 . .
C103 C104 C107 123.1 . .
C105 C104 C107 120.7 . .
C104 C105 H105 119.8 . .
C106 C105 C104 120.5 . .
C106 C105 H105 119.8 . .
C101 C106 H106 119.6 . .
C105 C106 C101 120.8 . .
C105 C106 H106 119.6 . .
C104 C107 C108 108.0 . .
C104 C107 C110 114.2 . .
C108 C107 C110 108.7 . .
C109 C107 C104 105.8 . .
C109 C107 C108 114.5 . .
C109 C107 C110 105.8 . .
C107 C108 H10G 109.5 . .
C107 C108 H10H 109.5 . .
C107 C108 H10I 109.5 . .
H10G C108 H10H 109.5 . .
H10G C108 H10I 109.5 . .
H10H C108 H10I 109.5 . .
C107 C109 H10J 109.5 . .
C107 C109 H10K 109.5 . .
C107 C109 H10L 109.5 . .
H10J C109 H10K 109.5 . .
H10J C109 H10L 109.5 . .
H10K C109 H10L 109.5 . .
C107 C110 H11A 109.5 . .
C107 C110 H11B 109.5 . .
C107 C110 H11C 109.5 . .
H11A C110 H11B 109.5 . .
H11A C110 H11C 109.5 . .
H11B C110 H11C 109.5 . .
C112 C111 S12 120.4 . .
C116 C111 S12 118.9 . .
C116 C111 C112 120.3 . .
C111 C112 H112 119.2 . .
C113 C112 C111 121.6 . .
C113 C112 H112 119.2 . .
C112 C113 H113 121.2 . .
C112 C113 C114 117.5 . .
C114 C113 H113 121.2 . .
C113 C114 C117 118.3 . .
C115 C114 C113 118.0 . .
C115 C114 C117 123.7 . .
C114 C115 H115 118.9 . .
C116 C115 C114 122.2 . .
C116 C115 H115 118.9 . .
C111 C116 C115 119.7 . .
C111 C116 H116 120.2 . .
C115 C116 H116 120.2 . .
C114 C117 C118 108.6 . .
C114 C117 C120 107.8 . .
C118 C117 C120 109.8 . .
C119 C117 C114 114.9 . .
C119 C117 C118 107.1 . .
C119 C117 C120 108.5 . .
C117 C118 H11D 109.5 . .
C117 C118 H11E 109.5 . .
C117 C118 H11F 109.5 . .
H11D C118 H11E 109.5 . .
H11D C118 H11F 109.5 . .
H11E C118 H11F 109.5 . .
C117 C119 H11G 109.5 . .
C117 C119 H11H 109.5 . .
C117 C119 H11I 109.5 . .
H11G C119 H11H 109.5 . .
H11G C119 H11I 109.5 . .
H11H C119 H11I 109.5 . .
C117 C120 H12A 109.5 . .
C117 C120 H12B 109.5 . .
C117 C120 H12C 109.5 . .
H12A C120 H12B 109.5 . .
H12A C120 H12C 109.5 . .
H12B C120 H12C 109.5 . .
C122 C121 S13 117.8 . .
C126 C121 S13 114.0 . .
C126 C121 C122 128.2 . .
C121 C122 H122 123.7 . .
C123 C122 C121 112.7 . .
C123 C122 H122 123.7 . .
C122 C123 H123 118.2 . .
C124 C123 C122 123.7 . .
C124 C123 H123 118.2 . .
C123 C124 C127 125.7 . .
C125 C124 C123 117.5 . .
C125 C124 C127 116.7 . .
C124 C125 H125 116.7 . .
C124 C125 C126 126.7 . .
C126 C125 H125 116.7 . .
C121 C126 C125 110.5 . .
C121 C126 H126 124.7 . .
C125 C126 H126 124.7 . .
C124 C127 C128 104.0 . .
C129 C127 C124 107.9 . .
C129 C127 C128 86.5 . .
C130 C127 C124 115.4 . .
C130 C127 C128 104.1 . .
C130 C127 C129 130.7 . .
C127 C129 H12D 109.5 . .
C127 C129 H12E 109.5 . .
C127 C129 H12F 109.5 . .
H12D C129 H12E 109.5 . .
H12D C129 H12F 109.5 . .
H12E C129 H12F 109.5 . .
C127 C130 H13A 109.5 . .
C127 C130 H13B 109.5 . .
C127 C130 H13C 109.5 . .
H13A C130 H13B 109.5 . .
H13A C130 H13C 109.5 . .
H13B C130 H13C 109.5 . .
C132 C131 S14 112.0 . .
C132 C131 C136 121.8 . .
C136 C131 S14 124.8 . .
C131 C132 H132 123.0 . .
C131 C132 C133 113.9 . .
C133 C132 H132 123.0 . .
C132 C133 H133 119.6 . .
C134 C133 C132 120.8 . .
C134 C133 H133 119.6 . .
C133 C134 C135 120.8 . .
C133 C134 C137 122.6 . .
C135 C134 C137 116.5 . .
C134 C135 H135 120.3 . .
C136 C135 C134 119.5 . .
C136 C135 H135 120.3 . .
C131 C136 H136 119.6 . .
C135 C136 C131 120.8 . .
C135 C136 H136 119.6 . .
C138 C137 C134 111.4 . .
C138 C137 C139 108.7 . .
C138 C137 C140 113.5 . .
C139 C137 C134 110.2 . .
C139 C137 C140 104.3 . .
C140 C137 C134 108.6 . .
C137 C138 H13D 109.5 . .
C137 C138 H13E 109.5 . .
C137 C138 H13F 109.5 . .
H13D C138 H13E 109.5 . .
H13D C138 H13F 109.5 . .
H13E C138 H13F 109.5 . .
C137 C139 H13G 109.5 . .
C137 C139 H13H 109.5 . .
C137 C139 H13I 109.5 . .
H13G C139 H13H 109.5 . .
H13G C139 H13I 109.5 . .
H13H C139 H13I 109.5 . .
C137 C140 H14A 109.5 . .
C137 C140 H14B 109.5 . .
C137 C140 H14C 109.5 . .
H14A C140 H14B 109.5 . .
H14A C140 H14C 109.5 . .
H14B C140 H14C 109.5 . .
C142 C141 S15 120.8 . .
C142 C141 C146 115.6 . .
C146 C141 S15 123.4 . .
C141 C142 H142 119.6 . .
C141 C142 C143 120.8 . .
C143 C142 H142 119.6 . .
C142 C143 H143 119.9 . .
C144 C143 C142 120.2 . .
C144 C143 H143 119.9 . .
C143 C144 C145 120.5 . .
C143 C144 C147 120.1 . .
C145 C144 C147 119.4 . .
C144 C145 H145 119.4 . .
C146 C145 C144 121.1 . .
C146 C145 H145 119.4 . .
C141 C146 H146 119.1 . .
C145 C146 C141 121.7 . .
C145 C146 H146 119.1 . .
C144 C147 C148 104.5 . .
C149 C147 C144 110.0 . .
C149 C147 C148 111.3 . .
C150 C147 C144 113.5 . .
C150 C147 C148 107.8 . .
C150 C147 C149 109.6 . .
C147 C148 H14D 109.5 . .
C147 C148 H14E 109.5 . .
C147 C148 H14F 109.5 . .
H14D C148 H14E 109.5 . .
H14D C148 H14F 109.5 . .
H14E C148 H14F 109.5 . .
C147 C149 H14G 109.5 . .
C147 C149 H14H 109.5 . .
C147 C149 H14I 109.5 . .
H14G C149 H14H 109.5 . .
H14G C149 H14I 109.5 . .
H14H C149 H14I 109.5 . .
C147 C150 H15A 109.5 . .
C147 C150 H15B 109.5 . .
C147 C150 H15C 109.5 . .
H15A C150 H15B 109.5 . .
H15A C150 H15C 109.5 . .
H15B C150 H15C 109.5 . .
C152 C151 S16 118.6 . .
C156 C151 S16 120.4 . .
C156 C151 C152 120.6 . .
C151 C152 H152 121.9 . .
C151 C152 C153 116.1 . .
C153 C152 H152 121.9 . .
C152 C153 H153 119.7 . .
C154 C153 C152 120.6 . .
C154 C153 H153 119.7 . .
C153 C154 C155 121.6 . .
C153 C154 C157 118.6 . .
C155 C154 C157 119.6 . .
C154 C155 H155 122.4 . .
C156 C155 C154 115.3 . .
C156 C155 H155 122.4 . .
C151 C156 H156 117.3 . .
C155 C156 C151 125.3 . .
C155 C156 H156 117.3 . .
C158 C157 C154 111.3 . .
C158 C157 C160 97.1 . .
C159 C157 C154 109.0 . .
C159 C157 C158 119.5 . .
C159 C157 C160 110.1 . .
C160 C157 C154 109.0 . .
C157 C158 H15D 109.5 . .
C157 C158 H15E 109.5 . .
C157 C158 H15F 109.5 . .
H15D C158 H15E 109.5 . .
H15D C158 H15F 109.5 . .
H15E C158 H15F 109.5 . .
C157 C159 H15G 109.5 . .
C157 C159 H15H 109.5 . .
C157 C159 H15I 109.5 . .
H15G C159 H15H 109.5 . .
H15G C159 H15I 109.5 . .
H15H C159 H15I 109.5 . .
C157 C160 H16A 109.5 . .
C157 C160 H16B 109.5 . .
C157 C160 H16C 109.5 . .
H16A C160 H16B 109.5 . .
H16A C160 H16C 109.5 . .
H16B C160 H16C 109.5 . .
C162 C161 S17 122.9 . .
C162 C161 C166 117.5 . .
C166 C161 S17 119.6 . .
C161 C162 H162 120.0 . .
C161 C162 C163 120.0 . .
C163 C162 H162 120.0 . .
C162 C163 H163 118.0 . .
C164 C163 C162 124.1 . .
C164 C163 H163 118.0 . .
C163 C164 C165 120.2 . .
C163 C164 C167 125.8 . .
C165 C164 C167 113.9 . .
C164 C165 H165 121.8 . .
C164 C165 C166 116.5 . .
C166 C165 H165 121.8 . .
C161 C166 H166 119.2 . .
C165 C166 C161 121.6 . .
C165 C166 H166 119.2 . .
C164 C167 C168 112.8 . .
C164 C167 C170 109.2 . .
C168 C167 C170 107.9 . .
C169 C167 C164 111.9 . .
C169 C167 C168 108.5 . .
C169 C167 C170 106.2 . .
C167 C168 H16D 109.5 . .
C167 C168 H16E 109.5 . .
C167 C168 H16F 109.5 . .
H16D C168 H16E 109.5 . .
H16D C168 H16F 109.5 . .
H16E C168 H16F 109.5 . .
C167 C169 H16G 109.5 . .
C167 C169 H16H 109.5 . .
C167 C169 H16I 109.5 . .
H16G C169 H16H 109.5 . .
H16G C169 H16I 109.5 . .
H16H C169 H16I 109.5 . .
C167 C170 H17A 109.5 . .
C167 C170 H17B 109.5 . .
C167 C170 H17C 109.5 . .
H17A C170 H17B 109.5 . .
H17A C170 H17C 109.5 . .
H17B C170 H17C 109.5 . .
C172 C171 S18 127.1 . .
C176 C171 S18 115.5 . .
C176 C171 C172 117.3 . .
C171 C172 H172 119.1 . .
C173 C172 C171 121.8 . .
C173 C172 H172 119.1 . .
C172 C173 H173 119.9 . .
C172 C173 C174 120.2 . .
C174 C173 H173 119.9 . .
C173 C174 C175 117.2 . .
C173 C174 C177 115.8 . .
C175 C174 C177 126.7 . .
C174 C175 H175 118.5 . .
C176 C175 C174 123.0 . .
C176 C175 H175 118.5 . .
C171 C176 H176 120.0 . .
C175 C176 C171 120.1 . .
C175 C176 H176 120.0 . .
C174 C177 C178 105.8 . .
C179 C177 C174 103.4 . .
C179 C177 C178 104.2 . .
C180 C177 C174 114.4 . .
C180 C177 C178 101.5 . .
C180 C177 C179 125.7 . .
C177 C178 H17D 109.5 . .
C177 C178 H17E 109.5 . .
C177 C178 H17F 109.5 . .
H17D C178 H17E 109.5 . .
H17D C178 H17F 109.5 . .
H17E C178 H17F 109.5 . .
C177 C179 H17G 109.5 . .
C177 C179 H17H 109.5 . .
C177 C179 H17I 109.5 . .
H17G C179 H17H 109.5 . .
H17G C179 H17I 109.5 . .
H17H C179 H17I 109.5 . .
C177 C180 H18D 109.5 . .
C177 C180 H18E 109.5 . .
C177 C180 H18F 109.5 . .
H18D C180 H18E 109.5 . .
H18D C180 H18F 109.5 . .
H18E C180 H18F 109.5 . .
C182 C181 S19 118.3 . .
C182 C181 C186 122.6 . .
C186 C181 S19 119.0 . .
C181 C182 H182 121.8 . .
C181 C182 C183 116.5 . .
C183 C182 H182 121.8 . .
C182 C183 H183 118.5 . .
C184 C183 C182 123.0 . .
C184 C183 H183 118.5 . .
C183 C184 C185 117.2 . .
C183 C184 C187 127.1 . .
C185 C184 C187 115.5 . .
C184 C185 H185 118.7 . .
C186 C185 C184 122.7 . .
C186 C185 H185 118.7 . .
C181 C186 H186 121.4 . .
C185 C186 C181 117.1 . .
C185 C186 H186 121.4 . .
C184 C187 C189 109.6 . .
C184 C187 C190 104.6 . .
C188 C187 C184 117.6 . .
C188 C187 C189 107.8 . .
C188 C187 C190 109.3 . .
C189 C187 C190 107.6 . .
C187 C188 H18G 109.5 . .
C187 C188 H18H 109.5 . .
C187 C188 H18I 109.5 . .
H18G C188 H18H 109.5 . .
H18G C188 H18I 109.5 . .
H18H C188 H18I 109.5 . .
C187 C189 H18J 109.5 . .
C187 C189 H18K 109.5 . .
C187 C189 H18L 109.5 . .
H18J C189 H18K 109.5 . .
H18J C189 H18L 109.5 . .
H18K C189 H18L 109.5 . .
C187 C190 H19D 109.5 . .
C187 C190 H19E 109.5 . .
C187 C190 H19F 109.5 . .
H19D C190 H19E 109.5 . .
H19D C190 H19F 109.5 . .
H19E C190 H19F 109.5 . .
C192 C191 S20 115.4 . .
C196 C191 S20 127.2 . .
C196 C191 C192 117.4 . .
C191 C192 H192 118.7 . .
C193 C192 C191 122.6 . .
C193 C192 H192 118.7 . .
C192 C193 H193 121.1 . .
C192 C193 C194 117.8 . .
C194 C193 H193 121.1 . .
C193 C194 C197 119.4 . .
C195 C194 C193 118.6 . .
C195 C194 C197 121.9 . .
C194 C195 H195 119.1 . .
C196 C195 C194 121.8 . .
C196 C195 H195 119.1 . .
C191 C196 H196 119.2 . .
C195 C196 C191 121.7 . .
C195 C196 H196 119.2 . .
C198 C197 C194 104.1 . .
C199 C197 C194 108.4 . .
C199 C197 C198 109.8 . .
C200 C197 C194 110.3 . .
C200 C197 C198 109.6 . .
C200 C197 C199 114.2 . .
C197 C198 H19G 109.5 . .
C197 C198 H19H 109.5 . .
C197 C198 H19I 109.5 . .
H19G C198 H19H 109.5 . .
H19G C198 H19I 109.5 . .
H19H C198 H19I 109.5 . .
C197 C199 H19J 109.5 . .
C197 C199 H19K 109.5 . .
C197 C199 H19L 109.5 . .
H19J C199 H19K 109.5 . .
H19J C199 H19L 109.5 . .
H19K C199 H19L 109.5 . .
C197 C200 H20D 109.5 . .
C197 C200 H20E 109.5 . .
C197 C200 H20F 109.5 . .
H20D C200 H20E 109.5 . .
H20D C200 H20F 109.5 . .
H20E C200 H20F 109.5 . .
C202 C201 S21 113.8 . .
C206 C201 S21 122.9 . .
C206 C201 C202 123.3 . .
C201 C202 H202 122.0 . .
C203 C202 C201 116.0 . .
C203 C202 H202 122.0 . .
C202 C203 H203 118.5 . .
C204 C203 C202 123.1 . .
C204 C203 H203 118.5 . .
C203 C204 C205 116.3 . .
C203 C204 C207 117.7 . .
C205 C204 C207 125.6 . .
C204 C205 H205 117.3 . .
C204 C205 C206 125.5 . .
C206 C205 H205 117.3 . .
C201 C206 C205 115.3 . .
C201 C206 H206 122.4 . .
C205 C206 H206 122.4 . .
C204 C207 C208 110.7 . .
C209 C207 C204 110.4 . .
C209 C207 C208 105.1 . .
C209 C207 C210 111.0 . .
C210 C207 C204 113.5 . .
C210 C207 C208 105.7 . .
C207 C208 H20G 109.5 . .
C207 C208 H20H 109.5 . .
C207 C208 H20I 109.5 . .
H20G C208 H20H 109.5 . .
H20G C208 H20I 109.5 . .
H20H C208 H20I 109.5 . .
C207 C209 H20J 109.5 . .
C207 C209 H20K 109.5 . .
C207 C209 H20L 109.5 . .
H20J C209 H20K 109.5 . .
H20J C209 H20L 109.5 . .
H20K C209 H20L 109.5 . .
C207 C210 H21A 109.5 . .
C207 C210 H21B 109.5 . .
C207 C210 H21C 109.5 . .
H21A C210 H21B 109.5 . .
H21A C210 H21C 109.5 . .
H21B C210 H21C 109.5 . .
C212 C211 S22 116.8 . .
C212 C211 C216 122.7 . .
C216 C211 S22 120.0 . .
C211 C212 H212 119.7 . .
C211 C212 C213 120.6 . .
C213 C212 H212 119.7 . .
C212 C213 H213 122.4 . .
C212 C213 C214 115.2 . .
C214 C213 H213 122.4 . .
C213 C214 C217 112.9 . .
C215 C214 C213 121.5 . .
C215 C214 C217 125.4 . .
C214 C215 H215 119.1 . .
C214 C215 C216 121.9 . .
C216 C215 H215 119.1 . .
C211 C216 H216 121.2 . .
C215 C216 C211 117.7 . .
C215 C216 H216 121.2 . .
C214 C217 C219 113.3 . .
C214 C217 C220 107.1 . .
C218 C217 C214 103.2 . .
C218 C217 C219 106.8 . .
C218 C217 C220 113.5 . .
C219 C217 C220 112.7 . .
C217 C218 H21D 109.5 . .
C217 C218 H21E 109.5 . .
C217 C218 H21F 109.5 . .
H21D C218 H21E 109.5 . .
H21D C218 H21F 109.5 . .
H21E C218 H21F 109.5 . .
C217 C219 H21G 109.5 . .
C217 C219 H21H 109.5 . .
C217 C219 H21I 109.5 . .
H21G C219 H21H 109.5 . .
H21G C219 H21I 109.5 . .
H21H C219 H21I 109.5 . .
C217 C220 H22A 109.5 . .
C217 C220 H22B 109.5 . .
C217 C220 H22C 109.5 . .
H22A C220 H22B 109.5 . .
H22A C220 H22C 109.5 . .
H22B C220 H22C 109.5 . .
C222 C221 S23 117.4 . .
C226 C221 S23 123.0 . .
C226 C221 C222 119.4 . .
C221 C222 H222 118.5 . .
C221 C222 C223 123.1 . .
C223 C222 H222 118.5 . .
C222 C223 H223 121.4 . .
C222 C223 C224 117.2 . .
C224 C223 H223 121.4 . .
C223 C224 C227 118.9 . .
C225 C224 C223 119.1 . .
C225 C224 C227 122.0 . .
C224 C225 H225 118.7 . .
C224 C225 C226 122.6 . .
C226 C225 H225 118.7 . .
C221 C226 C225 118.4 . .
C221 C226 H226 120.8 . .
C225 C226 H226 120.8 . .
C228 C227 C224 106.0 . .
C229 C227 C224 103.0 . .
C229 C227 C228 118.8 . .
C230 C227 C224 107.7 . .
C230 C227 C228 113.6 . .
C230 C227 C229 106.8 . .
C227 C228 H22D 109.5 . .
C227 C228 H22E 109.5 . .
C227 C228 H22F 109.5 . .
H22D C228 H22E 109.5 . .
H22D C228 H22F 109.5 . .
H22E C228 H22F 109.5 . .
C227 C229 H22G 109.5 . .
C227 C229 H22H 109.5 . .
C227 C229 H22I 109.5 . .
H22G C229 H22H 109.5 . .
H22G C229 H22I 109.5 . .
H22H C229 H22I 109.5 . .
C227 C230 H23A 109.5 . .
C227 C230 H23B 109.5 . .
C227 C230 H23C 109.5 . .
H23A C230 H23B 109.5 . .
H23A C230 H23C 109.5 . .
H23B C230 H23C 109.5 . .
C232 C231 S24 113.1 . .
C232 C231 C236 122.2 . .
C236 C231 S24 124.4 . .
C231 C232 H232 121.4 . .
C233 C232 C231 117.2 . .
C233 C232 H232 121.4 . .
C232 C233 H233 118.7 . .
C232 C233 C234 122.6 . .
C234 C233 H233 118.7 . .
C233 C234 C237 119.4 . .
C235 C234 C233 116.7 . .
C235 C234 C237 123.5 . .
C234 C235 H235 118.0 . .
C234 C235 C236 124.1 . .
C236 C235 H235 118.0 . .
C231 C236 H236 121.5 . .
C235 C236 C231 117.0 . .
C235 C236 H236 121.5 . .
C234 C237 C238 113.9 . .
C234 C237 C240 106.7 . .
C238 C237 C240 99.0 . .
C239 C237 C234 111.6 . .
C239 C237 C238 110.6 . .
C239 C237 C240 114.4 . .
C237 C238 H23D 109.5 . .
C237 C238 H23E 109.5 . .
C237 C238 H23F 109.5 . .
H23D C238 H23E 109.5 . .
H23D C238 H23F 109.5 . .
H23E C238 H23F 109.5 . .
C237 C239 H23G 109.5 . .
C237 C239 H23H 109.5 . .
C237 C239 H23I 109.5 . .
H23G C239 H23H 109.5 . .
H23G C239 H23I 109.5 . .
H23H C239 H23I 109.5 . .
C237 C240 H24A 109.5 . .
C237 C240 H24B 109.5 . .
C237 C240 H24C 109.5 . .
H24A C240 H24B 109.5 . .
H24A C240 H24C 109.5 . .
H24B C240 H24C 109.5 . .
Au37 Au37 Au38 87.2 2_556 .
Au37 Au37 Au39 60.1 2_556 .
Au37 Au37 Au39 60.2 2_556 2_556
Au37 Au37 Au41 117.5 2_556 .
Au37 Au37 Au42 117.0 2_556 .
Au37 Au37 Au43 88.1 2_556 .
Au38 Au37 Au41 64.2 . .
Au38 Au37 Au42 125.6 . .
Au39 Au37 Au38 114.5 2_556 .
Au39 Au37 Au38 55.9 . .
Au39 Au37 Au39 58.6 2_556 .
Au39 Au37 Au41 120.1 . .
Au39 Au37 Au41 177.6 2_556 .
Au39 Au37 Au42 177.1 . .
Au39 Au37 Au42 119.9 2_556 .
Au39 Au37 Au43 113.8 . .
Au39 Au37 Au43 55.3 2_556 .
Au40 Au37 Au37 121.5 . 2_556
Au40 Au37 Au38 59.3 . .
Au40 Au37 Au39 61.4 . .
Au40 Au37 Au39 90.1 . 2_556
Au40 Au37 Au41 90.8 . .
Au40 Au37 Au42 121.5 . .
Au40 Au37 Au43 116.2 . .
Au40 Au37 Au45 57.6 . .
Au42 Au37 Au41 61.4 . .
Au43 Au37 Au38 169.7 . .
Au43 Au37 Au41 126.1 . .
Au43 Au37 Au42 64.7 . .
Au44 Au37 Au37 57.8 . 2_556
Au44 Au37 Au37 57.5 2_556 2_556
Au44 Au37 Au38 121.2 . .
Au44 Au37 Au38 61.6 2_556 .
Au44 Au37 Au39 118.0 . .
Au44 Au37 Au39 88.9 . 2_556
Au44 Au37 Au39 88.7 2_556 .
Au44 Au37 Au39 117.6 2_556 2_556
Au44 Au37 Au40 120.7 2_556 .
Au44 Au37 Au40 179.0 . .
Au44 Au37 Au41 90.2 . .
Au44 Au37 Au41 60.0 2_556 .
Au44 Au37 Au42 59.1 . .
Au44 Au37 Au42 90.1 2_556 .
Au44 Au37 Au43 122.7 2_556 .
Au44 Au37 Au43 63.2 . .
Au44 Au37 Au44 59.8 . 2_556
Au44 Au37 Au45 121.9 . .
Au44 Au37 Au45 176.6 2_556 .
Au45 Au37 Au37 125.8 . 2_556
Au45 Au37 Au38 116.9 . .
Au45 Au37 Au39 65.7 . 2_556
Au45 Au37 Au39 92.7 . .
Au45 Au37 Au41 116.6 . .
Au45 Au37 Au42 88.7 . .
Au45 Au37 Au43 59.4 . .
Au54 Au37 Au37 173.3 . 2_556
Au54 Au37 Au38 87.8 . .
Au54 Au37 Au39 120.0 . .
Au54 Au37 Au39 126.2 . 2_556
Au54 Au37 Au40 58.9 . .
Au54 Au37 Au41 56.1 . .
Au54 Au37 Au42 63.0 . .
Au54 Au37 Au43 97.6 . .
Au54 Au37 Au44 116.0 . 2_556
Au54 Au37 Au44 121.8 . .
Au54 Au37 Au45 60.6 . .
Au37 Au38 Au41 61.2 . .
Au39 Au38 Au37 60.9 . .
Au39 Au38 Au40 62.2 . .
Au39 Au38 Au41 122.1 . .
Au39 Au38 Au44 87.7 . 2_556
Au40 Au38 Au37 56.1 . .
Au40 Au38 Au41 87.3 . .
Au40 Au38 Au44 110.9 . 2_556
Au43 Au38 Au37 92.4 2_556 .
Au43 Au38 Au39 60.3 2_556 .
Au43 Au38 Au40 122.4 2_556 .
Au43 Au38 Au41 120.8 2_556 .
Au43 Au38 Au44 64.2 2_556 2_556
Au43 Au38 Au48 61.7 2_556 .
Au44 Au38 Au37 54.8 2_556 .
Au44 Au38 Au41 57.2 2_556 .
Au48 Au38 Au37 120.2 . .
Au48 Au38 Au39 59.4 . .
Au48 Au38 Au40 91.8 . .
Au48 Au38 Au41 177.4 . .
Au48 Au38 Au44 125.3 . 2_556
S29 Au38 Au37 96.2 . .
S29 Au38 Au39 147.1 . .
S29 Au38 Au40 85.7 . .
S29 Au38 Au41 43.7 . .
S29 Au38 Au43 150.1 . 2_556
S29 Au38 Au44 98.1 . 2_556
S29 Au38 Au48 133.8 . .
Au37 Au39 Au37 59.7 2_556 .
Au37 Au39 Au45 54.5 2_556 2_556
Au37 Au39 Au45 114.2 . 2_556
Au37 Au39 Au47 175.9 . .
Au37 Au39 Au47 117.7 2_556 .
Au37 Au39 Au53 178.7 2_556 .
Au37 Au39 Au53 119.2 . .
Au38 Au39 Au37 91.0 . 2_556
Au38 Au39 Au37 63.2 . .
Au38 Au39 Au39 123.9 . 2_556
Au38 Au39 Au40 60.1 . .
Au38 Au39 Au45 115.7 . 2_556
Au38 Au39 Au47 114.6 . .
Au38 Au39 Au53 88.9 . .
Au39 Au39 Au37 60.7 2_556 .
Au39 Au39 Au37 60.7 2_556 2_556
Au39 Au39 Au40 88.3 2_556 .
Au39 Au39 Au45 87.5 2_556 2_556
Au39 Au39 Au47 121.4 2_556 .
Au39 Au39 Au53 118.3 2_556 .
Au40 Au39 Au37 115.9 . 2_556
Au40 Au39 Au37 56.2 . .
Au40 Au39 Au45 170.3 . 2_556
Au40 Au39 Au47 126.3 . .
Au40 Au39 Au53 63.0 . .
Au43 Au39 Au37 63.1 2_556 2_556
Au43 Au39 Au37 92.4 2_556 .
Au43 Au39 Au38 58.0 2_556 .
Au43 Au39 Au39 123.8 2_556 2_556
Au43 Au39 Au40 118.0 2_556 .
Au43 Au39 Au45 58.1 2_556 2_556
Au43 Au39 Au47 83.5 2_556 .
Au43 Au39 Au53 117.9 2_556 .
Au45 Au39 Au47 63.2 2_556 .
Au45 Au39 Au53 126.6 2_556 .
Au46 Au39 Au37 89.4 2_556 .
Au46 Au39 Au37 119.0 . .
Au46 Au39 Au37 89.5 . 2_556
Au46 Au39 Au37 118.9 2_556 2_556
Au46 Au39 Au38 122.1 2_556 .
Au46 Au39 Au38 177.7 . .
Au46 Au39 Au39 58.3 . 2_556
Au46 Au39 Au39 58.2 2_556 2_556
Au46 Au39 Au40 62.2 2_556 .
Au46 Au39 Au40 121.6 . .
Au46 Au39 Au43 120.4 . 2_556
Au46 Au39 Au43 177.8 2_556 2_556
Au46 Au39 Au45 122.1 2_556 2_556
Au46 Au39 Au45 62.9 . 2_556
Au46 Au39 Au46 59.5 . 2_556
Au46 Au39 Au47 63.2 . .
Au46 Au39 Au47 94.7 2_556 .
Au46 Au39 Au53 90.6 . .
Au46 Au39 Au53 60.1 2_556 .
Au47 Au39 Au53 63.5 . .
Au48 Au39 Au37 123.7 . 2_556
Au48 Au39 Au37 121.8 . .
Au48 Au39 Au38 58.8 . .
Au48 Au39 Au39 175.4 . 2_556
Au48 Au39 Au40 90.2 . .
Au48 Au39 Au43 60.6 . 2_556
Au48 Au39 Au45 94.6 . 2_556
Au48 Au39 Au46 119.2 . .
Au48 Au39 Au46 117.4 . 2_556
Au48 Au39 Au47 56.4 . .
Au48 Au39 Au53 57.3 . .
Au37 Au40 Au38 64.6 . .
Au37 Au40 Au39 62.4 . .
Au37 Au40 Au46 89.3 . 2_556
Au37 Au40 Au53 126.6 . .
Au38 Au40 Au39 57.7 . .
Au38 Au40 Au46 113.4 . 2_556
Au38 Au40 Au53 88.4 . .
Au39 Au40 Au46 55.9 . 2_556
Au39 Au40 Au53 64.3 . .
Au45 Au40 Au37 61.4 . .
Au45 Au40 Au38 126.0 . .
Au45 Au40 Au39 95.6 . .
Au45 Au40 Au46 66.2 . 2_556
Au45 Au40 Au53 123.7 . .
Au45 Au40 Au54 62.3 . .
Au46 Au40 Au53 59.0 2_556 .
Au54 Au40 Au37 59.9 . .
Au54 Au40 Au38 91.3 . .
Au54 Au40 Au39 121.9 . .
Au54 Au40 Au46 127.9 . 2_556
Au54 Au40 Au53 172.1 . .
S28 Au40 Au37 165.1 . .
S28 Au40 Au38 101.3 . .
S28 Au40 Au39 106.8 . .
S28 Au40 Au45 132.4 . .
S28 Au40 Au46 92.4 . 2_556
S28 Au40 Au53 44.2 . .
S28 Au40 Au54 128.3 . .
Au37 Au41 Au38 54.5 . .
Au37 Au41 Au42 58.5 . .
Au42 Au41 Au38 113.0 . .
Au44 Au41 Au37 51.9 2_556 .
Au44 Au41 Au38 55.2 2_556 .
Au44 Au41 Au42 83.7 2_556 .
Au54 Au41 Au37 52.9 . .
Au54 Au41 Au38 80.0 . .
Au54 Au41 Au42 60.7 . .
Au54 Au41 Au44 104.7 . 2_556
S29 Au41 Au37 91.0 . .
S29 Au41 Au38 44.6 . .
S29 Au41 Au42 140.5 . .
S29 Au41 Au44 97.0 . 2_556
S29 Au41 Au54 81.3 . .
S29 Au41 S31 170.0 . .
S31 Au41 Au37 97.8 . .
S31 Au41 Au38 145.4 . .
S31 Au41 Au42 44.6 . .
S31 Au41 Au44 92.2 . 2_556
S31 Au41 Au54 100.2 . .
Au37 Au42 Au41 60.2 . .
Au37 Au42 Au43 54.8 . .
Au41 Au42 Au43 114.9 . .
Au44 Au42 Au37 52.9 . .
Au44 Au42 Au41 85.9 . .
Au44 Au42 Au43 57.1 . .
Au44 Au42 Au54 104.0 . .
Au54 Au42 Au37 51.4 . .
Au54 Au42 Au41 52.8 . .
Au54 Au42 Au43 84.2 . .
S31 Au42 Au37 99.5 . .
S31 Au42 Au41 44.7 . .
S31 Au42 Au43 148.5 . .
S31 Au42 Au44 93.7 . .
S31 Au42 Au54 93.0 . .
S31 Au42 S32 163.0 . .
S32 Au42 Au37 97.4 . .
S32 Au42 Au41 150.8 . .
S32 Au42 Au43 45.8 . .
S32 Au42 Au44 94.9 . .
S32 Au42 Au54 99.2 . .
Au37 Au43 Au42 60.5 . .
Au37 Au43 Au44 54.3 . .
Au38 Au43 Au37 92.2 2_556 .
Au38 Au43 Au39 61.7 2_556 2_556
Au38 Au43 Au42 116.6 2_556 .
Au38 Au43 Au44 62.2 2_556 .
Au38 Au43 Au45 128.5 2_556 .
Au38 Au43 Au48 59.5 2_556 2_556
Au39 Au43 Au37 61.6 2_556 .
Au39 Au43 Au42 121.9 2_556 .
Au39 Au43 Au44 87.3 2_556 .
Au39 Au43 Au45 67.1 2_556 .
Au39 Au43 Au48 59.2 2_556 2_556
Au44 Au43 Au42 55.4 . .
Au45 Au43 Au37 56.6 . .
Au45 Au43 Au42 84.8 . .
Au45 Au43 Au44 110.4 . .
Au48 Au43 Au37 120.8 2_556 .
Au48 Au43 Au42 175.5 2_556 .
Au48 Au43 Au44 121.2 2_556 .
Au48 Au43 Au45 99.5 2_556 .
S32 Au43 Au37 101.5 . .
S32 Au43 Au38 135.3 . 2_556
S32 Au43 Au39 159.0 . 2_556
S32 Au43 Au42 44.4 . .
S32 Au43 Au44 92.1 . .
S32 Au43 Au45 93.6 . .
S32 Au43 Au48 136.0 . 2_556
Au37 Au44 Au37 64.7 . 2_556
Au37 Au44 Au38 92.0 . 2_556
Au37 Au44 Au38 63.6 2_556 2_556
Au37 Au44 Au41 68.1 2_556 2_556
Au37 Au44 Au41 132.7 . 2_556
Au37 Au44 Au42 132.6 2_556 .
Au37 Au44 Au42 68.0 . .
Au37 Au44 Au43 91.3 2_556 .
Au37 Au44 Au43 62.5 . .
Au38 Au44 Au41 67.6 2_556 2_556
Au38 Au44 Au43 53.6 2_556 .
Au42 Au44 Au38 120.0 . 2_556
Au42 Au44 Au41 159.2 . 2_556
Au42 Au44 Au43 67.5 . .
Au43 Au44 Au41 120.6 . 2_556
Au44 Au44 Au37 60.3 2_556 .
Au44 Au44 Au37 59.9 2_556 2_556
Au44 Au44 Au38 123.3 2_556 2_556
Au44 Au44 Au41 94.9 2_556 2_556
Au44 Au44 Au42 95.5 2_556 .
Au44 Au44 Au43 122.5 2_556 .
S36 Au44 Au37 150.4 . .
S36 Au44 Au37 140.2 . 2_556
S36 Au44 Au38 89.8 . 2_556
S36 Au44 Au41 74.7 . 2_556
S36 Au44 Au42 85.6 . .
S36 Au44 Au43 95.8 . .
S36 Au44 Au44 139.0 . 2_556
Au37 Au45 Au39 59.8 . 2_556
Au37 Au45 Au43 64.0 . .
Au37 Au45 Au46 86.4 . 2_556
Au37 Au45 Au47 119.5 . 2_556
Au37 Au45 Au54 58.9 . .
Au39 Au45 Au47 59.8 2_556 2_556
Au40 Au45 Au37 61.0 . .
Au40 Au45 Au39 88.6 . 2_556
Au40 Au45 Au43 124.1 . .
Au40 Au45 Au46 61.0 . 2_556
Au40 Au45 Au47 119.5 . 2_556
Au40 Au45 Au54 59.5 . .
Au43 Au45 Au39 54.8 . 2_556
Au43 Au45 Au46 107.0 . 2_556
Au43 Au45 Au47 80.0 . 2_556
Au46 Au45 Au39 52.7 2_556 2_556
Au46 Au45 Au47 58.8 2_556 2_556
Au54 Au45 Au39 118.6 . 2_556
Au54 Au45 Au43 99.5 . .
Au54 Au45 Au46 120.0 . 2_556
Au54 Au45 Au47 178.3 . 2_556
S35 Au45 Au37 144.0 . .
S35 Au45 Au39 96.1 . 2_556
S35 Au45 Au40 151.2 . .
S35 Au45 Au43 80.4 . .
S35 Au45 Au46 99.9 . 2_556
S35 Au45 Au47 43.9 . 2_556
S35 Au45 Au54 137.6 . .
Au39 Au46 Au39 63.5 . 2_556
Au39 Au46 Au40 61.9 2_556 2_556
Au39 Au46 Au40 91.0 . 2_556
Au39 Au46 Au45 90.9 2_556 2_556
Au39 Au46 Au45 64.4 . 2_556
Au39 Au46 Au47 129.0 2_556 .
Au39 Au46 Au47 65.6 . .
Au39 Au46 Au53 132.7 . 2_556
Au39 Au46 Au53 69.1 2_556 2_556
Au40 Au46 Au45 52.8 2_556 2_556
Au40 Au46 Au47 116.9 2_556 .
Au40 Au46 Au53 66.0 2_556 2_556
Au45 Au46 Au47 64.4 2_556 .
Au45 Au46 Au53 117.6 2_556 2_556
Au46 Au46 Au39 60.2 2_556 2_556
Au46 Au46 Au39 60.3 2_556 .
Au46 Au46 Au40 122.0 2_556 2_556
Au46 Au46 Au45 124.5 2_556 2_556
Au46 Au46 Au47 96.6 2_556 .
Au46 Au46 Au53 96.3 2_556 2_556
Au53 Au46 Au47 161.5 2_556 .
S25 Au46 Au39 137.3 . .
S25 Au46 Au39 157.5 . 2_556
S25 Au46 Au40 103.7 . 2_556
S25 Au46 Au45 92.9 . 2_556
S25 Au46 Au46 132.3 . 2_556
S25 Au46 Au47 72.1 . .
S25 Au46 Au53 89.5 . 2_556
Au39 Au47 Au45 57.1 . 2_556
Au46 Au47 Au39 51.2 . .
Au46 Au47 Au45 56.8 . 2_556
Au48 Au47 Au39 53.3 . .
Au48 Au47 Au45 88.5 . 2_556
Au48 Au47 Au46 104.2 . .
S26 Au47 Au39 93.8 . .
S26 Au47 Au45 140.9 . 2_556
S26 Au47 Au46 85.1 . .
S26 Au47 Au48 93.6 . .
S35 Au47 Au39 95.4 2_556 .
S35 Au47 Au45 46.0 2_556 2_556
S35 Au47 Au46 99.9 2_556 .
S35 Au47 Au48 92.9 2_556 .
S35 Au47 S26 170.7 2_556 .
Au38 Au48 Au39 61.8 . .
Au38 Au48 Au43 58.8 . 2_556
Au38 Au48 Au47 131.2 . .
Au38 Au48 Au51 88.0 . .
Au38 Au48 Au53 98.8 . .
Au39 Au48 Au43 60.2 . 2_556
Au39 Au48 Au47 70.2 . .
Au39 Au48 Au51 143.3 . .
Au39 Au48 Au53 71.4 . .
Au43 Au48 Au47 90.5 2_556 .
Au43 Au48 Au51 87.0 2_556 .
Au43 Au48 Au53 131.6 2_556 .
Au47 Au48 Au51 130.6 . .
Au47 Au48 Au53 72.8 . .
Au53 Au48 Au51 138.2 . .
S27 Au48 Au38 126.7 . .
S27 Au48 Au39 168.7 . .
S27 Au48 Au43 129.5 . 2_556
S27 Au48 Au47 102.0 . .
S27 Au48 Au51 48.0 . .
S27 Au48 Au53 98.8 . .
S36 Au49 S34 165.2 . .
S25 Au50 S30 168.1 . 2_556
S27 Au51 Au48 52.2 . .
S27 Au51 S34 170.3 . 2_556
S34 Au51 Au48 134.5 2_556 .
S30 Au52 Au54 135.3 . .
S33 Au52 Au54 49.5 . .
S33 Au52 S30 172.5 . .
Au40 Au53 Au39 52.7 . .
Au46 Au53 Au39 50.8 2_556 .
Au46 Au53 Au40 54.9 2_556 .
Au48 Au53 Au39 51.4 . .
Au48 Au53 Au40 80.1 . .
Au48 Au53 Au46 102.1 . 2_556
S26 Au53 Au39 91.1 . .
S26 Au53 Au40 139.5 . .
S26 Au53 Au46 89.3 . 2_556
S26 Au53 Au48 91.0 . .
S28 Au53 Au39 97.1 . .
S28 Au53 Au40 45.9 . .
S28 Au53 Au46 90.2 . 2_556
S28 Au53 Au48 99.9 . .
S28 Au53 S26 169.0 . .
Au37 Au54 Au41 71.0 . .
Au37 Au54 Au42 65.6 . .
Au37 Au54 Au45 60.5 . .
Au37 Au54 Au52 138.7 . .
Au40 Au54 Au37 61.2 . .
Au40 Au54 Au41 101.2 . .
Au40 Au54 Au42 126.3 . .
Au40 Au54 Au45 58.3 . .
Au40 Au54 Au52 80.4 . .
Au41 Au54 Au42 66.6 . .
Au41 Au54 Au52 135.8 . .
Au42 Au54 Au52 145.4 . .
Au45 Au54 Au41 131.4 . .
Au45 Au54 Au42 90.0 . .
Au45 Au54 Au52 87.4 . .
S33 Au54 Au37 173.3 . .
S33 Au54 Au40 120.3 . .
S33 Au54 Au41 102.4 . .
S33 Au54 Au42 113.4 . .
S33 Au54 Au45 126.2 . .
S33 Au54 Au52 45.8 . .
Au50 S25 Au46 101.3 . .
C241 S25 Au46 110.0 . .
C241 S25 Au50 104.9 . .
Au53 S26 Au47 96.9 . .
C251 S26 Au47 103.5 . .
C251 S26 Au53 107.0 . .
Au51 S27 Au48 79.8 . .
C261 S27 Au48 103.3 . .
C261 S27 Au51 98.9 . .
Au53 S28 Au40 89.8 . .
C271 S28 Au40 112.0 . .
C271 S28 Au53 111.1 . .
Au41 S29 Au38 91.7 . .
C281 S29 Au38 111.3 . .
C281 S29 Au41 100.5 . .
Au52 S30 Au50 98.1 . 2_556
C291 S30 Au50 97.9 . 2_556
C291 S30 Au52 109.8 . .
C291 S30 Ag50 97.9 . 2_556
Au42 S31 Au41 90.8 . .
C301 S31 Au41 99.8 . .
C301 S31 Au42 105.2 . .
Au42 S32 Au43 89.8 . .
C311 S32 Au42 107.1 . .
C311 S32 Au43 116.2 . .
Au52 S33 Au54 84.8 . .
C321 S33 Au52 107.2 . .
C321 S33 Au54 116.7 . .
Au51 S34 Au49 99.6 2_556 .
C331 S34 Au49 114.5 . .
C331 S34 Au51 99.6 . 2_556
C331 S34 Ag51 99.6 . 2_556
Au47 S35 Au45 90.0 2_556 .
C341 S35 Au45 112.4 . .
C341 S35 Au47 103.0 . 2_556
Au49 S36 Au44 108.8 . .
C351 S36 Au44 108.5 . .
C351 S36 Au49 114.4 . .
C242 C241 S25 123.9 . .
C246 C241 S25 114.2 . .
C246 C241 C242 121.9 . .
C241 C242 H242 120.4 . .
C243 C242 C241 119.3 . .
C243 C242 H242 120.4 . .
C242 C243 H243 118.8 . .
C244 C243 C242 122.4 . .
C244 C243 H243 118.8 . .
C243 C244 C245 117.5 . .
C243 C244 C247 121.9 . .
C245 C244 C247 120.3 . .
C244 C245 H245 120.0 . .
C244 C245 C246 120.1 . .
C246 C245 H245 120.0 . .
C241 C246 C245 118.6 . .
C241 C246 H246 120.7 . .
C245 C246 H246 120.7 . .
C244 C247 C248 110.7 . .
C244 C247 C249 115.4 . .
C244 C247 C250 108.1 . .
C248 C247 C249 109.3 . .
C248 C247 C250 106.8 . .
C249 C247 C250 106.0 . .
C247 C248 H24D 109.5 . .
C247 C248 H24E 109.5 . .
C247 C248 H24F 109.5 . .
H24D C248 H24E 109.5 . .
H24D C248 H24F 109.5 . .
H24E C248 H24F 109.5 . .
C247 C249 H24G 109.5 . .
C247 C249 H24H 109.5 . .
C247 C249 H24I 109.5 . .
H24G C249 H24H 109.5 . .
H24G C249 H24I 109.5 . .
H24H C249 H24I 109.5 . .
C247 C250 H25A 109.5 . .
C247 C250 H25B 109.5 . .
C247 C250 H25C 109.5 . .
H25A C250 H25B 109.5 . .
H25A C250 H25C 109.5 . .
H25B C250 H25C 109.5 . .
C252 C251 S26 125.6 . .
C252 C251 C256 117.5 . .
C256 C251 S26 116.5 . .
C251 C252 H252 117.4 . .
C253 C252 C251 125.2 . .
C253 C252 H252 117.4 . .
C252 C253 H253 118.7 . .
C252 C253 C254 122.7 . .
C254 C253 H253 118.7 . .
C253 C254 C255 114.2 . .
C253 C254 C257 119.8 . .
C255 C254 C257 126.0 . .
C254 C255 H255 120.7 . .
C256 C255 C254 118.6 . .
C256 C255 H255 120.7 . .
C251 C256 C255 121.2 . .
C251 C256 H256 119.4 . .
C255 C256 H256 119.4 . .
C254 C257 C258 109.0 . .
C254 C257 C259 97.5 . .
C258 C257 C259 121.8 . .
C260 C257 C254 110.4 . .
C260 C257 C258 108.2 . .
C260 C257 C259 109.3 . .
C257 C258 H25D 109.5 . .
C257 C258 H25E 109.5 . .
C257 C258 H25F 109.5 . .
H25D C258 H25E 109.5 . .
H25D C258 H25F 109.5 . .
H25E C258 H25F 109.5 . .
C257 C259 H25G 109.5 . .
C257 C259 H25H 109.5 . .
C257 C259 H25I 109.5 . .
H25G C259 H25H 109.5 . .
H25G C259 H25I 109.5 . .
H25H C259 H25I 109.5 . .
C257 C260 H26A 109.5 . .
C257 C260 H26B 109.5 . .
C257 C260 H26C 109.5 . .
H26A C260 H26B 109.5 . .
H26A C260 H26C 109.5 . .
H26B C260 H26C 109.5 . .
C262 C261 S27 114.8 . .
C266 C261 S27 128.2 . .
C266 C261 C262 116.8 . .
C261 C262 H262 122.1 . .
C263 C262 C261 115.7 . .
C263 C262 H262 122.1 . .
C262 C263 H263 115.3 . .
C264 C263 C262 129.5 . .
C264 C263 H263 115.3 . .
C263 C264 C265 110.5 . .
C263 C264 C267 123.7 . .
C265 C264 C267 125.9 . .
C264 C265 H265 118.1 . .
C264 C265 C266 123.9 . .
C266 C265 H265 118.1 . .
C261 C266 C265 122.6 . .
C261 C266 H266 118.7 . .
C265 C266 H266 118.7 . .
C264 C267 C268 107.5 . .
C264 C267 C270 108.7 . .
C269 C267 C264 105.9 . .
C269 C267 C268 111.8 . .
C269 C267 C270 104.6 . .
C270 C267 C268 117.7 . .
C267 C268 H26D 109.5 . .
C267 C268 H26E 109.5 . .
C267 C268 H26F 109.5 . .
H26D C268 H26E 109.5 . .
H26D C268 H26F 109.5 . .
H26E C268 H26F 109.5 . .
C267 C269 H26G 109.5 . .
C267 C269 H26H 109.5 . .
C267 C269 H26I 109.5 . .
H26G C269 H26H 109.5 . .
H26G C269 H26I 109.5 . .
H26H C269 H26I 109.5 . .
C267 C270 H27A 109.5 . .
C267 C270 H27B 109.5 . .
C267 C270 H27C 109.5 . .
H27A C270 H27B 109.5 . .
H27A C270 H27C 109.5 . .
H27B C270 H27C 109.5 . .
C272 C271 S28 116.8 . .
C276 C271 S28 126.3 . .
C276 C271 C272 116.3 . .
C271 C272 H272 119.9 . .
C273 C272 C271 120.2 . .
C273 C272 H272 119.9 . .
C272 C273 H273 118.9 . .
C272 C273 C274 122.1 . .
C274 C273 H273 118.9 . .
C273 C274 C275 117.5 . .
C273 C274 C277 122.9 . .
C275 C274 C277 119.7 . .
C274 C275 H275 120.0 . .
C276 C275 C274 120.0 . .
C276 C275 H275 120.0 . .
C271 C276 H276 118.3 . .
C275 C276 C271 123.4 . .
C275 C276 H276 118.3 . .
C274 C277 C278 103.8 . .
C274 C277 C279 111.1 . .
C278 C277 C279 109.6 . .
C280 C277 C274 115.8 . .
C280 C277 C278 109.5 . .
C280 C277 C279 107.1 . .
C277 C278 H27D 109.5 . .
C277 C278 H27E 109.5 . .
C277 C278 H27F 109.5 . .
H27D C278 H27E 109.5 . .
H27D C278 H27F 109.5 . .
H27E C278 H27F 109.5 . .
C277 C279 H27G 109.5 . .
C277 C279 H27H 109.5 . .
C277 C279 H27I 109.5 . .
H27G C279 H27H 109.5 . .
H27G C279 H27I 109.5 . .
H27H C279 H27I 109.5 . .
C277 C280 H28D 109.5 . .
C277 C280 H28E 109.5 . .
C277 C280 H28F 109.5 . .
H28D C280 H28E 109.5 . .
H28D C280 H28F 109.5 . .
H28E C280 H28F 109.5 . .
C282 C281 S29 127.9 . .
C282 C281 C286 119.4 . .
C286 C281 S29 112.5 . .
C281 C282 H282 119.3 . .
C281 C282 C283 121.4 . .
C283 C282 H282 119.3 . .
C282 C283 H283 118.2 . .
C282 C283 C284 123.6 . .
C284 C283 H283 118.2 . .
C283 C284 C287 122.9 . .
C285 C284 C283 116.2 . .
C285 C284 C287 120.5 . .
C284 C285 H285 120.3 . .
C284 C285 C286 119.3 . .
C286 C285 H285 120.3 . .
C281 C286 C285 119.9 . .
C281 C286 H286 120.1 . .
C285 C286 H286 120.1 . .
C284 C287 C289 105.0 . .
C284 C287 C290 106.4 . .
C288 C287 C284 113.2 . .
C288 C287 C289 111.1 . .
C288 C287 C290 112.9 . .
C290 C287 C289 107.8 . .
C287 C288 H28G 109.5 . .
C287 C288 H28H 109.5 . .
C287 C288 H28I 109.5 . .
H28G C288 H28H 109.5 . .
H28G C288 H28I 109.5 . .
H28H C288 H28I 109.5 . .
C287 C289 H28J 109.5 . .
C287 C289 H28K 109.5 . .
C287 C289 H28L 109.5 . .
H28J C289 H28K 109.5 . .
H28J C289 H28L 109.5 . .
H28K C289 H28L 109.5 . .
C287 C290 H29D 109.5 . .
C287 C290 H29E 109.5 . .
C287 C290 H29F 109.5 . .
H29D C290 H29E 109.5 . .
H29D C290 H29F 109.5 . .
H29E C290 H29F 109.5 . .
C292 C291 S30 121.7 . .
C296 C291 S30 117.6 . .
C296 C291 C292 120.5 . .
C291 C292 H292 119.8 . .
C293 C292 C291 120.3 . .
C293 C292 H292 119.8 . .
C292 C293 H293 120.0 . .
C292 C293 C294 120.1 . .
C294 C293 H293 120.0 . .
C293 C294 C297 121.5 . .
C295 C294 C293 115.2 . .
C295 C294 C297 123.3 . .
C294 C295 H295 116.7 . .
C296 C295 C294 126.6 . .
C296 C295 H295 116.7 . .
C291 C296 H296 121.5 . .
C295 C296 C291 116.9 . .
C295 C296 H296 121.5 . .
C294 C297 C299 111.6 . .
C298 C297 C294 115.3 . .
C298 C297 C299 96.6 . .
C298 C297 C300 103.3 . .
C300 C297 C294 117.4 . .
C300 C297 C299 110.4 . .
C297 C298 H29G 109.5 . .
C297 C298 H29H 109.5 . .
C297 C298 H29I 109.5 . .
H29G C298 H29H 109.5 . .
H29G C298 H29I 109.5 . .
H29H C298 H29I 109.5 . .
C297 C299 H29J 109.5 . .
C297 C299 H29K 109.5 . .
C297 C299 H29L 109.5 . .
H29J C299 H29K 109.5 . .
H29J C299 H29L 109.5 . .
H29K C299 H29L 109.5 . .
C297 C300 H30D 109.5 . .
C297 C300 H30E 109.5 . .
C297 C300 H30F 109.5 . .
H30D C300 H30E 109.5 . .
H30D C300 H30F 109.5 . .
H30E C300 H30F 109.5 . .
C302 C301 S31 119.1 . .
C302 C301 C306 124.4 . .
C306 C301 S31 116.5 . .
C301 C302 H302 119.8 . .
C301 C302 C303 120.5 . .
C303 C302 H302 119.8 . .
C302 C303 H303 119.6 . .
C304 C303 C302 120.8 . .
C304 C303 H303 119.6 . .
C303 C304 C305 119.4 . .
C303 C304 C307 123.8 . .
C305 C304 C307 116.8 . .
C304 C305 H305 119.9 . .
C304 C305 C306 120.1 . .
C306 C305 H305 119.9 . .
C301 C306 C305 114.5 . .
C301 C306 H306 122.7 . .
C305 C306 H306 122.7 . .
C304 C307 C309 110.2 . .
C304 C307 C310 102.2 . .
C308 C307 C304 113.2 . .
C308 C307 C309 117.0 . .
C308 C307 C310 104.6 . .
C309 C307 C310 108.3 . .
C307 C308 H30G 109.5 . .
C307 C308 H30H 109.5 . .
C307 C308 H30I 109.5 . .
H30G C308 H30H 109.5 . .
H30G C308 H30I 109.5 . .
H30H C308 H30I 109.5 . .
C307 C309 H30J 109.5 . .
C307 C309 H30K 109.5 . .
C307 C309 H30L 109.5 . .
H30J C309 H30K 109.5 . .
H30J C309 H30L 109.5 . .
H30K C309 H30L 109.5 . .
C307 C310 H31A 109.5 . .
C307 C310 H31B 109.5 . .
C307 C310 H31C 109.5 . .
H31A C310 H31B 109.5 . .
H31A C310 H31C 109.5 . .
H31B C310 H31C 109.5 . .
C312 C311 S32 117.2 . .
C316 C311 S32 122.1 . .
C316 C311 C312 120.8 . .
C311 C312 H312 121.2 . .
C313 C312 C311 117.7 . .
C313 C312 H312 121.2 . .
C312 C313 H313 118.4 . .
C312 C313 C314 123.3 . .
C314 C313 H313 118.4 . .
C313 C314 C317 118.6 . .
C315 C314 C313 116.1 . .
C315 C314 C317 124.5 . .
C314 C315 H315 119.8 . .
C314 C315 C316 120.3 . .
C316 C315 H315 119.8 . .
C311 C316 C315 120.9 . .
C311 C316 H316 119.6 . .
C315 C316 H316 119.6 . .
C314 C317 C320 107.6 . .
C318 C317 C314 114.5 . .
C318 C317 C319 112.1 . .
C318 C317 C320 112.1 . .
C319 C317 C314 102.1 . .
C319 C317 C320 107.7 . .
C317 C318 H31D 109.5 . .
C317 C318 H31E 109.5 . .
C317 C318 H31F 109.5 . .
H31D C318 H31E 109.5 . .
H31D C318 H31F 109.5 . .
H31E C318 H31F 109.5 . .
C317 C319 H31G 109.5 . .
C317 C319 H31H 109.5 . .
C317 C319 H31I 109.5 . .
H31G C319 H31H 109.5 . .
H31G C319 H31I 109.5 . .
H31H C319 H31I 109.5 . .
C317 C320 H32A 109.5 . .
C317 C320 H32B 109.5 . .
C317 C320 H32C 109.5 . .
H32A C320 H32B 109.5 . .
H32A C320 H32C 109.5 . .
H32B C320 H32C 109.5 . .
C322 C321 S33 119.9 . .
C322 C321 C326 116.1 . .
C326 C321 S33 123.8 . .
C321 C322 H322 118.4 . .
C323 C322 C321 123.1 . .
C323 C322 H322 118.4 . .
C322 C323 H323 120.7 . .
C324 C323 C322 118.6 . .
C324 C323 H323 120.7 . .
C323 C324 C325 122.9 . .
C323 C324 C327 120.2 . .
C325 C324 C327 116.9 . .
C324 C325 H325 122.7 . .
C326 C325 C324 114.6 . .
C326 C325 H325 122.7 . .
C321 C326 H326 117.9 . .
C325 C326 C321 124.2 . .
C325 C326 H326 117.9 . .
C324 C327 C328 106.1 . .
C324 C327 C330 110.6 . .
C329 C327 C324 111.8 . .
C329 C327 C328 109.7 . .
C329 C327 C330 113.5 . .
C330 C327 C328 104.5 . .
C327 C328 H32D 109.5 . .
C327 C328 H32E 109.5 . .
C327 C328 H32F 109.5 . .
H32D C328 H32E 109.5 . .
H32D C328 H32F 109.5 . .
H32E C328 H32F 109.5 . .
C327 C329 H32G 109.5 . .
C327 C329 H32H 109.5 . .
C327 C329 H32I 109.5 . .
H32G C329 H32H 109.5 . .
H32G C329 H32I 109.5 . .
H32H C329 H32I 109.5 . .
C327 C330 H33A 109.5 . .
C327 C330 H33B 109.5 . .
C327 C330 H33C 109.5 . .
H33A C330 H33B 109.5 . .
H33A C330 H33C 109.5 . .
H33B C330 H33C 109.5 . .
C332 C331 S34 117.0 . .
C332 C331 C336 121.4 . .
C336 C331 S34 121.3 . .
C331 C332 H332 120.1 . .
C331 C332 C333 119.8 . .
C333 C332 H332 120.1 . .
C332 C333 H333 119.8 . .
C334 C333 C332 120.3 . .
C334 C333 H333 119.8 . .
C333 C334 C335 120.2 . .
C333 C334 C337 121.9 . .
C335 C334 C337 117.3 . .
C334 C335 H335 120.7 . .
C334 C335 C336 118.7 . .
C336 C335 H335 120.7 . .
C331 C336 C335 119.4 . .
C331 C336 H336 120.3 . .
C335 C336 H336 120.3 . .
C334 C337 C338 109.8 . .
C334 C337 C339 109.2 . .
C334 C337 C340 111.2 . .
C338 C337 C339 104.0 . .
C338 C337 C340 112.5 . .
C340 C337 C339 110.0 . .
C337 C338 H33D 109.5 . .
C337 C338 H33E 109.5 . .
C337 C338 H33F 109.5 . .
H33D C338 H33E 109.5 . .
H33D C338 H33F 109.5 . .
H33E C338 H33F 109.5 . .
C337 C339 H33G 109.5 . .
C337 C339 H33H 109.5 . .
C337 C339 H33I 109.5 . .
H33G C339 H33H 109.5 . .
H33G C339 H33I 109.5 . .
H33H C339 H33I 109.5 . .
C337 C340 H34A 109.5 . .
C337 C340 H34B 109.5 . .
C337 C340 H34C 109.5 . .
H34A C340 H34B 109.5 . .
H34A C340 H34C 109.5 . .
H34B C340 H34C 109.5 . .
C342 C341 S35 120.9 . .
C346 C341 S35 124.6 . .
C346 C341 C342 114.6 . .
C341 C342 H342 119.0 . .
C343 C342 C341 122.0 . .
C343 C342 H342 119.0 . .
C342 C343 H343 120.5 . .
C342 C343 C344 119.0 . .
C344 C343 H343 120.5 . .
C343 C344 C345 121.4 . .
C343 C344 C347 119.0 . .
C345 C344 C347 119.5 . .
C344 C345 H345 121.2 . .
C346 C345 C344 117.6 . .
C346 C345 H345 121.2 . .
C341 C346 H346 117.4 . .
C345 C346 C341 125.1 . .
C345 C346 H346 117.4 . .
C344 C347 C349 108.5 . .
C348 C347 C344 110.6 . .
C348 C347 C349 108.2 . .
C350 C347 C344 110.6 . .
C350 C347 C348 125.5 . .
C350 C347 C349 90.8 . .
C347 C348 H34D 109.5 . .
C347 C348 H34E 109.5 . .
C347 C348 H34F 109.5 . .
H34D C348 H34E 109.5 . .
H34D C348 H34F 109.5 . .
H34E C348 H34F 109.5 . .
C347 C349 H34G 109.5 . .
C347 C349 H34H 109.5 . .
C347 C349 H34I 109.5 . .
H34G C349 H34H 109.5 . .
H34G C349 H34I 109.5 . .
H34H C349 H34I 109.5 . .
C347 C350 H35A 109.5 . .
C347 C350 H35B 109.5 . .
C347 C350 H35C 109.5 . .
H35A C350 H35B 109.5 . .
H35A C350 H35C 109.5 . .
H35B C350 H35C 109.5 . .
C352 C351 S36 124.9 . .
C352 C351 C356 117.8 . .
C356 C351 S36 117.1 . .
C351 C352 H352 118.9 . .
C351 C352 C353 122.3 . .
C353 C352 H352 118.9 . .
C352 C353 H353 119.8 . .
C354 C353 C352 120.4 . .
C354 C353 H353 119.8 . .
C353 C354 C355 117.5 . .
C353 C354 C357 125.0 . .
C355 C354 C357 116.9 . .
C354 C355 H355 119.2 . .
C356 C355 C354 121.6 . .
C356 C355 H355 119.2 . .
C351 C356 H356 120.3 . .
C355 C356 C351 119.4 . .
C355 C356 H356 120.3 . .
C354 C357 C358 113.4 . .
C354 C357 C359 113.3 . .
C358 C357 C359 109.4 . .
C360 C357 C354 110.0 . .
C360 C357 C358 103.5 . .
C360 C357 C359 106.6 . .
C357 C358 H35D 109.5 . .
C357 C358 H35E 109.5 . .
C357 C358 H35F 109.5 . .
H35D C358 H35E 109.5 . .
H35D C358 H35F 109.5 . .
H35E C358 H35F 109.5 . .
C357 C359 H35G 109.5 . .
C357 C359 H35H 109.5 . .
C357 C359 H35I 109.5 . .
H35G C359 H35H 109.5 . .
H35G C359 H35I 109.5 . .
H35H C359 H35I 109.5 . .
C357 C360 H36A 109.5 . .
C357 C360 H36B 109.5 . .
C357 C360 H36C 109.5 . .
H36A C360 H36B 109.5 . .
H36A C360 H36C 109.5 . .
H36B C360 H36C 109.5 . .

loop_
_geom_bond_atom_site_label_1
_geom_bond_atom_site_label_2
_geom_bond_distance
_geom_bond_site_symmetry_2
Au1 Au2 2.9167 .
Au1 Au3 2.9809 .
Au1 Au4 2.7610 .
Au1 Au5 2.9312 .
Au1 Au17 2.8053 .
Au1 Au18 2.7389 .
Au1 Au19 2.7641 .
Au1 Au20 3.1560 .
Au1 Au21 3.1424 .
Au1 Au23 3.3701 .
Au1 Au24 2.9882 .
Au1 Au28 2.7406 .
Au2 Au3 2.9595 .
Au2 Au5 2.9653 .
Au2 Au6 2.7578 .
Au2 Au7 3.0707 .
Au2 Au15 2.7489 .
Au2 Au16 3.2558 .
Au2 Au17 3.0876 .
Au2 Au22 3.3138 .
Au2 Au24 2.7922 .
Au2 Au25 2.7386 .
Au2 Au26 2.7931 .
Au3 Au4 2.7280 .
Au3 Au5 2.9283 .
Au3 Au7 2.7483 .
Au3 Au8 2.7643 .
Au3 Au9 2.7976 .
Au3 Au11 3.0302 .
Au3 Au26 3.1506 .
Au3 Au27 3.0930 .
Au3 Au28 2.7789 .
Au4 Au11 2.9547 .
Au4 Au12 3.0824 .
Au4 Au20 3.0027 .
Au4 Au21 3.0826 .
Au4 Au28 2.7588 .
Au4 S2 2.3787 .
Au5 Au6 2.7656 .
Au5 Au9 3.1027 .
Au5 Au10 3.2932 .
Au5 Au11 2.8045 .
Au5 Au13 2.7302 .
Au5 Au14 3.2362 .
Au5 Au15 2.7543 .
Au5 Au19 2.9890 .
Au5 Au20 2.8338 .
Au6 Au7 2.9396 .
Au6 Au9 3.0018 .
Au6 Au10 3.1682 .
Au6 Au15 2.7457 .
Au6 Au22 3.0402 .
Au6 S21 2.3735 .
Au7 Au8 2.7885 .
Au7 Au9 2.7271 .
Au7 Au26 2.9671 .
Au7 S17 2.3795 .
Au8 Au9 2.7307 .
Au8 Au12 3.0593 .
Au8 Au27 2.8259 .
Au8 Au36 2.9941 .
Au8 S14 2.4392 .
Au9 Au10 3.2894 .
Au9 Au11 2.8930 .
Au9 S22 2.3678 .
Au10 Au13 2.8613 .
Au10 S5 2.3032 .
Au10 S22 2.3027 .
Au11 Au12 3.3524 .
Au11 Au13 2.7628 .
Au11 Au20 2.7316 .
Au11 S6 2.4026 .
Au12 S6 2.2886 .
Au12 S24 2.2963 .
Au13 Au14 2.9898 .
Au13 Au20 2.7410 .
Au13 Au31 3.0154 .
Au13 S3 2.4413 .
Au14 Au15 2.9975 .
Au14 Au19 3.2573 .
Au14 S1 2.3276 .
Au14 S5 2.3218 .
Au15 Au16 3.1537 .
Au15 Au17 3.0132 .
Au15 Au19 3.0169 .
Au15 S8 2.3814 .
Au16 Au17 3.2579 .
Au16 Au25 2.8227 .
Au16 S19 2.3075 .
Au16 S20 2.3033 .
Au17 Au18 2.7283 .
Au17 Au19 2.7110 .
Au17 Au24 2.9360 .
Au17 S19 2.3513 .
Au18 Au19 2.7917 .
Au18 Au21 2.8133 .
Au18 Au23 3.1410 .
Au18 Au29 3.0590 .
Au18 S11 2.4064 .
Au19 Au20 2.9215 .
Au19 S1 2.3967 .
Au20 Au21 3.2435 .
Au20 Au32 3.3762 .
Au20 S7 2.3917 .
Au21 S7 2.3122 .
Au21 S10 2.3212 .
Au22 Au25 3.0921 .
Au22 S17 2.3179 .
Au22 S20 2.2927 .
Au23 Au24 3.3048 .
Au23 Au28 2.9963 .
Au23 S10 2.2969 .
Au23 S12 2.3036 .
Au24 Au25 2.7576 .
Au24 Au26 2.7338 .
Au24 Au28 2.9536 .
Au24 S12 2.4036 .
Au25 Au26 2.7251 .
Au25 Au34 3.0751 .
Au25 S18 2.4288 .
Au26 Au27 3.2292 .
Au26 Au28 3.0196 .
Au26 S15 2.3495 .
Au27 Au28 3.0553 .
Au27 S15 2.3043 .
Au27 S24 2.2981 .
Au28 S13 2.3983 .
Au29 S9 2.2940 .
Au29 S11 2.3119 .
Au30 S8 2.3003 .
Au30 S9 2.3108 .
Au31 S3 2.3006 .
Au31 S4 2.3021 .
Au32 S2 2.2615 .
Au32 S4 2.3292 .
Au33 S13 2.2611 .
Au33 S16 2.3214 .
Au34 S16 2.3205 .
Au34 S18 2.2923 .
Au35 S21 2.2898 .
Au35 S23 2.3160 .
Au36 S14 2.3011 .
Au36 S23 2.3080 .
S1 C1 1.7879 .
S2 C11 1.8283 .
S3 C21 1.8098 .
S4 C31 1.7909 .
S5 C41 1.7614 .
S6 C51 1.7521 .
S7 C61 1.7900 .
S8 C71 1.7749 .
S9 C81 1.7895 .
S10 C91 1.8082 .
S11 C101 1.8213 .
S12 C111 1.7883 .
S13 C121 1.8335 .
S14 C131 1.8250 .
S15 C141 1.7352 .
S16 C151 1.8445 .
S17 C161 1.7524 .
S18 C171 1.7615 .
S19 C181 1.8037 .
S20 C191 1.7492 .
S21 C201 1.8455 .
S22 C211 1.8658 .
S23 C221 1.7524 .
S24 C231 1.8020 .
C1 C2 1.3634 .
C1 C6 1.4584 .
C2 H2 0.9300 .
C2 C3 1.3530 .
C3 H3 0.9300 .
C3 C4 1.4440 .
C4 C5 1.4070 .
C4 C7 1.5468 .
C5 H5 0.9300 .
C5 C6 1.4181 .
C6 H6 0.9300 .
C7 C8 1.5333 .
C7 C9 1.5524 .
C7 C10 1.5142 .
C8 H8A 0.9600 .
C8 H8B 0.9600 .
C8 H8C 0.9600 .
C9 H9A 0.9600 .
C9 H9B 0.9600 .
C9 H9C 0.9600 .
C10 H10A 0.9600 .
C10 H10B 0.9600 .
C10 H10C 0.9600 .
C11 C12 1.3561 .
C11 C16 1.3371 .
C12 H12 0.9300 .
C12 C13 1.3923 .
C13 H13 0.9300 .
C13 C14 1.4208 .
C14 C15 1.3829 .
C14 C17 1.5323 .
C15 H15 0.9300 .
C15 C16 1.4009 .
C16 H16 0.9300 .
C17 C18 1.5388 .
C17 C19 1.4971 .
C17 C20 1.6137 .
C18 H18A 0.9600 .
C18 H18B 0.9600 .
C18 H18C 0.9600 .
C19 H19A 0.9600 .
C19 H19B 0.9600 .
C19 H19C 0.9600 .
C20 H20A 0.9600 .
C20 H20B 0.9600 .
C20 H20C 0.9600 .
C21 C22 1.3613 .
C21 C26 1.4399 .
C22 H22 0.9300 .
C22 C23 1.4391 .
C23 H23 0.9300 .
C23 C24 1.3508 .
C24 C25 1.4158 .
C24 C27 1.5552 .
C25 H25 0.9300 .
C25 C26 1.4054 .
C26 H26 0.9300 .
C27 C28 1.6375 .
C27 C29 1.5257 .
C27 C30 1.5597 .
C28 H28A 0.9600 .
C28 H28B 0.9600 .
C28 H28C 0.9600 .
C29 H29A 0.9600 .
C29 H29B 0.9600 .
C29 H29C 0.9600 .
C30 H30A 0.9600 .
C30 H30B 0.9600 .
C30 H30C 0.9600 .
C31 C32 1.3905 .
C31 C36 1.3558 .
C32 H32 0.9300 .
C32 C33 1.4437 .
C33 H33 0.9300 .
C33 C34 1.3799 .
C34 C35 1.4182 .
C34 C37 1.5124 .
C35 H35 0.9300 .
C35 C36 1.4032 .
C36 H36 0.9300 .
C37 C38 1.4866 .
C37 C39 1.5939 .
C37 C40 1.6397 .
C38 H38A 0.9600 .
C38 H38B 0.9600 .
C38 H38C 0.9600 .
C39 H39A 0.9600 .
C39 H39B 0.9600 .
C39 H39C 0.9600 .
C40 H40A 0.9600 .
C40 H40B 0.9600 .
C40 H40C 0.9600 .
C41 C42 1.4581 .
C41 C46 1.4247 .
C42 H42 0.9300 .
C42 C43 1.3718 .
C43 H43 0.9300 .
C43 C44 1.4167 .
C44 C45 1.3632 .
C44 C47 1.5796 .
C45 H45 0.9300 .
C45 C46 1.4525 .
C46 H46 0.9300 .
C47 C48 1.6722 .
C47 C49 1.5852 .
C47 C50 1.5032 .
C48 H48A 0.9600 .
C48 H48B 0.9600 .
C48 H48C 0.9600 .
C49 H49A 0.9600 .
C49 H49B 0.9600 .
C49 H49C 0.9600 .
C50 H50A 0.9600 .
C50 H50B 0.9600 .
C50 H50C 0.9600 .
C51 C52 1.4249 .
C51 C56 1.4652 .
C52 H52 0.9300 .
C52 C53 1.3085 .
C53 H53 0.9300 .
C53 C54 1.3663 .
C54 C55 1.4007 .
C54 C57 1.6084 .
C55 H55 0.9300 .
C55 C56 1.3527 .
C56 H56 0.9300 .
C57 C58 1.6026 .
C57 C59 1.5613 .
C57 C60 1.5290 .
C58 H58A 0.9600 .
C58 H58B 0.9600 .
C58 H58C 0.9600 .
C59 H59A 0.9600 .
C59 H59B 0.9600 .
C59 H59C 0.9600 .
C60 H60A 0.9600 .
C60 H60B 0.9600 .
C60 H60C 0.9600 .
C61 C62 1.3613 .
C61 C66 1.4031 .
C62 H62 0.9300 .
C62 C63 1.3229 .
C63 H63 0.9300 .
C63 C64 1.4157 .
C64 C65 1.4335 .
C64 C67 1.5920 .
C65 H65 0.9300 .
C65 C66 1.3566 .
C66 H66 0.9300 .
C67 C68 1.5766 .
C67 C69 1.5060 .
C67 C70 1.5137 .
C68 H68A 0.9600 .
C68 H68B 0.9600 .
C68 H68C 0.9600 .
C69 H69A 0.9600 .
C69 H69B 0.9600 .
C69 H69C 0.9600 .
C70 H70A 0.9600 .
C70 H70B 0.9600 .
C70 H70C 0.9600 .
C71 C72 1.3475 .
C71 C76 1.4445 .
C72 H72 0.9300 .
C72 C73 1.4094 .
C73 H73 0.9300 .
C73 C74 1.3930 .
C74 C75 1.3869 .
C74 C77 1.5451 .
C75 H75 0.9300 .
C75 C76 1.4308 .
C76 H76 0.9300 .
C77 C78 1.5330 .
C77 C79 1.5442 .
C77 C80 1.5423 .
C78 H78A 0.9600 .
C78 H78B 0.9600 .
C78 H78C 0.9600 .
C79 H79A 0.9600 .
C79 H79B 0.9600 .
C79 H79C 0.9600 .
C80 H80A 0.9600 .
C80 H80B 0.9600 .
C80 H80C 0.9600 .
C81 C82 1.3516 .
C81 C86 1.4449 .
C82 H82 0.9300 .
C82 C83 1.4418 .
C83 H83 0.9300 .
C83 C84 1.4717 .
C84 C85 1.3642 .
C84 C87 1.5552 .
C85 H85 0.9300 .
C85 C86 1.4931 .
C86 H86 0.9300 .
C87 C88 1.4637 .
C87 C89 1.5794 .
C87 C90 1.6239 .
C88 H88A 0.9600 .
C88 H88B 0.9600 .
C88 H88C 0.9600 .
C89 H89A 0.9600 .
C89 H89B 0.9600 .
C89 H89C 0.9600 .
C90 H90A 0.9600 .
C90 H90B 0.9600 .
C90 H90C 0.9600 .
C91 C92 1.4316 .
C91 C96 1.3903 .
C92 H92 0.9300 .
C92 C93 1.3476 .
C93 H93 0.9300 .
C93 C94 1.3038 .
C94 C95 1.3937 .
C94 C97 1.6350 .
C95 H95 0.9300 .
C95 C96 1.3922 .
C96 H96 0.9300 .
C97 C98 1.6349 .
C97 C99 1.4539 .
C97 C100 1.5108 .
C98 H98A 0.9600 .
C98 H98B 0.9600 .
C98 H98C 0.9600 .
C99 H99A 0.9600 .
C99 H99B 0.9600 .
C99 H99C 0.9600 .
C100 H10D 0.9600 .
C100 H10E 0.9600 .
C100 H10F 0.9600 .
C101 C102 1.3865 .
C101 C106 1.3855 .
C102 H102 0.9300 .
C102 C103 1.3923 .
C103 H103 0.9300 .
C103 C104 1.3520 .
C104 C105 1.4112 .
C104 C107 1.5456 .
C105 H105 0.9300 .
C105 C106 1.3712 .
C106 H106 0.9300 .
C107 C108 1.5561 .
C107 C109 1.5147 .
C107 C110 1.5657 .
C108 H10G 0.9600 .
C108 H10H 0.9600 .
C108 H10I 0.9600 .
C109 H10J 0.9600 .
C109 H10K 0.9600 .
C109 H10L 0.9600 .
C110 H11A 0.9600 .
C110 H11B 0.9600 .
C110 H11C 0.9600 .
C111 C112 1.3944 .
C111 C116 1.3197 .
C112 H112 0.9300 .
C112 C113 1.3832 .
C113 H113 0.9300 .
C113 C114 1.4184 .
C114 C115 1.3846 .
C114 C117 1.5700 .
C115 H115 0.9300 .
C115 C116 1.3845 .
C116 H116 0.9300 .
C117 C118 1.5809 .
C117 C119 1.5344 .
C117 C120 1.6408 .
C118 H11D 0.9600 .
C118 H11E 0.9600 .
C118 H11F 0.9600 .
C119 H11G 0.9600 .
C119 H11H 0.9600 .
C119 H11I 0.9600 .
C120 H12A 0.9600 .
C120 H12B 0.9600 .
C120 H12C 0.9600 .
C121 C122 1.4578 .
C121 C126 1.3097 .
C122 H122 0.9300 .
C122 C123 1.4185 .
C123 H123 0.9300 .
C123 C124 1.3391 .
C124 C125 1.3279 .
C124 C127 1.5896 .
C125 H125 0.9300 .
C125 C126 1.4663 .
C126 H126 0.9300 .
C127 C128 1.7902 .
C127 C129 1.4960 .
C127 C130 1.3379 .
C129 H12D 0.9600 .
C129 H12E 0.9600 .
C129 H12F 0.9600 .
C130 H13A 0.9600 .
C130 H13B 0.9600 .
C130 H13C 0.9600 .
C131 C132 1.3739 .
C131 C136 1.3817 .
C132 H132 0.9300 .
C132 C133 1.4660 .
C133 H133 0.9300 .
C133 C134 1.3268 .
C134 C135 1.3756 .
C134 C137 1.6281 .
C135 H135 0.9300 .
C135 C136 1.3239 .
C136 H136 0.9300 .
C137 C138 1.5051 .
C137 C139 1.5617 .
C137 C140 1.5620 .
C138 H13D 0.9600 .
C138 H13E 0.9600 .
C138 H13F 0.9600 .
C139 H13G 0.9600 .
C139 H13H 0.9600 .
C139 H13I 0.9600 .
C140 H14A 0.9600 .
C140 H14B 0.9600 .
C140 H14C 0.9600 .
C141 C142 1.4104 .
C141 C146 1.4530 .
C142 H142 0.9300 .
C142 C143 1.4188 .
C143 H143 0.9300 .
C143 C144 1.3632 .
C144 C145 1.3749 .
C144 C147 1.5857 .
C145 H145 0.9300 .
C145 C146 1.3517 .
C146 H146 0.9300 .
C147 C148 1.6316 .
C147 C149 1.5750 .
C147 C150 1.5401 .
C148 H14D 0.9600 .
C148 H14E 0.9600 .
C148 H14F 0.9600 .
C149 H14G 0.9600 .
C149 H14H 0.9600 .
C149 H14I 0.9600 .
C150 H15A 0.9600 .
C150 H15B 0.9600 .
C150 H15C 0.9600 .
C151 C152 1.3915 .
C151 C156 1.3543 .
C152 H152 0.9300 .
C152 C153 1.4576 .
C153 H153 0.9300 .
C153 C154 1.3428 .
C154 C155 1.4507 .
C154 C157 1.6569 .
C155 H155 0.9300 .
C155 C156 1.3442 .
C156 H156 0.9300 .
C157 C158 1.4718 .
C157 C159 1.4503 .
C157 C160 1.6002 .
C158 H15D 0.9600 .
C158 H15E 0.9600 .
C158 H15F 0.9600 .
C159 H15G 0.9600 .
C159 H15H 0.9600 .
C159 H15I 0.9600 .
C160 H16A 0.9600 .
C160 H16B 0.9600 .
C160 H16C 0.9600 .
C161 C162 1.3673 .
C161 C166 1.4338 .
C162 H162 0.9300 .
C162 C163 1.3776 .
C163 H163 0.9300 .
C163 C164 1.3361 .
C164 C165 1.4060 .
C164 C167 1.5550 .
C165 H165 0.9300 .
C165 C166 1.4318 .
C166 H166 0.9300 .
C167 C168 1.5801 .
C167 C169 1.5549 .
C167 C170 1.6440 .
C168 H16D 0.9600 .
C168 H16E 0.9600 .
C168 H16F 0.9600 .
C169 H16G 0.9600 .
C169 H16H 0.9600 .
C169 H16I 0.9600 .
C170 H17A 0.9600 .
C170 H17B 0.9600 .
C170 H17C 0.9600 .
C171 C172 1.4466 .
C171 C176 1.4041 .
C172 H172 0.9300 .
C172 C173 1.3764 .
C173 H173 0.9300 .
C173 C174 1.4036 .
C174 C175 1.4327 .
C174 C177 1.5688 .
C175 H175 0.9300 .
C175 C176 1.3604 .
C176 H176 0.9300 .
C177 C178 1.6878 .
C177 C179 1.5012 .
C177 C180 1.3140 .
C178 H17D 0.9600 .
C178 H17E 0.9600 .
C178 H17F 0.9600 .
C179 H17G 0.9600 .
C179 H17H 0.9600 .
C179 H17I 0.9600 .
C180 H18D 0.9600 .
C180 H18E 0.9600 .
C180 H18F 0.9600 .
C181 C182 1.3557 .
C181 C186 1.4373 .
C182 H182 0.9300 .
C182 C183 1.4464 .
C183 H183 0.9300 .
C183 C184 1.3418 .
C184 C185 1.4369 .
C184 C187 1.5813 .
C185 H185 0.9300 .
C185 C186 1.3511 .
C186 H186 0.9300 .
C187 C188 1.5229 .
C187 C189 1.6216 .
C187 C190 1.6294 .
C188 H18G 0.9600 .
C188 H18H 0.9600 .
C188 H18I 0.9600 .
C189 H18J 0.9600 .
C189 H18K 0.9600 .
C189 H18L 0.9600 .
C190 H19D 0.9600 .
C190 H19E 0.9600 .
C190 H19F 0.9600 .
C191 C192 1.4487 .
C191 C196 1.4157 .
C192 H192 0.9300 .
C192 C193 1.3805 .
C193 H193 0.9300 .
C193 C194 1.4705 .
C194 C195 1.4253 .
C194 C197 1.6038 .
C195 H195 0.9300 .
C195 C196 1.3549 .
C196 H196 0.9300 .
C197 C198 1.5519 .
C197 C199 1.5122 .
C197 C200 1.5035 .
C198 H19G 0.9600 .
C198 H19H 0.9600 .
C198 H19I 0.9600 .
C199 H19J 0.9600 .
C199 H19K 0.9600 .
C199 H19L 0.9600 .
C200 H20D 0.9600 .
C200 H20E 0.9600 .
C200 H20F 0.9600 .
C201 C202 1.4462 .
C201 C206 1.3271 .
C202 H202 0.9300 .
C202 C203 1.3756 .
C203 H203 0.9300 .
C203 C204 1.3599 .
C204 C205 1.3654 .
C204 C207 1.5314 .
C205 H205 0.9300 .
C205 C206 1.3977 .
C206 H206 0.9300 .
C207 C208 1.6040 .
C207 C209 1.5189 .
C207 C210 1.5217 .
C208 H20G 0.9600 .
C208 H20H 0.9600 .
C208 H20I 0.9600 .
C209 H20J 0.9600 .
C209 H20K 0.9600 .
C209 H20L 0.9600 .
C210 H21A 0.9600 .
C210 H21B 0.9600 .
C210 H21C 0.9600 .
C211 C212 1.3270 .
C211 C216 1.4373 .
C212 H212 0.9300 .
C212 C213 1.4534 .
C213 H213 0.9300 .
C213 C214 1.4539 .
C214 C215 1.3631 .
C214 C217 1.5510 .
C215 H215 0.9300 .
C215 C216 1.3631 .
C216 H216 0.9300 .
C217 C218 1.5177 .
C217 C219 1.5568 .
C217 C220 1.5945 .
C218 H21D 0.9600 .
C218 H21E 0.9600 .
C218 H21F 0.9600 .
C219 H21G 0.9600 .
C219 H21H 0.9600 .
C219 H21I 0.9600 .
C220 H22A 0.9600 .
C220 H22B 0.9600 .
C220 H22C 0.9600 .
C221 C222 1.4054 .
C221 C226 1.3767 .
C222 H222 0.9300 .
C222 C223 1.4126 .
C223 H223 0.9300 .
C223 C224 1.4547 .
C224 C225 1.3603 .
C224 C227 1.6691 .
C225 H225 0.9300 .
C225 C226 1.4579 .
C226 H226 0.9300 .
C227 C228 1.5302 .
C227 C229 1.5245 .
C227 C230 1.5077 .
C228 H22D 0.9600 .
C228 H22E 0.9600 .
C228 H22F 0.9600 .
C229 H22G 0.9600 .
C229 H22H 0.9600 .
C229 H22I 0.9600 .
C230 H23A 0.9600 .
C230 H23B 0.9600 .
C230 H23C 0.9600 .
C231 C232 1.3884 .
C231 C236 1.4073 .
C232 H232 0.9300 .
C232 C233 1.3850 .
C233 H233 0.9300 .
C233 C234 1.4309 .
C234 C235 1.3470 .
C234 C237 1.5155 .
C235 H235 0.9300 .
C235 C236 1.3926 .
C236 H236 0.9300 .
C237 C238 1.5200 .
C237 C239 1.4419 .
C237 C240 1.6220 .
C238 H23D 0.9600 .
C238 H23E 0.9600 .
C238 H23F 0.9600 .
C239 H23G 0.9600 .
C239 H23H 0.9600 .
C239 H23I 0.9600 .
C240 H24A 0.9600 .
C240 H24B 0.9600 .
C240 H24C 0.9600 .
Au37 Au37 2.9553 2_556
Au37 Au38 3.0326 .
Au37 Au39 2.9694 2_556
Au37 Au39 2.9705 .
Au37 Au40 2.7863 .
Au37 Au41 3.2636 .
Au37 Au42 3.2065 .
Au37 Au43 3.0113 .
Au37 Au44 2.7574 .
Au37 Au44 2.7680 2_556
Au37 Au45 2.7973 .
Au37 Au54 2.7520 .
Au38 Au39 2.8143 .
Au38 Au40 2.8857 .
Au38 Au41 3.3523 .
Au38 Au43 2.7086 2_556
Au38 Au44 2.9769 2_556
Au38 Au48 2.7291 .
Au38 S29 2.3548 .
Au39 Au37 2.9693 2_556
Au39 Au39 2.9063 2_556
Au39 Au40 2.9436 .
Au39 Au43 2.7750 2_556
Au39 Au45 3.1300 2_556
Au39 Au46 2.7588 .
Au39 Au46 2.7622 2_556
Au39 Au47 3.2223 .
Au39 Au48 2.7471 .
Au39 Au53 3.3332 .
Au40 Au45 2.6898 .
Au40 Au46 2.9525 2_556
Au40 Au53 3.2964 .
Au40 Au54 2.7242 .
Au40 S28 2.3682 .
Au41 Au42 3.3018 .
Au41 Au44 3.0483 2_556
Au41 Au54 2.8640 .
Au41 S29 2.3174 .
Au41 S31 2.3222 .
Au42 Au43 3.3326 .
Au42 Au44 2.9692 .
Au42 Au54 3.1363 .
Au42 S31 2.3166 .
Au42 S32 2.3317 .
Au43 Au38 2.7084 2_556
Au43 Au39 2.7749 2_556
Au43 Au44 3.0307 .
Au43 Au45 2.8828 .
Au43 Au48 2.7869 2_556
Au43 S32 2.3888 .
Au44 Au37 2.7680 2_556
Au44 Au38 2.9769 2_556
Au44 Au41 3.0484 2_556
Au44 Au44 2.7540 2_556
Au44 S36 2.3878 .
Au45 Au39 3.1299 2_556
Au45 Au46 3.0887 2_556
Au45 Au47 3.3285 2_556
Au45 Au54 2.8004 .
Au45 S35 2.3957 .
Au46 Au39 2.7620 2_556
Au46 Au40 2.9521 2_556
Au46 Au45 3.0887 2_556
Au46 Au46 2.7381 2_556
Au46 Au47 3.1582 .
Au46 Au53 3.0921 2_556
Au46 S25 2.3730 .
Au47 Au45 3.3283 2_556
Au47 Au48 2.8536 .
Au47 S26 2.3106 .
Au47 S35 2.3091 2_556
Au48 Au43 2.7869 2_556
Au48 Au51 3.0319 .
Au48 Au53 2.9588 .
Au48 S27 2.4331 .
Au49 S34 2.3197 .
Au49 S36 2.3001 .
Au50 S25 2.2732 .
Au50 S30 2.3453 2_556
Au51 S27 2.2901 .
Au51 S34 2.3104 2_556
Au52 Au54 3.1876 .
Au52 S30 2.3137 .
Au52 S33 2.2930 .
Au53 Au46 3.0922 2_556
Au53 S26 2.3034 .
Au53 S28 2.2995 .
Au54 S33 2.4336 .
S25 C241 1.7911 .
S26 C251 1.7850 .
S27 C261 1.7631 .
S28 C271 1.7195 .
S29 C281 1.7818 .
S30 Au50 2.3452 2_556
S30 Ag50 2.3452 2_556
S30 C291 1.7923 .
S31 C301 1.8246 .
S32 C311 1.7944 .
S33 C321 1.7686 .
S34 Au51 2.3104 2_556
S34 Ag51 2.3104 2_556
S34 C331 1.7740 .
S35 Au47 2.3093 2_556
S35 C341 1.7760 .
S36 C351 1.7705 .
C241 C242 1.3899 .
C241 C246 1.3484 .
C242 H242 0.9300 .
C242 C243 1.3843 .
C243 H243 0.9300 .
C243 C244 1.3823 .
C244 C245 1.4107 .
C244 C247 1.4705 .
C245 H245 0.9300 .
C245 C246 1.4494 .
C246 H246 0.9300 .
C247 C248 1.5669 .
C247 C249 1.5888 .
C247 C250 1.6545 .
C248 H24D 0.9600 .
C248 H24E 0.9600 .
C248 H24F 0.9600 .
C249 H24G 0.9600 .
C249 H24H 0.9600 .
C249 H24I 0.9600 .
C250 H25A 0.9600 .
C250 H25B 0.9600 .
C250 H25C 0.9600 .
C251 C252 1.3653 .
C251 C256 1.4013 .
C252 H252 0.9300 .
C252 C253 1.3118 .
C253 H253 0.9300 .
C253 C254 1.4652 .
C254 C255 1.4748 .
C254 C257 1.5426 .
C255 H255 0.9300 .
C255 C256 1.4604 .
C256 H256 0.9300 .
C257 C258 1.5435 .
C257 C259 1.7016 .
C257 C260 1.3658 .
C258 H25D 0.9600 .
C258 H25E 0.9600 .
C258 H25F 0.9600 .
C259 H25G 0.9600 .
C259 H25H 0.9600 .
C259 H25I 0.9600 .
C260 H26A 0.9600 .
C260 H26B 0.9600 .
C260 H26C 0.9600 .
C261 C262 1.4569 .
C261 C266 1.3575 .
C262 H262 0.9300 .
C262 C263 1.4429 .
C263 H263 0.9300 .
C263 C264 1.3633 .
C264 C265 1.4203 .
C264 C267 1.5404 .
C265 H265 0.9300 .
C265 C266 1.4309 .
C266 H266 0.9300 .
C267 C268 1.5922 .
C267 C269 1.5169 .
C267 C270 1.5724 .
C268 H26D 0.9600 .
C268 H26E 0.9600 .
C268 H26F 0.9600 .
C269 H26G 0.9600 .
C269 H26H 0.9600 .
C269 H26I 0.9600 .
C270 H27A 0.9600 .
C270 H27B 0.9600 .
C270 H27C 0.9600 .
C271 C272 1.4727 .
C271 C276 1.3879 .
C272 H272 0.9300 .
C272 C273 1.3738 .
C273 H273 0.9300 .
C273 C274 1.4009 .
C274 C275 1.4483 .
C274 C277 1.5135 .
C275 H275 0.9300 .
C275 C276 1.3698 .
C276 H276 0.9300 .
C277 C278 1.5777 .
C277 C279 1.5860 .
C277 C280 1.5000 .
C278 H27D 0.9600 .
C278 H27E 0.9600 .
C278 H27F 0.9600 .
C279 H27G 0.9600 .
C279 H27H 0.9600 .
C279 H27I 0.9600 .
C280 H28D 0.9600 .
C280 H28E 0.9600 .
C280 H28F 0.9600 .
C281 C282 1.2841 .
C281 C286 1.4706 .
C282 H282 0.9300 .
C282 C283 1.4258 .
C283 H283 0.9300 .
C283 C284 1.4305 .
C284 C285 1.3932 .
C284 C287 1.5236 .
C285 H285 0.9300 .
C285 C286 1.4707 .
C286 H286 0.9300 .
C287 C288 1.5006 .
C287 C289 1.6067 .
C287 C290 1.5627 .
C288 H28G 0.9600 .
C288 H28H 0.9600 .
C288 H28I 0.9600 .
C289 H28J 0.9600 .
C289 H28K 0.9600 .
C289 H28L 0.9600 .
C290 H29D 0.9600 .
C290 H29E 0.9600 .
C290 H29F 0.9600 .
C291 C292 1.3989 .
C291 C296 1.3553 .
C292 H292 0.9300 .
C292 C293 1.3679 .
C293 H293 0.9300 .
C293 C294 1.4096 .
C294 C295 1.3660 .
C294 C297 1.5094 .
C295 H295 0.9300 .
C295 C296 1.3532 .
C296 H296 0.9300 .
C297 C298 1.4388 .
C297 C299 1.6199 .
C297 C300 1.4968 .
C298 H29G 0.9600 .
C298 H29H 0.9600 .
C298 H29I 0.9600 .
C299 H29J 0.9600 .
C299 H29K 0.9600 .
C299 H29L 0.9600 .
C300 H30D 0.9600 .
C300 H30E 0.9600 .
C300 H30F 0.9600 .
C301 C302 1.3393 .
C301 C306 1.4287 .
C302 H302 0.9300 .
C302 C303 1.4169 .
C303 H303 0.9300 .
C303 C304 1.3739 .
C304 C305 1.4525 .
C304 C307 1.5497 .
C305 H305 0.9300 .
C305 C306 1.4757 .
C306 H306 0.9300 .
C307 C308 1.5449 .
C307 C309 1.5759 .
C307 C310 1.5974 .
C308 H30G 0.9600 .
C308 H30H 0.9600 .
C308 H30I 0.9600 .
C309 H30J 0.9600 .
C309 H30K 0.9600 .
C309 H30L 0.9600 .
C310 H31A 0.9600 .
C310 H31B 0.9600 .
C310 H31C 0.9600 .
C311 C312 1.4091 .
C311 C316 1.3787 .
C312 H312 0.9300 .
C312 C313 1.3677 .
C313 H313 0.9300 .
C313 C314 1.4545 .
C314 C315 1.3851 .
C314 C317 1.5616 .
C315 H315 0.9300 .
C315 C316 1.4121 .
C316 H316 0.9300 .
C317 C318 1.4670 .
C317 C319 1.5319 .
C317 C320 1.6758 .
C318 H31D 0.9600 .
C318 H31E 0.9600 .
C318 H31F 0.9600 .
C319 H31G 0.9600 .
C319 H31H 0.9600 .
C319 H31I 0.9600 .
C320 H32A 0.9600 .
C320 H32B 0.9600 .
C320 H32C 0.9600 .
C321 C322 1.4015 .
C321 C326 1.4058 .
C322 H322 0.9300 .
C322 C323 1.3767 .
C323 H323 0.9300 .
C323 C324 1.3493 .
C324 C325 1.4623 .
C324 C327 1.5880 .
C325 H325 0.9300 .
C325 C326 1.3852 .
C326 H326 0.9300 .
C327 C328 1.6598 .
C327 C329 1.4955 .
C327 C330 1.6388 .
C328 H32D 0.9600 .
C328 H32E 0.9600 .
C328 H32F 0.9600 .
C329 H32G 0.9600 .
C329 H32H 0.9600 .
C329 H32I 0.9600 .
C330 H33A 0.9600 .
C330 H33B 0.9600 .
C330 H33C 0.9600 .
C331 C332 1.3722 .
C331 C336 1.3963 .
C332 H332 0.9300 .
C332 C333 1.4607 .
C333 H333 0.9300 .
C333 C334 1.3678 .
C334 C335 1.4370 .
C334 C337 1.5220 .
C335 H335 0.9300 .
C335 C336 1.4602 .
C336 H336 0.9300 .
C337 C338 1.5544 .
C337 C339 1.6306 .
C337 C340 1.5651 .
C338 H33D 0.9600 .
C338 H33E 0.9600 .
C338 H33F 0.9600 .
C339 H33G 0.9600 .
C339 H33H 0.9600 .
C339 H33I 0.9600 .
C340 H34A 0.9600 .
C340 H34B 0.9600 .
C340 H34C 0.9600 .
C341 C342 1.4055 .
C341 C346 1.4000 .
C342 H342 0.9300 .
C342 C343 1.3571 .
C343 H343 0.9300 .
C343 C344 1.3671 .
C344 C345 1.3878 .
C344 C347 1.6460 .
C345 H345 0.9300 .
C345 C346 1.3181 .
C346 H346 0.9300 .
C347 C348 1.4751 .
C347 C349 1.7246 .
C347 C350 1.4227 .
C348 H34D 0.9600 .
C348 H34E 0.9600 .
C348 H34F 0.9600 .
C349 H34G 0.9600 .
C349 H34H 0.9600 .
C349 H34I 0.9600 .
C350 H35A 0.9600 .
C350 H35B 0.9600 .
C350 H35C 0.9600 .
C351 C352 1.3844 .
C351 C356 1.4143 .
C352 H352 0.9300 .
C352 C353 1.3943 .
C353 H353 0.9300 .
C353 C354 1.3564 .
C354 C355 1.4499 .
C354 C357 1.5198 .
C355 H355 0.9300 .
C355 C356 1.3634 .
C356 H356 0.9300 .
C357 C358 1.5222 .
C357 C359 1.5965 .
C357 C360 1.4968 .
C358 H35D 0.9600 .
C358 H35E 0.9600 .
C358 H35F 0.9600 .
C359 H35G 0.9600 .
C359 H35H 0.9600 .
C359 H35I 0.9600 .
C360 H36A 0.9600 .
C360 H36B 0.9600 .
C360 H36C 0.9600 .

loop_
_geom_torsion_atom_site_label_1
_geom_torsion_atom_site_label_2
_geom_torsion_atom_site_label_3
_geom_torsion_atom_site_label_4
_geom_torsion
_geom_torsion_site_symmetry_1
Au4 S2 C11 C12 103.5 .
Au4 S2 C11 C16 -72.0 .
Au6 S21 C201 C202 63.5 .
Au6 S21 C201 C206 -116.4 .
Au7 S17 C161 C162 -68.1 .
Au7 S17 C161 C166 111.5 .
Au8 S14 C131 C132 -126.0 .
Au8 S14 C131 C136 67.5 .
Au9 S22 C211 C212 -70.4 .
Au9 S22 C211 C216 117.4 .
Au10 S5 C41 C42 71.3 .
Au10 S5 C41 C46 -114.5 .
Au10 S22 C211 C212 -165.4 .
Au10 S22 C211 C216 22.3 .
Au11 S6 C51 C52 64.7 .
Au11 S6 C51 C56 -121.5 .
Au12 S6 C51 C52 167.1 .
Au12 S6 C51 C56 -19.2 .
Au12 S24 C231 C232 -177.5 .
Au12 S24 C231 C236 9.0 .
Au13 S3 C21 C22 101.8 .
Au13 S3 C21 C26 -83.3 .
Au14 S1 C1 C2 19.0 .
Au14 S1 C1 C6 -168.6 .
Au14 S5 C41 C42 171.4 .
Au14 S5 C41 C46 -14.3 .
Au15 S8 C71 C72 -93.7 .
Au15 S8 C71 C76 87.2 .
Au16 S19 C181 C182 -131.3 .
Au16 S19 C181 C186 46.6 .
Au16 S20 C191 C192 72.1 .
Au16 S20 C191 C196 -110.2 .
Au17 S19 C181 C182 -35.6 .
Au17 S19 C181 C186 142.3 .
Au18 S11 C101 C102 101.8 .
Au18 S11 C101 C106 -86.6 .
Au19 S1 C1 C2 115.5 .
Au19 S1 C1 C6 -72.1 .
Au20 S7 C61 C62 -121.2 .
Au20 S7 C61 C66 56.4 .
Au21 S7 C61 C62 -30.1 .
Au21 S7 C61 C66 147.5 .
Au21 S10 C91 C92 -68.3 .
Au21 S10 C91 C96 109.4 .
Au22 S17 C161 C162 -169.9 .
Au22 S17 C161 C166 9.7 .
Au22 S20 C191 C192 174.1 .
Au22 S20 C191 C196 -8.2 .
Au23 S10 C91 C92 -170.9 .
Au23 S10 C91 C96 6.8 .
Au23 S12 C111 C112 162.5 .
Au23 S12 C111 C116 -25.1 .
Au24 S12 C111 C112 66.3 .
Au24 S12 C111 C116 -121.3 .
Au25 S18 C171 C172 -77.1 .
Au25 S18 C171 C176 106.0 .
Au26 S15 C141 C142 -138.3 .
Au26 S15 C141 C146 48.3 .
Au27 S15 C141 C142 -45.5 .
Au27 S15 C141 C146 141.1 .
Au27 S24 C231 C232 -72.8 .
Au27 S24 C231 C236 113.6 .
Au28 S13 C121 C122 119.4 .
Au28 S13 C121 C126 -57.8 .
Au29 S9 C81 C82 -1.6 .
Au29 S9 C81 C86 174.5 .
Au29 S11 C101 C102 18.4 .
Au29 S11 C101 C106 -170.0 .
Au30 S8 C71 C72 14.0 .
Au30 S8 C71 C76 -165.0 .
Au30 S9 C81 C82 106.0 .
Au30 S9 C81 C86 -77.9 .
Au31 S3 C21 C22 -175.3 .
Au31 S3 C21 C26 -0.4 .
Au31 S4 C31 C32 -125.7 .
Au31 S4 C31 C36 59.2 .
Au32 S2 C11 C12 -13.0 .
Au32 S2 C11 C16 171.4 .
Au32 S4 C31 C32 -23.9 .
Au32 S4 C31 C36 161.0 .
Au33 S13 C121 C122 -3.0 .
Au33 S13 C121 C126 179.8 .
Au33 S16 C151 C152 -24.3 .
Au33 S16 C151 C156 163.4 .
Au34 S16 C151 C152 -124.6 .
Au34 S16 C151 C156 63.1 .
Au34 S18 C171 C172 7.4 .
Au34 S18 C171 C176 -169.5 .
Au35 S21 C201 C202 -178.0 .
Au35 S21 C201 C206 2.1 .
Au35 S23 C221 C222 149.2 .
Au35 S23 C221 C226 -25.3 .
Au36 S14 C131 C132 152.5 .
Au36 S14 C131 C136 -13.9 .
Au36 S23 C221 C222 -108.4 .
Au36 S23 C221 C226 77.2 .
S1 C1 C2 C3 176.6 .
S1 C1 C6 C5 -175.7 .
S2 C11 C12 C13 -175.6 .
S2 C11 C16 C15 -176.6 .
S3 C21 C22 C23 179.9 .
S3 C21 C26 C25 -174.0 .
S4 C31 C32 C33 -176.1 .
S4 C31 C36 C35 176.7 .
S5 C41 C42 C43 177.3 .
S5 C41 C46 C45 -175.3 .
S6 C51 C52 C53 171.3 .
S6 C51 C56 C55 -172.7 .
S7 C61 C62 C63 -179.8 .
S7 C61 C66 C65 175.4 .
S8 C71 C72 C73 177.8 .
S8 C71 C76 C75 -175.1 .
S9 C81 C82 C83 172.2 .
S9 C81 C86 C85 -172.9 .
S10 C91 C92 C93 -177.2 .
S10 C91 C96 C95 176.9 .
S11 C101 C102 C103 172.4 .
S11 C101 C106 C105 -178.5 .
S12 C111 C112 C113 -179.4 .
S12 C111 C116 C115 -174.6 .
S13 C121 C122 C123 -178.8 .
S13 C121 C126 C125 -176.3 .
S14 C131 C132 C133 179.9 .
S14 C131 C136 C135 178.1 .
S15 C141 C142 C143 -172.5 .
S15 C141 C146 C145 173.9 .
S16 C151 C152 C153 -179.9 .
S16 C151 C156 C155 -179.2 .
S17 C161 C162 C163 -176.5 .
S17 C161 C166 C165 175.6 .
S18 C171 C172 C173 -170.5 .
S18 C171 C176 C175 174.7 .
S19 C181 C182 C183 -172.3 .
S19 C181 C186 C185 173.9 .
S20 C191 C192 C193 175.8 .
S20 C191 C196 C195 -178.2 .
S21 C201 C202 C203 178.4 .
S21 C201 C206 C205 -174.7 .
S22 C211 C212 C213 -176.0 .
S22 C211 C216 C215 178.6 .
S23 C221 C222 C223 -177.5 .
S23 C221 C226 C225 179.6 .
S24 C231 C232 C233 -177.0 .
S24 C231 C236 C235 177.5 .
C1 C2 C3 C4 -8.7 .
C2 C1 C6 C5 -3.0 .
C2 C3 C4 C5 10.8 .
C2 C3 C4 C7 -179.6 .
C3 C4 C5 C6 -10.3 .
C3 C4 C7 C8 -43.8 .
C3 C4 C7 C9 75.6 .
C3 C4 C7 C10 -169.3 .
C4 C5 C6 C1 6.4 .
C5 C4 C7 C8 124.9 .
C5 C4 C7 C9 -115.7 .
C5 C4 C7 C10 -0.6 .
C6 C1 C2 C3 4.6 .
C7 C4 C5 C6 -179.6 .
C11 C12 C13 C14 -6.0 .
C12 C11 C16 C15 8.1 .
C12 C13 C14 C15 4.2 .
C12 C13 C14 C17 -176.4 .
C13 C14 C15 C16 4.0 .
C13 C14 C17 C18 -19.8 .
C13 C14 C17 C19 -144.0 .
C13 C14 C17 C20 99.4 .
C14 C15 C16 C11 -10.0 .
C15 C14 C17 C18 159.6 .
C15 C14 C17 C19 35.4 .
C15 C14 C17 C20 -81.1 .
C16 C11 C12 C13 -0.4 .
C17 C14 C15 C16 -175.5 .
C21 C22 C23 C24 -7.4 .
C22 C21 C26 C25 0.5 .
C22 C23 C24 C25 3.9 .
C22 C23 C24 C27 -174.9 .
C23 C24 C25 C26 1.9 .
C23 C24 C27 C28 -4.2 .
C23 C24 C27 C29 112.3 .
C23 C24 C27 C30 -124.1 .
C24 C25 C26 C21 -4.1 .
C25 C24 C27 C28 176.9 .
C25 C24 C27 C29 -66.6 .
C25 C24 C27 C30 57.0 .
C26 C21 C22 C23 5.3 .
C27 C24 C25 C26 -179.2 .
C31 C32 C33 C34 -1.7 .
C32 C31 C36 C35 1.3 .
C32 C33 C34 C35 3.7 .
C32 C33 C34 C37 -175.8 .
C33 C34 C35 C36 -3.3 .
C33 C34 C37 C38 2.9 .
C33 C34 C37 C39 -119.8 .
C33 C34 C37 C40 122.5 .
C34 C35 C36 C31 0.5 .
C35 C34 C37 C38 -176.7 .
C35 C34 C37 C39 60.6 .
C35 C34 C37 C40 -57.0 .
C36 C31 C32 C33 -0.6 .
C37 C34 C35 C36 176.2 .
C41 C42 C43 C44 -5.0 .
C42 C41 C46 C45 -1.0 .
C42 C43 C44 C45 5.0 .
C42 C43 C44 C47 -176.0 .
C43 C44 C45 C46 -3.0 .
C43 C44 C47 C48 -58.9 .
C43 C44 C47 C49 56.7 .
C43 C44 C47 C50 -179.7 .
C44 C45 C46 C41 1.1 .
C45 C44 C47 C48 120.0 .
C45 C44 C47 C49 -124.3 .
C45 C44 C47 C50 -0.7 .
C46 C41 C42 C43 3.0 .
C47 C44 C45 C46 178.0 .
C51 C52 C53 C54 5.2 .
C52 C51 C56 C55 1.3 .
C52 C53 C54 C55 -5.5 .
C52 C53 C54 C57 177.5 .
C53 C54 C55 C56 3.6 .
C53 C54 C57 C58 101.9 .
C53 C54 C57 C59 -136.2 .
C53 C54 C57 C60 -14.1 .
C54 C55 C56 C51 -1.9 .
C55 C54 C57 C58 -75.1 .
C55 C54 C57 C59 46.8 .
C55 C54 C57 C60 169.0 .
C56 C51 C52 C53 -2.7 .
C57 C54 C55 C56 -179.0 .
C61 C62 C63 C64 0.8 .
C62 C61 C66 C65 -6.9 .
C62 C63 C64 C65 0.0 .
C62 C63 C64 C67 -176.6 .
C63 C64 C65 C66 -4.3 .
C63 C64 C67 C68 108.6 .
C63 C64 C67 C69 -129.9 .
C63 C64 C67 C70 -11.0 .
C64 C65 C66 C61 7.8 .
C65 C64 C67 C68 -67.9 .
C65 C64 C67 C69 53.6 .
C65 C64 C67 C70 172.5 .
C66 C61 C62 C63 2.6 .
C67 C64 C65 C66 172.6 .
C71 C72 C73 C74 0.4 .
C72 C71 C76 C75 5.8 .
C72 C73 C74 C75 -0.3 .
C72 C73 C74 C77 -177.8 .
C73 C74 C75 C76 3.0 .
C73 C74 C77 C78 121.3 .
C73 C74 C77 C79 0.0 .
C73 C74 C77 C80 -116.5 .
C74 C75 C76 C71 -5.7 .
C75 C74 C77 C78 -56.2 .
C75 C74 C77 C79 -177.5 .
C75 C74 C77 C80 66.0 .
C76 C71 C72 C73 -3.1 .
C77 C74 C75 C76 -179.3 .
C81 C82 C83 C84 2.9 .
C82 C81 C86 C85 3.4 .
C82 C83 C84 C85 -2.6 .
C82 C83 C84 C87 -176.3 .
C83 C84 C85 C86 2.6 .
C83 C84 C87 C88 -15.1 .
C83 C84 C87 C89 -138.9 .
C83 C84 C87 C90 98.8 .
C84 C85 C86 C81 -2.8 .
C85 C84 C87 C88 170.9 .
C85 C84 C87 C89 47.1 .
C85 C84 C87 C90 -75.2 .
C86 C81 C82 C83 -3.5 .
C87 C84 C85 C86 176.3 .
C91 C92 C93 C94 -3.0 .
C92 C91 C96 C95 -5.5 .
C92 C93 C94 C95 1.8 .
C92 C93 C94 C97 178.5 .
C93 C94 C95 C96 -2.4 .
C93 C94 C97 C98 -174.2 .
C93 C94 C97 C99 -59.6 .
C93 C94 C97 C100 66.4 .
C94 C95 C96 C91 4.2 .
C95 C94 C97 C98 2.5 .
C95 C94 C97 C99 117.1 .
C95 C94 C97 C100 -116.9 .
C96 C91 C92 C93 4.9 .
C97 C94 C95 C96 -179.0 .
C101 C102 C103 C104 1.2 .
C102 C101 C106 C105 -6.7 .
C102 C103 C104 C105 2.0 .
C102 C103 C104 C107 177.0 .
C103 C104 C105 C106 -7.7 .
C103 C104 C107 C108 -54.2 .
C103 C104 C107 C109 68.8 .
C103 C104 C107 C110 -175.2 .
C104 C105 C106 C101 10.2 .
C105 C104 C107 C108 120.5 .
C105 C104 C107 C109 -116.5 .
C105 C104 C107 C110 -0.5 .
C106 C101 C102 C103 1.0 .
C107 C104 C105 C106 177.2 .
C111 C112 C113 C114 -8.6 .
C112 C111 C116 C115 -2.2 .
C112 C113 C114 C115 3.2 .
C112 C113 C114 C117 -175.1 .
C113 C114 C115 C116 2.5 .
C113 C114 C117 C118 -121.0 .
C113 C114 C117 C119 -1.1 .
C113 C114 C117 C120 120.0 .
C114 C115 C116 C111 -3.1 .
C115 C114 C117 C118 60.8 .
C115 C114 C117 C119 -179.3 .
C115 C114 C117 C120 -58.2 .
C116 C111 C112 C113 8.3 .
C117 C114 C115 C116 -179.2 .
C121 C122 C123 C124 -0.3 .
C122 C121 C126 C125 6.8 .
C122 C123 C124 C125 -3.5 .
C122 C123 C124 C127 180.0 .
C123 C124 C125 C126 9.8 .
C123 C124 C127 C128 140.7 .
C123 C124 C127 C129 49.8 .
C123 C124 C127 C130 -106.0 .
C124 C125 C126 C121 -11.1 .
C125 C124 C127 C128 -35.9 .
C125 C124 C127 C129 -126.8 .
C125 C124 C127 C130 77.5 .
C126 C121 C122 C123 -2.0 .
C127 C124 C125 C126 -173.3 .
C131 C132 C133 C134 13.4 .
C132 C131 C136 C135 12.9 .
C132 C133 C134 C135 -13.0 .
C132 C133 C134 C137 170.2 .
C133 C134 C135 C136 11.7 .
C133 C134 C137 C138 126.6 .
C133 C134 C137 C139 5.9 .
C133 C134 C137 C140 -107.7 .
C134 C135 C136 C131 -11.3 .
C135 C134 C137 C138 -50.4 .
C135 C134 C137 C139 -171.1 .
C135 C134 C137 C140 75.3 .
C136 C131 C132 C133 -13.1 .
C137 C134 C135 C136 -171.3 .
C141 C142 C143 C144 -0.8 .
C142 C141 C146 C145 0.2 .
C142 C143 C144 C145 -1.4 .
C142 C143 C144 C147 177.1 .
C143 C144 C145 C146 3.0 .
C143 C144 C147 C148 110.2 .
C143 C144 C147 C149 -9.4 .
C143 C144 C147 C150 -132.6 .
C144 C145 C146 C141 -2.4 .
C145 C144 C147 C148 -71.3 .
C145 C144 C147 C149 169.1 .
C145 C144 C147 C150 45.9 .
C146 C141 C142 C143 1.4 .
C147 C144 C145 C146 -175.5 .
C151 C152 C153 C154 2.2 .
C152 C151 C156 C155 8.6 .
C152 C153 C154 C155 2.7 .
C152 C153 C154 C157 177.6 .
C153 C154 C155 C156 -2.4 .
C153 C154 C157 C158 170.3 .
C153 C154 C157 C159 -55.9 .
C153 C154 C157 C160 64.3 .
C154 C155 C156 C151 -3.3 .
C155 C154 C157 C158 -14.8 .
C155 C154 C157 C159 119.1 .
C155 C154 C157 C160 -120.8 .
C156 C151 C152 C153 -7.6 .
C157 C154 C155 C156 -177.2 .
C161 C162 C163 C164 -0.9 .
C162 C161 C166 C165 -4.8 .
C162 C163 C164 C165 -1.5 .
C162 C163 C164 C167 -178.7 .
C163 C164 C165 C166 0.6 .
C163 C164 C167 C168 129.4 .
C163 C164 C167 C169 6.7 .
C163 C164 C167 C170 -110.6 .
C164 C165 C166 C161 2.6 .
C165 C164 C167 C168 -48.0 .
C165 C164 C167 C169 -170.7 .
C165 C164 C167 C170 72.0 .
C166 C161 C162 C163 3.9 .
C167 C164 C165 C166 178.1 .
C171 C172 C173 C174 -3.7 .
C172 C171 C176 C175 -2.6 .
C172 C173 C174 C175 -2.7 .
C172 C173 C174 C177 -177.1 .
C173 C174 C175 C176 6.7 .
C173 C174 C177 C178 172.3 .
C173 C174 C177 C179 -78.5 .
C173 C174 C177 C180 61.5 .
C174 C175 C176 C171 -3.9 .
C175 C174 C177 C178 -1.5 .
C175 C174 C177 C179 107.7 .
C175 C174 C177 C180 -112.3 .
C176 C171 C172 C173 6.4 .
C177 C174 C175 C176 -179.6 .
C181 C182 C183 C184 -3.0 .
C182 C181 C186 C185 -8.3 .
C182 C183 C184 C185 -4.8 .
C182 C183 C184 C187 179.0 .
C183 C184 C185 C186 6.5 .
C183 C184 C187 C188 170.5 .
C183 C184 C187 C189 47.0 .
C183 C184 C187 C190 -68.1 .
C184 C185 C186 C181 -0.3 .
C185 C184 C187 C188 -5.7 .
C185 C184 C187 C189 -129.2 .
C185 C184 C187 C190 115.7 .
C186 C181 C182 C183 9.8 .
C187 C184 C185 C186 -176.9 .
C191 C192 C193 C194 3.8 .
C192 C191 C196 C195 -0.6 .
C192 C193 C194 C195 -3.0 .
C192 C193 C194 C197 -179.4 .
C193 C194 C195 C196 0.6 .
C193 C194 C197 C198 -126.5 .
C193 C194 C197 C199 116.7 .
C193 C194 C197 C200 -9.1 .
C194 C195 C196 C191 1.3 .
C195 C194 C197 C198 57.2 .
C195 C194 C197 C199 -59.5 .
C195 C194 C197 C200 174.7 .
C196 C191 C192 C193 -2.1 .
C197 C194 C195 C196 176.8 .
C201 C202 C203 C204 -5.5 .
C202 C201 C206 C205 5.5 .
C202 C203 C204 C205 7.9 .
C202 C203 C204 C207 -179.1 .
C203 C204 C205 C206 -3.7 .
C203 C204 C207 C208 171.5 .
C203 C204 C207 C209 55.5 .
C203 C204 C207 C210 -69.8 .
C204 C205 C206 C201 -2.8 .
C205 C204 C207 C208 -16.2 .
C205 C204 C207 C209 -132.2 .
C205 C204 C207 C210 102.5 .
C206 C201 C202 C203 -1.7 .
C207 C204 C205 C206 -176.1 .
C211 C212 C213 C214 -1.6 .
C212 C211 C216 C215 6.8 .
C212 C213 C214 C215 4.7 .
C212 C213 C214 C217 -179.4 .
C213 C214 C215 C216 -2.1 .
C213 C214 C217 C218 118.4 .
C213 C214 C217 C219 3.3 .
C213 C214 C217 C220 -121.5 .
C214 C215 C216 C211 -3.6 .
C215 C214 C217 C218 -65.9 .
C215 C214 C217 C219 179.1 .
C215 C214 C217 C220 54.2 .
C216 C211 C212 C213 -4.0 .
C217 C214 C215 C216 -177.4 .
C221 C222 C223 C224 0.2 .
C222 C221 C226 C225 5.2 .
C222 C223 C224 C225 -0.1 .
C222 C223 C224 C227 -178.7 .
C223 C224 C225 C226 2.7 .
C223 C224 C227 C228 -129.9 .
C223 C224 C227 C229 104.7 .
C223 C224 C227 C230 -8.0 .
C224 C225 C226 C221 -5.4 .
C225 C224 C227 C228 51.6 .
C225 C224 C227 C229 -73.9 .
C225 C224 C227 C230 173.5 .
C226 C221 C222 C223 -2.9 .
C227 C224 C225 C226 -178.7 .
C231 C232 C233 C234 0.3 .
C232 C231 C236 C235 4.5 .
C232 C233 C234 C235 1.3 .
C232 C233 C234 C237 175.1 .
C233 C234 C235 C236 0.1 .
C233 C234 C237 C238 -51.7 .
C233 C234 C237 C239 -177.8 .
C233 C234 C237 C240 56.5 .
C234 C235 C236 C231 -2.8 .
C235 C234 C237 C238 121.7 .
C235 C234 C237 C239 -4.4 .
C235 C234 C237 C240 -130.1 .
C236 C231 C232 C233 -3.3 .
C237 C234 C235 C236 -173.5 .
Au38 S29 C281 C282 -123.0 .
Au38 S29 C281 C286 62.5 .
Au40 S28 C271 C272 -60.0 .
Au40 S28 C271 C276 129.1 .
Au41 S29 C281 C282 -27.0 .
Au41 S29 C281 C286 158.5 .
Au41 S31 C301 C302 104.3 .
Au41 S31 C301 C306 -76.7 .
Au42 S31 C301 C302 10.9 .
Au42 S31 C301 C306 -170.2 .
Au42 S32 C311 C312 177.1 .
Au42 S32 C311 C316 -3.1 .
Au43 S32 C311 C312 78.6 .
Au43 S32 C311 C316 -101.6 .
Au44 S36 C351 C352 97.9 .
Au44 S36 C351 C356 -86.4 .
Au45 S35 C341 C342 133.4 .
Au45 S35 C341 C346 -47.0 .
Au46 S25 C241 C242 -96.7 .
Au46 S25 C241 C246 80.2 .
Au47 S26 C251 C252 -122.2 .
Au47 S26 C251 C256 66.1 .
Au47 S35 C341 C342 37.9 2_556
Au47 S35 C341 C346 -142.5 2_556
Au48 S27 C261 C262 121.4 .
Au48 S27 C261 C266 -52.7 .
Au49 S34 C331 C332 174.7 .
Au49 S34 C331 C336 -11.1 .
Au49 S36 C351 C352 -23.7 .
Au49 S36 C351 C356 152.0 .
Au50 S25 C241 C242 11.5 .
Au50 S25 C241 C246 -171.6 .
Au50 S30 C291 C292 -117.7 2_556
Au50 S30 C291 C296 68.0 2_556
Au51 S27 C261 C262 -157.0 .
Au51 S27 C261 C266 28.9 .
Au51 S34 C331 C332 69.5 2_556
Au51 S34 C331 C336 -116.3 2_556
Au52 S30 C291 C292 -16.1 .
Au52 S30 C291 C296 169.5 .
Au52 S33 C321 C322 -157.1 .
Au52 S33 C321 C326 27.2 .
Ag50 S30 C291 C292 -117.7 2_556
Ag50 S30 C291 C296 68.0 2_556
Ag51 S34 C331 C332 69.5 2_556
Ag51 S34 C331 C336 -116.3 2_556
Au53 S26 C251 C252 -20.6 .
Au53 S26 C251 C256 167.7 .
Au53 S28 C271 C272 -158.8 .
Au53 S28 C271 C276 30.3 .
Au54 S33 C321 C322 -64.3 .
Au54 S33 C321 C326 120.0 .
S25 C241 C242 C243 178.5 .
S25 C241 C246 C245 178.8 .
S26 C251 C252 C253 -176.7 .
S26 C251 C256 C255 168.9 .
S27 C261 C262 C263 176.1 .
S27 C261 C266 C265 177.7 .
S28 C271 C272 C273 -170.3 .
S28 C271 C276 C275 164.0 .
S29 C281 C282 C283 -175.3 .
S29 C281 C286 C285 175.2 .
S30 C291 C292 C293 179.0 .
S30 C291 C296 C295 176.5 .
S31 C301 C302 C303 -174.8 .
S31 C301 C306 C305 174.1 .
S32 C311 C312 C313 177.7 .
S32 C311 C316 C315 -178.5 .
S33 C321 C322 C323 -174.8 .
S33 C321 C326 C325 169.9 .
S34 C331 C332 C333 179.1 .
S34 C331 C336 C335 -175.6 .
S35 C341 C342 C343 -176.3 .
S35 C341 C346 C345 -179.1 .
S36 C351 C352 C353 -178.8 .
S36 C351 C356 C355 174.2 .
C241 C242 C243 C244 -1.6 .
C242 C241 C246 C245 -4.2 .
C242 C243 C244 C245 3.7 .
C242 C243 C244 C247 177.2 .
C243 C244 C245 C246 -6.1 .
C243 C244 C247 C248 133.9 .
C243 C244 C247 C249 9.1 .
C243 C244 C247 C250 -109.4 .
C244 C245 C246 C241 6.4 .
C245 C244 C247 C248 -52.8 .
C245 C244 C247 C249 -177.6 .
C245 C244 C247 C250 63.9 .
C246 C241 C242 C243 1.8 .
C247 C244 C245 C246 -179.6 .
C251 C252 C253 C254 8.7 .
C252 C251 C256 C255 -3.4 .
C252 C253 C254 C255 -3.4 .
C252 C253 C254 C257 179.8 .
C253 C254 C255 C256 -4.5 .
C253 C254 C257 C258 0.9 .
C253 C254 C257 C259 -126.5 .
C253 C254 C257 C260 119.6 .
C254 C255 C256 C251 8.0 .
C255 C254 C257 C258 -175.5 .
C255 C254 C257 C259 57.1 .
C255 C254 C257 C260 -56.8 .
C256 C251 C252 C253 -5.1 .
C257 C254 C255 C256 172.1 .
C261 C262 C263 C264 6.0 .
C262 C261 C266 C265 3.7 .
C262 C263 C264 C265 3.1 .
C262 C263 C264 C267 -177.6 .
C263 C264 C265 C266 -9.3 .
C263 C264 C267 C268 -158.7 .
C263 C264 C267 C269 -39.1 .
C263 C264 C267 C270 72.8 .
C264 C265 C266 C261 6.4 .
C265 C264 C267 C268 20.5 .
C265 C264 C267 C269 140.1 .
C265 C264 C267 C270 -107.9 .
C266 C261 C262 C263 -9.1 .
C267 C264 C265 C266 171.4 .
C271 C272 C273 C274 4.7 .
C272 C271 C276 C275 -6.9 .
C272 C273 C274 C275 -5.5 .
C272 C273 C274 C277 174.8 .
C273 C274 C275 C276 0.2 .
C273 C274 C277 C278 -58.1 .
C273 C274 C277 C279 59.5 .
C273 C274 C277 C280 -178.1 .
C274 C275 C276 C271 6.2 .
C275 C274 C277 C278 122.2 .
C275 C274 C277 C279 -120.1 .
C275 C274 C277 C280 2.2 .
C276 C271 C272 C273 1.5 .
C277 C274 C275 C276 179.9 .
C281 C282 C283 C284 -1.4 .
C282 C281 C286 C285 0.2 .
C282 C283 C284 C285 5.0 .
C282 C283 C284 C287 178.2 .
C283 C284 C285 C286 -5.7 .
C283 C284 C287 C288 4.7 .
C283 C284 C287 C289 126.0 .
C283 C284 C287 C290 -119.9 .
C284 C285 C286 C281 3.5 .
C285 C284 C287 C288 177.6 .
C285 C284 C287 C289 -61.1 .
C285 C284 C287 C290 53.0 .
C286 C281 C282 C283 -1.2 .
C287 C284 C285 C286 -179.1 .
C291 C292 C293 C294 6.8 .
C292 C291 C296 C295 2.1 .
C292 C293 C294 C295 -2.2 .
C292 C293 C294 C297 179.0 .
C293 C294 C295 C296 -2.7 .
C293 C294 C297 C298 46.5 .
C293 C294 C297 C299 -62.4 .
C293 C294 C297 C300 168.7 .
C294 C295 C296 C291 2.7 .
C295 C294 C297 C298 -132.2 .
C295 C294 C297 C299 118.9 .
C295 C294 C297 C300 -10.0 .
C296 C291 C292 C293 -6.8 .
C297 C294 C295 C296 176.1 .
C301 C302 C303 C304 -1.4 .
C302 C301 C306 C305 -7.0 .
C302 C303 C304 C305 -2.2 .
C302 C303 C304 C307 179.2 .
C303 C304 C305 C306 1.2 .
C303 C304 C307 C308 -1.3 .
C303 C304 C307 C309 131.9 .
C303 C304 C307 C310 -113.2 .
C304 C305 C306 C301 3.1 .
C305 C304 C307 C308 -179.9 .
C305 C304 C307 C309 -46.8 .
C305 C304 C307 C310 68.2 .
C306 C301 C302 C303 6.3 .
C307 C304 C305 C306 179.9 .
C311 C312 C313 C314 -3.7 .
C312 C311 C316 C315 1.3 .
C312 C313 C314 C315 10.2 .
C312 C313 C314 C317 -179.3 .
C313 C314 C315 C316 -10.8 .
C313 C314 C317 C318 -18.0 .
C313 C314 C317 C319 103.4 .
C313 C314 C317 C320 -143.3 .
C314 C315 C316 C311 5.7 .
C315 C314 C317 C318 151.6 .
C315 C314 C317 C319 -87.0 .
C315 C314 C317 C320 26.3 .
C316 C311 C312 C313 -2.2 .
C317 C314 C315 C316 179.3 .
C321 C322 C323 C324 5.3 .
C322 C321 C326 C325 -5.9 .
C322 C323 C324 C325 -7.5 .
C322 C323 C324 C327 173.7 .
C323 C324 C325 C326 3.2 .
C323 C324 C327 C328 -66.9 .
C323 C324 C327 C329 173.5 .
C323 C324 C327 C330 45.9 .
C324 C325 C326 C321 3.9 .
C325 C324 C327 C328 114.3 .
C325 C324 C327 C329 -5.3 .
C325 C324 C327 C330 -132.9 .
C326 C321 C322 C323 1.2 .
C327 C324 C325 C326 -178.1 .
C331 C332 C333 C334 -5.5 .
C332 C331 C336 C335 -1.5 .
C332 C333 C334 C335 2.8 .
C332 C333 C334 C337 173.8 .
C333 C334 C335 C336 0.5 .
C333 C334 C337 C338 28.6 .
C333 C334 C337 C339 141.9 .
C333 C334 C337 C340 -96.6 .
C334 C335 C336 C331 -1.2 .
C335 C334 C337 C338 -160.2 .
C335 C334 C337 C339 -46.8 .
C335 C334 C337 C340 74.7 .
C336 C331 C332 C333 4.8 .
C337 C334 C335 C336 -170.9 .
C341 C342 C343 C344 -6.0 .
C342 C341 C346 C345 0.5 .
C342 C343 C344 C345 3.5 .
C342 C343 C344 C347 -177.4 .
C343 C344 C345 C346 0.9 .
C343 C344 C347 C348 77.0 .
C343 C344 C347 C349 -164.5 .
C343 C344 C347 C350 -66.5 .
C344 C345 C346 C341 -2.9 .
C345 C344 C347 C348 -103.9 .
C345 C344 C347 C349 14.6 .
C345 C344 C347 C350 112.7 .
C346 C341 C342 C343 4.1 .
C347 C344 C345 C346 -178.2 .
C351 C352 C353 C354 3.9 .
C352 C351 C356 C355 -9.8 .
C352 C353 C354 C355 -8.7 .
C352 C353 C354 C357 -179.7 .
C353 C354 C355 C356 4.3 .
C353 C354 C357 C358 -21.5 .
C353 C354 C357 C359 104.0 .
C353 C354 C357 C360 -136.9 .
C354 C355 C356 C351 5.0 .
C355 C354 C357 C358 167.4 .
C355 C354 C357 C359 -67.0 .
C355 C354 C357 C360 52.1 .
C356 C351 C352 C353 5.5 .
C357 C354 C355 C356 176.0 .

loop_
_smtbx_masks_void_nr
_smtbx_masks_void_average_x
_smtbx_masks_void_average_y
_smtbx_masks_void_average_z
_smtbx_masks_void_volume
_smtbx_masks_void_count_electrons
1 0.000 0.000 0.000 62.9 0.0
2 0.000 0.000 0.500 62.9 0.0
3 0.000 0.254 0.750 841.8 353.7
4 0.000 0.352 0.250 402.9 182.3
5 0.000 0.648 0.750 402.9 220.9
6 0.000 0.746 0.250 841.8 353.0
7 0.126 0.208 0.527 326.7 171.6
8 0.126 0.792 0.027 326.7 149.1
9 0.238 0.342 0.758 310.0 75.3
10 0.238 0.658 0.258 310.0 73.4
11 0.262 0.158 0.242 310.0 71.5
12 0.262 0.842 0.742 310.0 73.5
13 0.198 0.097 0.431 8.2 6.4
14 0.198 0.903 0.931 8.2 5.5
15 0.208 0.261 0.949 7.3 1.0
16 0.208 0.739 0.449 7.3 0.0
17 0.292 0.239 0.051 7.3 0.0
18 0.292 0.761 0.551 7.3 1.6
19 0.302 0.403 0.569 8.2 6.8
20 0.302 0.597 0.069 8.2 7.7
21 0.374 0.292 0.473 326.7 166.7
22 0.374 0.708 0.973 326.7 189.2
23 0.500 0.246 0.250 841.8 353.0
24 0.500 0.754 0.750 841.8 353.7
25 0.500 0.148 0.750 402.9 220.9
26 0.500 0.852 0.250 402.9 182.3
27 0.500 0.500 0.500 62.9 0.0
28 0.500 0.500 1.000 62.9 0.0
29 0.626 0.292 0.027 326.7 149.1
30 0.626 0.708 0.527 326.7 171.6
31 0.738 0.158 0.258 310.0 73.4
32 0.738 0.842 0.758 310.0 75.3
33 0.762 0.342 0.742 310.0 73.5
34 0.762 0.658 0.242 310.0 71.5
35 0.698 0.403 0.931 8.2 5.5
36 0.698 0.597 0.431 8.2 6.4
37 0.708 0.239 0.449 7.3 0.0
38 0.708 0.761 0.949 7.3 1.0
39 0.792 0.261 0.551 7.3 1.6
40 0.792 0.739 0.051 7.3 0.0
41 0.802 0.097 0.069 8.2 7.7
42 0.802 0.903 0.569 8.2 6.8
43 0.874 0.208 0.973 326.7 189.2
44 0.874 0.792 0.473 326.7 166.7
